data_1575069
loop_
_publ_author_name
'Williams, James R.'
'Ward, Michael D.'

_publ_section_title
;
 An investigation into catalysed xanthene-based dye oxidation by a family
 of coordination cages.
;
_journal_issue 29
_journal_name_full Nanoscale
_journal_page_first 17285
_journal_page_last 17293
_journal_paper_doi 10.1039/d5nr02293b
_journal_volume 17
_journal_year 2025
_chemical_formula_moiety 'C336 H264 Fe8 N72, 12.15(B F4), 2(H2 O), 13.2(C H4 O), 1.55(Cl), 12[CH4O], 11[CH4O], 0.6[BF4]'
_chemical_formula_sum 'C372.2 H412.8 B12.75 Cl1.55 F51 Fe8 N72 O38.2'
_chemical_formula_weight 8114.69
_space_group_crystal_system monoclinic
_space_group_IT_number 15
_space_group_name_Hall '-C 2yc'
_space_group_name_H-M_alt 'C 1 2/c 1'
_atom_sites_solution_hydrogens mixed
_audit_creation_date 2025-05-23
_audit_creation_method
;
Olex2 1.5
(compiled 2025.04.05 svn.rf049d14d for OlexSys, GUI svn.r7224)
;
_audit_update_record
;
2025-05-29 deposited with the CCDC.	2025-07-07 downloaded from the CCDC.
;
_cell_angle_alpha 90
_cell_angle_beta 96.4540(10)
_cell_angle_gamma 90
_cell_formula_units_Z 4
_cell_length_a 32.9811(2)
_cell_length_b 30.0048(2)
_cell_length_c 39.7967(3)
_cell_measurement_reflns_used 52661
_cell_measurement_temperature 100.00(10)
_cell_measurement_theta_max 72.3300
_cell_measurement_theta_min 2.7120
_cell_volume 39132.9(5)
_computing_cell_refinement 'CrysAlisPro 1.171.43.90 (Rigaku OD, 2023)'
_computing_data_collection 'CrysAlisPro system (CCD 43.143a 64-bit (release 25-10-2024))'
_computing_data_reduction 'CrysAlisPro 1.171.43.90 (Rigaku OD, 2023)'
_computing_molecular_graphics 'Olex2 1.5 (Dolomanov et al., 2009)'
_computing_publication_material 'Olex2 1.5 (Dolomanov et al., 2009)'
_computing_structure_refinement 'SHELXL 2019/3 (Sheldrick, 2015)'
_computing_structure_solution 'SHELXT 2018/2 (Sheldrick, 2018)'
_diffrn_ambient_temperature 100.15
_diffrn_detector_area_resol_mean 10.0000
_diffrn_detector_type 'HyPix-Arc 100'
_diffrn_measured_fraction_theta_full 0.992
_diffrn_measured_fraction_theta_max 0.963
_diffrn_measurement_details
;
List of Runs (angles in degrees, time in seconds):

  # Type    Start    End  Width  t~exp~   \w     \q     \k     \f   Frames
#--------------------------------------------------------------------------
  1  \w    -64.00 -39.00   0.50    0.50    --  -48.91  71.00  57.00   50
  2  \w   -115.00 -30.00   0.50    0.50    --  -48.91 -71.00 -72.00  170
  3  \w    -19.00  16.00   0.50    0.50    --  -48.91  71.00  57.00   70
  4  \w   -143.00 -61.00   0.50    2.50    --  -79.28 -71.00 -72.00  164
  5  \w    -53.00 -14.00   0.50    2.50    --  -79.28  71.00  57.00   78
  6  \w    -88.00 -62.00   0.50    2.50    --  -79.28  71.00  57.00   52
  7  \w     41.00  79.00   0.50    2.50    --   99.19 -71.00 -72.00   76
  8  \w    -24.00  24.00   0.50    0.50    --  -48.91  19.00  60.00   96
  9  \w    -75.00 -37.00   0.50    0.50    --  -48.91 -57.00  90.00   76
 10  \w      8.00  34.00   0.50    0.50    --   49.66 -71.00 -72.00   52
 11  \w    -49.00  -6.00   0.50    2.50    --  -79.28  45.00  30.00   86
 12  \w    -33.00  -4.00   0.50    2.50    --  -79.28  30.00-180.00   58
 13  \w    -33.00  -4.00   0.50    2.50    --  -79.28  30.00-120.00   58
 14  \w    -34.00  -6.00   0.50    2.50    --  -79.28  30.00   0.00   56
 15  \w    -35.00 -10.00   0.50    2.50    --  -79.28  30.00-150.00   50
 16  \w    -39.00 -13.00   0.50    2.50    --  -79.28  45.00-150.00   52
 17  \w    -35.00  -9.00   0.50    2.50    --  -79.28  30.00 -90.00   52
 18  \w     38.00  94.00   0.50    2.50    --   99.19 -94.00-150.00  112
 19  \w     85.00 144.00   0.50    2.50    --   99.19  30.00   0.00  118
 20  \w     30.00  70.00   0.50    2.50    --   99.19 -61.00   0.00   80
 21  \w     38.00  76.00   0.50    2.50    --   99.19 -94.00   0.00   76
 22  \w     30.00  55.00   0.50    2.50    --   99.19 -61.00 150.00   50
 23  \w     89.00 164.00   0.50    2.50    --   99.19  61.00  30.00  150
 24  \w     43.00  95.00   0.50    2.50    --   99.19 -94.00 150.00  104
 25  \w     34.00  65.00   0.50    2.50    --   99.19 -61.00-120.00   62
 26  \w     40.00  67.00   0.50    2.50    --   99.19 -61.00-150.00   54
 27  \w     37.00  62.00   0.50    2.50    --   99.19 -61.00  90.00   50
 28  \w    130.00 156.00   0.50    2.50    --   99.19  71.00  57.00   52
 29  \w     84.00 122.00   0.50    2.50    --   99.19  71.00  57.00   76
;
_diffrn_measurement_device 'four-circle diffractometer'
_diffrn_measurement_device_type 'XtaLAB Synergy, Dualflex, HyPix-Arc 100'
_diffrn_measurement_method '\w scans'
_diffrn_radiation_type CuK\a
_diffrn_radiation_wavelength 1.54184
_diffrn_reflns_av_R_equivalents 0.0436
_diffrn_reflns_av_unetI/netI 0.0371
_diffrn_reflns_Laue_measured_fraction_full 0.992
_diffrn_reflns_Laue_measured_fraction_max 0.963
_diffrn_reflns_limit_h_max 40
_diffrn_reflns_limit_h_min -41
_diffrn_reflns_limit_k_max 29
_diffrn_reflns_limit_k_min -37
_diffrn_reflns_limit_l_max 48
_diffrn_reflns_limit_l_min -49
_diffrn_reflns_number 159336
_diffrn_reflns_point_group_measured_fraction_full 0.992
_diffrn_reflns_point_group_measured_fraction_max 0.963
_diffrn_reflns_theta_full 67.684
_diffrn_reflns_theta_max 73.840
_diffrn_reflns_theta_min 2.361
_exptl_absorpt_coefficient_mu 3.244
_exptl_absorpt_correction_T_max 1.00000
_exptl_absorpt_correction_T_min 0.75372
_exptl_absorpt_correction_type multi-scan
_exptl_absorpt_process_details
;
CrysAlisPro 1.171.43.90 (Rigaku Oxford Diffraction, 2023)
Empirical absorption correction using spherical harmonics,
implemented in SCALE3 ABSPACK scaling algorithm.
;
_exptl_crystal_colour 'clear dark yellow'
_exptl_crystal_colour_lustre clear
_exptl_crystal_colour_modifier dark
_exptl_crystal_colour_primary yellow
_exptl_crystal_density_diffrn 1.377
_exptl_crystal_description block
_exptl_crystal_F_000 16851
_exptl_crystal_preparation '2Fe(BF4)2 + 3L in methanol solvothermally'
_exptl_crystal_recrystallization_method 'x-ray quality crystals grown solverthermally'
_exptl_crystal_size_max 0.06
_exptl_crystal_size_mid 0.06
_exptl_crystal_size_min 0.06
_refine_diff_density_max 1.546
_refine_diff_density_min -0.823
_refine_diff_density_rms 0.082
_refine_ls_extinction_method none
_refine_ls_goodness_of_fit_ref 1.029
_refine_ls_hydrogen_treatment constr
_refine_ls_matrix_type full
_refine_ls_number_parameters 2388
_refine_ls_number_reflns 38176
_refine_ls_number_restraints 722
_refine_ls_restrained_S_all 1.036
_refine_ls_R_factor_all 0.0863
_refine_ls_R_factor_gt 0.0698
_refine_ls_shift/su_max 0.005
_refine_ls_shift/su_mean 0.000
_refine_ls_structure_factor_coef Fsqd
_refine_ls_weighting_details 'w=1/[\s^2^(Fo^2^)+(0.1192P)^2^+105.1069P] where P=(Fo^2^+2Fc^2^)/3'
_refine_ls_weighting_scheme calc
_refine_ls_wR_factor_gt 0.1965
_refine_ls_wR_factor_ref 0.2089
_reflns_Friedel_coverage 0.000
_reflns_number_gt 29780
_reflns_number_total 38176
_reflns_threshold_expression 'I > 2\s(I)'
_cod_data_source_file d5nr02293b2.cif
_cod_data_source_block fe8_1
_cod_depositor_comments 'Adding full bibliography for 1575067--1575070.cif.'
_cod_original_formula_sum 'C372.20 H412.80 B12.75 Cl1.55 F51 Fe8 N72 O38.20'
_cod_database_code 1575069
_shelx_shelxl_version_number 2019/3
_chemical_oxdiff_usercomment 'COBF1 in MA solution, no lights/air, orange'
_shelx_space_group_comment
;
The symmetry employed for this shelxl refinement is uniquely defined
by the following loop, which should always be used as a source of
symmetry information in preference to the above space-group names.
They are only intended as comments.
;
_cell_oxdiff_angle_alpha 90.0131(6)
_cell_oxdiff_angle_beta 96.4494(6)
_cell_oxdiff_angle_gamma 90.0513(6)
_cell_oxdiff_length_a 32.9663(3)
_cell_oxdiff_length_b 30.0113(2)
_cell_oxdiff_length_c 39.8056(3)
_cell_oxdiff_measurement_reflns_used 52665
_cell_oxdiff_volume 39132.9(5)
_shelx_estimated_absorpt_t_max 0.829
_shelx_estimated_absorpt_t_min 0.829
_olex2_refinement_description
;
1. Fixed Uiso
 At 1.2 times of:
  All C(H) groups, All C(H,H) groups
 At 1.5 times of:
  All C(H,H,H) groups, All O(H) groups, All O(H,H) groups
2. Restrained distances
 B46X-F50X = B46X-F48X = B46X-F49X = B46X-F47X
 1.42 with sigma of 0.02
 B11-F15X = B11-F14X = B11-F12X = B11-F13X
 1.42 with sigma of 0.02
 C81S-O82S
 1.42 with sigma of 0.01
 C71S-O72S = C11S-O12S = C21S-O22S = C31S-O32S = C41S-O42S = C51S-O52S = C61S-
 O62S = C91S-O92S
 1.42 with sigma of 0.02
 B16-F18X = B16-F19X = B16-F20X = B16-F17X
 1.42 with sigma of 0.01
 B31X-F34X = B31X-F33X = B31X-F32X = B31X-F35X
 1.42 with sigma of 0.02
 B26X-F28X = B26X-F30X = B26X-F29X = B26X-F27X
 1.42 with sigma of 0.02
 B36X-F40X = B36X-F39X = B36X-F37X = B36X-F38X
 1.42 with sigma of 0.02
 B21X-F24X = B21X-F23X = B21X-F22X = B21X-F25X
 1.42 with sigma of 0.02
 B41X-F45X = B41X-F43X = B41X-F42X = B41X-F44X
 1.42 with sigma of 0.02
 B11-F15X \\sim B11-F14X \\sim B11-F12X \\sim B11-F13X
 with sigma of 0.02
 F15X-F14X \\sim F14X-F12X \\sim F12X-F13X \\sim F13X-F15X \\sim F14X-F13X
\\sim F15X-F12X
 with sigma of 0.04
 B16-F18X \\sim B16-F19X \\sim B16-F20X \\sim B16-F17X
 with sigma of 0.02
 B46X-F50X \\sim B46X-F48X \\sim B46X-F49X \\sim B46X-F47X
 with sigma of 0.02
 F18X-F19X \\sim F19X-F20X \\sim F20X-F17X \\sim F17X-F18X \\sim F19X-F17X
\\sim F18X-F20X
 with sigma of 0.04
 F50X-F48X \\sim F48X-F49X \\sim F49X-F47X \\sim F47X-F50X \\sim F48X-F47X
\\sim F50X-F49X
 with sigma of 0.04
 B31X-F34X \\sim B31X-F33X \\sim B31X-F32X \\sim B31X-F35X
 with sigma of 0.02
 F34X-F33X \\sim F33X-F32X \\sim F32X-F35X \\sim F35X-F34X \\sim F33X-F35X
\\sim F34X-F32X
 with sigma of 0.04
 B26X-F28X \\sim B26X-F30X \\sim B26X-F29X \\sim B26X-F27X
 with sigma of 0.02
 F28X-F30X \\sim F30X-F29X \\sim F29X-F27X \\sim F27X-F28X \\sim F30X-F27X
\\sim F28X-F29X
 with sigma of 0.04
 B36X-F40X \\sim B36X-F39X \\sim B36X-F37X \\sim B36X-F38X
 with sigma of 0.02
 F40X-F39X \\sim F39X-F37X \\sim F37X-F38X \\sim F38X-F40X \\sim F39X-F38X
\\sim F40X-F37X
 with sigma of 0.04
 B21X-F24X \\sim B21X-F23X \\sim B21X-F22X \\sim B21X-F25X
 with sigma of 0.02
 F24X-F23X \\sim F23X-F22X \\sim F22X-F25X \\sim F25X-F24X \\sim F23X-F25X
\\sim F24X-F22X
 with sigma of 0.04
 B41X-F45X \\sim B41X-F43X \\sim B41X-F42X \\sim B41X-F44X
 with sigma of 0.02
 F45X-F43X \\sim F43X-F42X \\sim F42X-F44X \\sim F44X-F45X \\sim F43X-F44X
\\sim F45X-F42X
 with sigma of 0.04
3. Uiso/Uaniso restraints and constraints
B11 \\sim F12X \\sim F13X \\sim F14X \\sim F15X: within 2A with sigma of 0.04
and sigma for terminal atoms of 0.08 within 2A
C81S \\sim O82S: within 2A with sigma of 0.04 and sigma for terminal atoms of
0.08 within 2A
C51S \\sim O52S: within 2A with sigma of 0.04 and sigma for terminal atoms of
0.08 within 2A
B16 \\sim F17X \\sim F18X \\sim F19X \\sim F20X: within 2A with sigma of 0.04
and sigma for terminal atoms of 0.08 within 2A
B46X \\sim F47X \\sim F48X \\sim F49X \\sim F50X: within 2A with sigma of 0.04
and sigma for terminal atoms of 0.08 within 2A
B31X \\sim F32X \\sim F33X \\sim F34X \\sim F35X: within 2A with sigma of 0.04
and sigma for terminal atoms of 0.08 within 2A
B26X \\sim F27X \\sim F28X \\sim F29X \\sim F30X: within 2A with sigma of 0.04
and sigma for terminal atoms of 0.08 within 2A
B36X \\sim F37X \\sim F38X \\sim F39X \\sim F40X: within 2A with sigma of 0.04
and sigma for terminal atoms of 0.08 within 2A
B21X \\sim F22X \\sim F23X \\sim F24X \\sim F25X: within 2A with sigma of 0.04
and sigma for terminal atoms of 0.08 within 2A
B41X \\sim F42X \\sim F43X \\sim F44X \\sim F45X: within 2A with sigma of 0.04
and sigma for terminal atoms of 0.08 within 2A
C11S \\sim O12S: within 2A with sigma of 0.04 and sigma for terminal atoms of
0.08 within 2A
C21S \\sim O22S: within 2A with sigma of 0.04 and sigma for terminal atoms of
0.08 within 2A
C31S \\sim O32S: within 2A with sigma of 0.04 and sigma for terminal atoms of
0.08 within 2A
C41S \\sim O42S: within 2A with sigma of 0.04 and sigma for terminal atoms of
0.08 within 2A
C61S \\sim O62S: within 2A with sigma of 0.04 and sigma for terminal atoms of
0.08 within 2A
C71S \\sim O72S: within 2A with sigma of 0.04 and sigma for terminal atoms of
0.08 within 2A
C91S \\sim O92S: within 2A with sigma of 0.04 and sigma for terminal atoms of
0.08 within 2A
Uanis(C41S) = Uanis(O42S)
Uanis(F20X) = Uanis(B16) = Uanis(F17X) = Uanis(F18X) = Uanis(F19X)
Uanis(F12X) = Uanis(B11) = Uanis(F13X) = Uanis(F14X) = Uanis(F15X)
4. Rigid body (RIGU) restrains
 B11, F12X, F13X, F14X, F15X
 with sigma for 1-2 distances of 0.004 and sigma for 1-3 distances of 0.004
 C81S, O82S
 with sigma for 1-2 distances of 0.004 and sigma for 1-3 distances of 0.004
 C51S, O52S
 with sigma for 1-2 distances of 0.004 and sigma for 1-3 distances of 0.004
 B16, F17X, F18X, F19X, F20X
 with sigma for 1-2 distances of 0.004 and sigma for 1-3 distances of 0.004
 B46X, F47X, F48X, F49X, F50X
 with sigma for 1-2 distances of 0.004 and sigma for 1-3 distances of 0.004
 B31X, F32X, F33X, F34X, F35X
 with sigma for 1-2 distances of 0.004 and sigma for 1-3 distances of 0.004
 B26X, F27X, F28X, F29X, F30X
 with sigma for 1-2 distances of 0.004 and sigma for 1-3 distances of 0.004
 B36X, F37X, F38X, F39X, F40X
 with sigma for 1-2 distances of 0.004 and sigma for 1-3 distances of 0.004
 B21X, F22X, F23X, F24X, F25X
 with sigma for 1-2 distances of 0.004 and sigma for 1-3 distances of 0.004
 B41X, F42X, F43X, F44X, F45X
 with sigma for 1-2 distances of 0.004 and sigma for 1-3 distances of 0.004
 C11S, O12S
 with sigma for 1-2 distances of 0.004 and sigma for 1-3 distances of 0.004
 C21S, O22S
 with sigma for 1-2 distances of 0.004 and sigma for 1-3 distances of 0.004
 C31S, O32S
 with sigma for 1-2 distances of 0.004 and sigma for 1-3 distances of 0.004
 C41S, O42S
 with sigma for 1-2 distances of 0.004 and sigma for 1-3 distances of 0.004
 C61S, O62S
 with sigma for 1-2 distances of 0.004 and sigma for 1-3 distances of 0.004
 C71S, O72S
 with sigma for 1-2 distances of 0.004 and sigma for 1-3 distances of 0.004
 C91S, O92S
 with sigma for 1-2 distances of 0.004 and sigma for 1-3 distances of 0.004
5. Others
 Fixed Sof: B11(0.65) F12X(0.65) F13X(0.65) F14X(0.65) F15X(0.65) B16(0.575)
 F17X(0.575) F18X(0.575) F19X(0.575) F20X(0.575) C11S(0.9) H11A(0.9) H11B(0.9)
 H11C(0.9) O12S(0.9) H12S(0.9) C21S(0.85) H21A(0.85) H21B(0.85) H21C(0.85)
 O22S(0.85) H22S(0.85) C31S(0.85) H31A(0.85) H31B(0.85) H31C(0.85) O32S(0.85)
 H32S(0.85) C41S(0.85) H41A(0.85) H41B(0.85) H41C(0.85) O42S(0.85) H42S(0.85)
 C51S(0.5) H51A(0.5) H51B(0.5) H51C(0.5) O52S(0.5) H52S(0.5) C61S(0.5)
 H61A(0.5) H61B(0.5) H61C(0.5) O62S(0.5) H62S(0.5) C71S(0.8) H71A(0.8)
 H71B(0.8) H71C(0.8) O72S(0.8) H72S(0.8) C81S(0.6) H81A(0.6) H81B(0.6)
 H81C(0.6) O82S(0.6) H82S(0.6) C91S(0.75) H91A(0.75) H91B(0.75) H91C(0.75)
 O92S(0.75) H92S(0.75) B21X(0.9) F22X(0.9) F23X(0.9) F24X(0.9) F25X(0.9)
 B36X(0.6) F37X(0.6) F38X(0.6) F39X(0.6) F40X(0.6) B41X(0.5) F42X(0.5)
 F43X(0.5) F44X(0.5) F45X(0.5) B46X(0.85) F47X(0.85) F48X(0.85) F49X(0.85)
 F50X(0.85) Cl15(0.425) Cl40(0.35)
6.a Free rotating group:
 O13(H13G,H13H)
6.b Secondary CH2 refined with riding coordinates:
 C26A(H26A,H26B), C26B(H26C,H26D), C46B(H46B,H46C), C25C(H25A,H25B), C46C(H46D,
 H46E), C26D(H26E,H26F), C46D(H46F,H46G), C26E(H26G,H26H), C46E(H46H,H46I),
 C26F(H26I,H26J), C44F(H44F,H44G), C46F(H46J,H46K)
6.c Aromatic/amide H refined with riding coordinates:
 C13A(H13A), C14A(H14A), C15A(H15A), C16A(H16A), C23A(H23A), C24A(H24A),
 C33A(H33A), C34A(H34A), C35A(H35A), C36A(H36A), C43A(H43A), C44A(H44A),
 C46A(H46A), C52A(H52A), C53A(H53A), C54A(H54A), C62A(H62A), C63A(H63A),
 C64A(H64A), C13B(H13B), C14B(H14B), C15B(H15B), C16B(H16B), C23B(H23B),
 C24B(H24B), C33B(H33B), C34B(H34B), C35B(H35B), C36B(H36B), C43B(H43B),
 C44B(H44B), C52B(H52B), C53B(H53B), C54B(H54B), C62B(H62B), C63B(H63B),
 C64B(H64B), C13C(H13C), C14C(H14C), C15C(H15C), C16C(H16C), C23C(H23C),
 C24C(H24C), C33C(H33C), C34C(H34C), C35C(H35C), C36C(H36C), C43C(H43C),
 C44C(H44C), C52C(H52C), C53C(H53C), C54C(H54C), C62C(H62C), C63C(H63C),
 C64C(H64C), C13D(H13D), C14D(H14D), C15D(H15D), C16D(H16D), C23D(H23D),
 C24D(H24D), C33D(H33D), C34D(H34D), C35D(H35D), C36D(H36D), C43D(H43D),
 C44D(H44D), C52D(H52D), C53D(H53D), C54D(H54D), C62D(H62D), C63D(H63D),
 C64D(H64D), C13E(H13E), C14E(H14E), C15E(H15E), C16E(H16E), C23E(H23E),
 C24E(H24E), C33E(H33E), C34E(H34E), C35E(H35E), C36E(H36E), C43E(H43E),
 C44E(H44E), C52E(H52E), C53E(H53E), C54E(H54E), C62E(H62E), C63E(H63E),
 C64E(H64E), C13F(H13F), C14F(H14F), C15F(H15F), C16F(H16F), C23F(H23F),
 C24F(H24F), C33F(H33F), C34F(H34F), C35F(H35F), C36F(H36F), C43F(H43F),
 C52F(H52F), C53F(H53F), C54F(H54F), C62F(H62F), C63F(H63F), C64F(H64F)
6.d Tetrahedral OH refined with riding coordinates:
 O52S(H52S)
6.e Idealised Me refined as rotating group:
 C11S(H11A,H11B,H11C), C21S(H21A,H21B,H21C), C31S(H31A,H31B,H31C), C41S(H41A,
 H41B,H41C), C51S(H51A,H51B,H51C), C61S(H61A,H61B,H61C), C71S(H71A,H71B,H71C),
 C81S(H81A,H81B,H81C), C91S(H91A,H91B,H91C)
6.f Idealised tetrahedral OH refined as rotating group:
 O12S(H12S), O22S(H22S), O32S(H32S), O42S(H42S), O62S(H62S), O72S(H72S),
 O82S(H82S), O92S(H92S)
;
_smtbx_masks_void_probe_radius 1.2
_smtbx_masks_void_truncation_radius 1.2
_olex2_submission_special_instructions 'No special instructions were received'
_oxdiff_exptl_absorpt_empirical_details
;
Empirical correction (ABSPACK) includes:
- Absorption correction using spherical harmonics
- Frame scaling
;
_oxdiff_exptl_absorpt_empirical_full_max 1.238
_oxdiff_exptl_absorpt_empirical_full_min 0.832

loop_
_space_group_symop_operation_xyz
'x, y, z'
'-x, y, -z+1/2'
'x+1/2, y+1/2, z'
'-x+1/2, y+1/2, -z+1/2'
'-x, -y, -z'
'x, -y, z-1/2'
'-x+1/2, -y+1/2, -z'
'x+1/2, -y+1/2, z-1/2'

loop_
_atom_site_label
_atom_site_type_symbol
_atom_site_fract_x
_atom_site_fract_y
_atom_site_fract_z
_atom_site_U_iso_or_equiv
_atom_site_adp_type
_atom_site_occupancy
_atom_site_site_symmetry_order
_atom_site_calc_flag
_atom_site_refinement_flags_posn
_atom_site_refinement_flags_adp
_atom_site_refinement_flags_occupancy
_atom_site_disorder_assembly
_atom_site_disorder_group
Fe01 Fe 0.09843(2) 0.47986(2) 0.36074(2) 0.02749(12) Uani 1 1 d . . . . .
Fe02 Fe 0.51348(2) 0.34227(2) 0.53566(2) 0.02754(12) Uani 1 1 d . . . . .
Fe03 Fe 0.35470(2) 0.28430(2) 0.27667(2) 0.02850(12) Uani 1 1 d . . . . .
Fe04 Fe 0.26684(2) 0.53927(2) 0.61471(2) 0.03217(13) Uani 1 1 d . . . . .
N11A N -0.03488(8) 0.09160(9) 0.44671(7) 0.0299(6) Uani 1 1 d . . . . .
C12A C -0.02039(10) 0.07637(11) 0.41856(8) 0.0279(7) Uani 1 1 d . . . . .
C13A C -0.03367(11) 0.03683(12) 0.40288(9) 0.0332(7) Uani 1 1 d . . . . .
H13A H -0.022686 0.026897 0.383116 0.040 Uiso 1 1 calc R U . . .
C14A C -0.06329(11) 0.01212(12) 0.41664(9) 0.0347(8) Uani 1 1 d . . . . .
H14A H -0.073476 -0.014660 0.406111 0.042 Uiso 1 1 calc R U . . .
C15A C -0.07777(11) 0.02710(12) 0.44595(9) 0.0359(8) Uani 1 1 d . . . . .
H15A H -0.097586 0.010382 0.456129 0.043 Uiso 1 1 calc R U . . .
C16A C -0.06298(10) 0.06670(12) 0.46020(9) 0.0325(7) Uani 1 1 d . . . . .
H16A H -0.073035 0.076800 0.480320 0.039 Uiso 1 1 calc R U . . .
N21A N 0.02245(8) 0.14200(9) 0.42197(7) 0.0280(6) Uani 1 1 d . . . . .
N22A N 0.05084(9) 0.16006(10) 0.40378(7) 0.0322(6) Uani 1 1 d . . . . .
C23A C 0.05643(11) 0.13489(13) 0.37657(9) 0.0352(8) Uani 1 1 d . . . . .
H23A H 0.074744 0.141084 0.360372 0.042 Uiso 1 1 calc R U . . .
C24A C 0.03091(11) 0.09878(12) 0.37648(9) 0.0333(7) Uani 1 1 d . . . . .
H24A H 0.027753 0.075201 0.360472 0.040 Uiso 1 1 calc R U . . .
C25A C 0.01052(10) 0.10439(11) 0.40530(8) 0.0284(7) Uani 1 1 d . . . . .
C26A C 0.07022(11) 0.20231(12) 0.41306(9) 0.0338(7) Uani 1 1 d . . . . .
H26A H 0.097681 0.202697 0.405263 0.041 Uiso 1 1 calc R U . . .
H26B H 0.073781 0.204876 0.438023 0.041 Uiso 1 1 calc R U . . .
N31A N 0.12023(9) 0.53655(10) 0.39234(8) 0.0332(6) Uani 1 1 d . . . . .
C32A C 0.10491(11) 0.53958(12) 0.42239(9) 0.0345(8) Uani 1 1 d . . . . .
C33A C 0.11534(13) 0.57430(13) 0.44521(11) 0.0448(9) Uani 1 1 d . . . . .
H33A H 0.104423 0.575307 0.466292 0.054 Uiso 1 1 calc R U . . .
C34A C 0.14150(13) 0.60682(14) 0.43672(12) 0.0497(10) Uani 1 1 d . . . . .
H34A H 0.148998 0.630757 0.451767 0.060 Uiso 1 1 calc R U . . .
C35A C 0.15684(13) 0.60412(13) 0.40571(12) 0.0506(10) Uani 1 1 d . . . . .
H35A H 0.174755 0.626508 0.399181 0.061 Uiso 1 1 calc R U . . .
C36A C 0.14597(11) 0.56883(12) 0.38445(11) 0.0398(8) Uani 1 1 d . . . . .
H36A H 0.157016 0.567177 0.363446 0.048 Uiso 1 1 calc R U . . .
N41A N 0.06752(9) 0.47213(9) 0.40619(7) 0.0310(6) Uani 1 1 d . . . . .
N42A N 0.03765(9) 0.44746(10) 0.41794(8) 0.0345(6) Uani 1 1 d . . . . .
C43A C 0.02811(12) 0.46380(14) 0.44767(10) 0.0431(9) Uani 1 1 d . . . . .
H43A H 0.008486 0.451720 0.460868 0.052 Uiso 1 1 calc R U . . .
C44A C 0.05148(13) 0.50059(14) 0.45550(10) 0.0428(9) Uani 1 1 d . . . . .
H44A H 0.051340 0.519316 0.474732 0.051 Uiso 1 1 calc R U . . .
C45A C 0.07561(11) 0.50474(12) 0.42913(9) 0.0339(7) Uani 1 1 d . . . . .
C46A C 0.02227(11) 0.40669(12) 0.40113(9) 0.0349(8) Uani 1 1 d . . . . .
H46A H -0.001218 0.405561 0.384973 0.042 Uiso 1 1 calc R U . . .
C51A C 0.04637(10) 0.24227(12) 0.39838(9) 0.0315(7) Uani 1 1 d . . . . .
C52A C 0.01301(11) 0.23823(13) 0.37478(9) 0.0354(8) Uani 1 1 d . . . . .
H52A H 0.004514 0.209452 0.366900 0.042 Uiso 1 1 calc R U . . .
C53A C -0.00891(11) 0.27599(13) 0.36198(9) 0.0376(8) Uani 1 1 d . . . . .
H53A H -0.031507 0.272586 0.345145 0.045 Uiso 1 1 calc R U . . .
C54A C 0.00230(11) 0.31766(13) 0.37376(9) 0.0344(8) Uani 1 1 d . . . . .
H54A H -0.012978 0.342894 0.365294 0.041 Uiso 1 1 calc R U . . .
C55A C 0.03630(10) 0.32355(12) 0.39836(8) 0.0308(7) Uani 1 1 d . . . . .
C56A C 0.05957(10) 0.28552(12) 0.41020(8) 0.0303(7) Uani 1 1 d . . . . .
C61A C 0.04798(10) 0.36623(12) 0.41233(9) 0.0324(7) Uani 1 1 d . . . . .
C62A C 0.08095(11) 0.36988(12) 0.43607(9) 0.0365(8) Uani 1 1 d . . . . .
H62A H 0.088015 0.398208 0.445663 0.044 Uiso 1 1 calc R U . . .
C63A C 0.10477(11) 0.33235(12) 0.44664(10) 0.0381(8) Uani 1 1 d . . . . .
H63A H 0.128090 0.335708 0.462764 0.046 Uiso 1 1 calc R U . . .
C64A C 0.09456(11) 0.29171(12) 0.43395(9) 0.0364(8) Uani 1 1 d . . . . .
H64A H 0.111080 0.266761 0.441043 0.044 Uiso 1 1 calc R U . . .
N11B N 0.04461(9) 0.52067(11) 0.33999(8) 0.0391(7) Uani 1 1 d . . . . .
C12B C 0.05123(12) 0.54736(14) 0.31376(10) 0.0433(9) Uani 1 1 d . . . . .
C13B C 0.02261(14) 0.57737(19) 0.29929(14) 0.0706(16) Uani 1 1 d . . . . .
H13B H 0.027840 0.594729 0.280288 0.085 Uiso 1 1 calc R U . . .
C14B C -0.01391(16) 0.5815(2) 0.31319(18) 0.093(2) Uani 1 1 d . . . . .
H14B H -0.033568 0.602985 0.304611 0.112 Uiso 1 1 calc R U . . .
C15B C -0.02142(15) 0.5539(2) 0.33978(16) 0.086(2) Uani 1 1 d . . . . .
H15B H -0.046631 0.555401 0.349160 0.103 Uiso 1 1 calc R U . . .
C16B C 0.00851(12) 0.52427(16) 0.35232(12) 0.0540(12) Uani 1 1 d . . . . .
H16B H 0.003300 0.505481 0.370562 0.065 Uiso 1 1 calc R U . . .
N21B N 0.11798(8) 0.51326(10) 0.31654(7) 0.0313(6) Uani 1 1 d . . . . .
N22B N 0.15269(8) 0.51979(10) 0.30194(7) 0.0313(6) Uani 1 1 d . . . . .
C23B C 0.14853(12) 0.55316(12) 0.27914(9) 0.0360(8) Uani 1 1 d . . . . .
H23B H 0.168871 0.563513 0.265925 0.043 Uiso 1 1 calc R U . . .
C24B C 0.10939(11) 0.56954(13) 0.27849(9) 0.0373(8) Uani 1 1 d . . . . .
H24B H 0.097258 0.593100 0.264924 0.045 Uiso 1 1 calc R U . . .
C25B C 0.09150(11) 0.54392(12) 0.30213(9) 0.0341(7) Uani 1 1 d . . . . .
C26B C 0.18876(10) 0.49257(12) 0.31151(9) 0.0320(7) Uani 1 1 d . . . . .
H26C H 0.193973 0.491822 0.336488 0.038 Uiso 1 1 calc R U . . .
H26D H 0.212537 0.507003 0.302905 0.038 Uiso 1 1 calc R U . . .
N31B N 0.39419(9) 0.24294(10) 0.31121(7) 0.0333(6) Uani 1 1 d . . . . .
C32B C 0.37799(11) 0.22795(11) 0.33882(9) 0.0325(7) Uani 1 1 d . . . . .
C33B C 0.40003(12) 0.20249(12) 0.36337(9) 0.0391(8) Uani 1 1 d . . . . .
H33B H 0.388003 0.192717 0.382681 0.047 Uiso 1 1 calc R U . . .
C34B C 0.43999(13) 0.19145(14) 0.35936(10) 0.0477(10) Uani 1 1 d . . . . .
H34B H 0.455860 0.174266 0.376048 0.057 Uiso 1 1 calc R U . . .
C35B C 0.45659(13) 0.20578(15) 0.33070(10) 0.0478(10) Uani 1 1 d . . . . .
H35B H 0.483726 0.198029 0.327206 0.057 Uiso 1 1 calc R U . . .
C36B C 0.43286(11) 0.23155(14) 0.30730(9) 0.0398(8) Uani 1 1 d . . . . .
H36B H 0.444264 0.241588 0.287768 0.048 Uiso 1 1 calc R U . . .
N41B N 0.31451(8) 0.26154(9) 0.31461(7) 0.0279(6) Uani 1 1 d . . . . .
N42B N 0.27563(8) 0.26418(9) 0.32284(7) 0.0305(6) Uani 1 1 d . . . . .
C43B C 0.27224(12) 0.24482(13) 0.35282(9) 0.0388(8) Uani 1 1 d . . . . .
H43B H 0.248103 0.243126 0.363731 0.047 Uiso 1 1 calc R U . . .
C44B C 0.30961(12) 0.22795(13) 0.36493(9) 0.0386(8) Uani 1 1 d . . . . .
H44B H 0.316644 0.212178 0.385459 0.046 Uiso 1 1 calc R U . . .
C45B C 0.33509(11) 0.23902(11) 0.34049(8) 0.0309(7) Uani 1 1 d . . . . .
C46B C 0.24414(10) 0.29088(12) 0.30368(9) 0.0312(7) Uani 1 1 d . . . . .
H46B H 0.216970 0.278941 0.307270 0.037 Uiso 1 1 calc R U . . .
H46C H 0.247148 0.288488 0.279277 0.037 Uiso 1 1 calc R U . . .
C51B C 0.18559(10) 0.44513(12) 0.29849(8) 0.0293(7) Uani 1 1 d . . . . .
C52B C 0.15348(10) 0.43035(12) 0.27667(9) 0.0327(7) Uani 1 1 d . . . . .
H52B H 0.132224 0.450335 0.268652 0.039 Uiso 1 1 calc R U . . .
C53B C 0.15177(10) 0.38510(12) 0.26591(8) 0.0320(7) Uani 1 1 d . . . . .
H53B H 0.129669 0.375292 0.250297 0.038 Uiso 1 1 calc R U . . .
C54B C 0.18133(10) 0.35581(12) 0.27768(8) 0.0307(7) Uani 1 1 d . . . . .
H54B H 0.179350 0.325565 0.270624 0.037 Uiso 1 1 calc R U . . .
C55B C 0.21519(10) 0.36979(11) 0.30042(8) 0.0283(7) Uani 1 1 d . . . . .
C56B C 0.21771(10) 0.41532(11) 0.31038(8) 0.0283(7) Uani 1 1 d . . . . .
C61B C 0.24654(10) 0.33956(11) 0.31408(8) 0.0290(7) Uani 1 1 d . . . . .
C62B C 0.27805(10) 0.35477(12) 0.33631(9) 0.0324(7) Uani 1 1 d . . . . .
H62B H 0.298174 0.334389 0.345873 0.039 Uiso 1 1 calc R U . . .
C63B C 0.28124(10) 0.40021(13) 0.34535(9) 0.0353(8) Uani 1 1 d . . . . .
H63B H 0.303802 0.410278 0.360376 0.042 Uiso 1 1 calc R U . . .
C64B C 0.25190(10) 0.42989(12) 0.33250(9) 0.0321(7) Uani 1 1 d . . . . .
H64B H 0.254482 0.460497 0.338469 0.039 Uiso 1 1 calc R U . . .
N11C N 0.07989(9) 0.41872(10) 0.33449(7) 0.0325(6) Uani 1 1 d . . . . .
C12C C 0.10357(11) 0.38269(12) 0.34223(8) 0.0313(7) Uani 1 1 d . . . . .
C13C C 0.09381(12) 0.34088(13) 0.32922(9) 0.0379(8) Uani 1 1 d . . . . .
H13C H 0.111075 0.316064 0.335021 0.045 Uiso 1 1 calc R U . . .
C14C C 0.05786(13) 0.33601(15) 0.30729(10) 0.0464(10) Uani 1 1 d . . . . .
H14C H 0.049829 0.307594 0.298357 0.056 Uiso 1 1 calc R U . . .
C15C C 0.03442(13) 0.37292(16) 0.29890(10) 0.0488(10) Uani 1 1 d . . . . .
H15C H 0.010277 0.370482 0.283569 0.059 Uiso 1 1 calc R U . . .
C16C C 0.04609(12) 0.41354(15) 0.31283(10) 0.0434(9) Uani 1 1 d . . . . .
H16C H 0.029546 0.438873 0.306858 0.052 Uiso 1 1 calc R U . . .
N21C N 0.14895(8) 0.43292(9) 0.37588(7) 0.0273(6) Uani 1 1 d . . . . .
N22C N 0.18631(8) 0.43090(9) 0.39394(7) 0.0293(6) Uani 1 1 d . . . . .
C23C C 0.20138(11) 0.38915(13) 0.39448(9) 0.0352(8) Uani 1 1 d . . . . .
H23C H 0.226893 0.379807 0.405731 0.042 Uiso 1 1 calc R U . . .
C24C C 0.17345(11) 0.36250(12) 0.37597(9) 0.0339(7) Uani 1 1 d . . . . .
H24C H 0.175477 0.331459 0.371757 0.041 Uiso 1 1 calc R U . . .
C25C C 0.20348(10) 0.46834(12) 0.41412(9) 0.0325(7) Uani 1 1 d . . . . .
H25A H 0.196347 0.496426 0.401798 0.039 Uiso 1 1 calc R U . . .
H25B H 0.233596 0.465719 0.417100 0.039 Uiso 1 1 calc R U . . .
N31C N 0.29155(9) 0.60386(11) 0.63589(7) 0.0367(7) Uani 1 1 d . . . . .
C32C C 0.26920(13) 0.64007(13) 0.62643(9) 0.0420(9) Uani 1 1 d . . . . .
C33C C 0.28192(16) 0.68316(16) 0.63523(11) 0.0556(11) Uani 1 1 d . . . . .
H33C H 0.265319 0.708130 0.628342 0.067 Uiso 1 1 calc R U . . .
C34C C 0.31929(16) 0.68873(16) 0.65426(11) 0.0587(12) Uani 1 1 d . . . . .
H34C H 0.329068 0.717749 0.660283 0.070 Uiso 1 1 calc R U . . .
C35C C 0.34234(14) 0.65149(15) 0.66444(11) 0.0492(10) Uani 1 1 d . . . . .
H35C H 0.368038 0.654598 0.677637 0.059 Uiso 1 1 calc R U . . .
C36C C 0.32735(12) 0.60986(14) 0.65509(10) 0.0419(9) Uani 1 1 d . . . . .
H36C H 0.342958 0.584386 0.662531 0.050 Uiso 1 1 calc R U . . .
N41C N 0.22410(9) 0.58981(11) 0.59326(7) 0.0366(7) Uani 1 1 d . . . . .
N42C N 0.18678(10) 0.59080(11) 0.57550(8) 0.0425(8) Uani 1 1 d . . . . .
C43C C 0.16971(15) 0.63114(16) 0.57645(12) 0.0570(12) Uani 1 1 d . . . . .
H43C H 0.143679 0.639600 0.565675 0.068 Uiso 1 1 calc R U . . .
C44C C 0.19672(16) 0.65818(16) 0.59590(12) 0.0604(13) Uani 1 1 d . . . . .
H44C H 0.193187 0.688634 0.601417 0.072 Uiso 1 1 calc R U . . .
C45C C 0.23046(13) 0.63113(14) 0.60576(10) 0.0442(9) Uani 1 1 d . . . . .
C46C C 0.17204(12) 0.55233(13) 0.55495(9) 0.0388(8) Uani 1 1 d . . . . .
H46D H 0.142036 0.554439 0.549717 0.047 Uiso 1 1 calc R U . . .
H46E H 0.178232 0.524697 0.568129 0.047 Uiso 1 1 calc R U . . .
C51C C 0.18811(10) 0.47047(12) 0.44866(8) 0.0304(7) Uani 1 1 d . . . . .
C52C C 0.16354(10) 0.43790(12) 0.45942(9) 0.0332(7) Uani 1 1 d . . . . .
H52C H 0.157337 0.412490 0.445548 0.040 Uiso 1 1 calc R U . . .
C53C C 0.14726(11) 0.44111(13) 0.49049(9) 0.0364(8) Uani 1 1 d . . . . .
H53C H 0.130519 0.417868 0.497449 0.044 Uiso 1 1 calc R U . . .
C54C C 0.15542(11) 0.47745(13) 0.51066(9) 0.0355(8) Uani 1 1 d . . . . .
H54C H 0.143467 0.479877 0.531218 0.043 Uiso 1 1 calc R U . . .
C55C C 0.18162(10) 0.51173(12) 0.50123(8) 0.0314(7) Uani 1 1 d . . . . .
C56C C 0.19895(10) 0.50811(11) 0.46999(9) 0.0303(7) Uani 1 1 d . . . . .
C61C C 0.19128(11) 0.54953(13) 0.52219(9) 0.0352(8) Uani 1 1 d . . . . .
C62C C 0.21734(12) 0.58147(13) 0.51244(10) 0.0404(9) Uani 1 1 d . . . . .
H62C H 0.223573 0.606725 0.526475 0.048 Uiso 1 1 calc R U . . .
C63C C 0.23492(12) 0.57742(13) 0.48211(10) 0.0422(9) Uani 1 1 d . . . . .
H63C H 0.253185 0.599715 0.475983 0.051 Uiso 1 1 calc R U . . .
C64C C 0.22604(11) 0.54177(12) 0.46132(9) 0.0359(8) Uani 1 1 d . . . . .
H64C H 0.238145 0.539486 0.440825 0.043 Uiso 1 1 calc R U . . .
N11D N 0.31037(8) 0.32932(10) 0.24955(7) 0.0314(6) Uani 1 1 d . . . . .
C12D C 0.31289(10) 0.37270(12) 0.25865(8) 0.0319(7) Uani 1 1 d . . . . .
C13D C 0.28446(11) 0.40450(13) 0.24535(9) 0.0377(8) Uani 1 1 d . . . . .
H13D H 0.287042 0.434849 0.252047 0.045 Uiso 1 1 calc R U . . .
C14D C 0.25254(11) 0.39068(14) 0.22224(10) 0.0409(9) Uani 1 1 d . . . . .
H14D H 0.232603 0.411493 0.213028 0.049 Uiso 1 1 calc R U . . .
C15D C 0.24976(11) 0.34674(14) 0.21266(10) 0.0418(9) Uani 1 1 d . . . . .
H15D H 0.228037 0.336747 0.196741 0.050 Uiso 1 1 calc R U . . .
C16D C 0.27949(11) 0.31708(13) 0.22677(9) 0.0370(8) Uani 1 1 d . . . . .
H16D H 0.277704 0.286762 0.219873 0.044 Uiso 1 1 calc R U . . .
N21D N 0.36967(8) 0.35043(10) 0.29832(7) 0.0311(6) Uani 1 1 d . . . . .
N22D N 0.39996(9) 0.37077(10) 0.31896(7) 0.0353(7) Uani 1 1 d . . . . .
C23D C 0.39608(12) 0.41537(13) 0.31787(10) 0.0419(9) Uani 1 1 d . . . . .
H23D H 0.413464 0.436233 0.330323 0.050 Uiso 1 1 calc R U . . .
C24D C 0.36237(12) 0.42542(13) 0.29544(10) 0.0393(8) Uani 1 1 d . . . . .
H24D H 0.351822 0.454087 0.289254 0.047 Uiso 1 1 calc R U . . .
C25D C 0.34720(11) 0.38414(12) 0.28386(9) 0.0333(7) Uani 1 1 d . . . . .
C26D C 0.42975(11) 0.34493(13) 0.34046(9) 0.0348(8) Uani 1 1 d . . . . .
H26E H 0.455137 0.362578 0.345034 0.042 Uiso 1 1 calc R U . . .
H26F H 0.436359 0.317590 0.328262 0.042 Uiso 1 1 calc R U . . .
N31D N 0.55996(9) 0.30929(11) 0.57138(8) 0.0365(7) Uani 1 1 d . . . . .
C32D C 0.55963(11) 0.26449(13) 0.57039(10) 0.0375(8) Uani 1 1 d . . . . .
C33D C 0.58776(12) 0.23923(15) 0.59091(11) 0.0479(10) Uani 1 1 d . . . . .
H33D H 0.587084 0.207614 0.589760 0.057 Uiso 1 1 calc R U . . .
C34D C 0.61673(13) 0.26068(18) 0.61302(13) 0.0593(13) Uani 1 1 d . . . . .
H34D H 0.636244 0.243958 0.627202 0.071 Uiso 1 1 calc R U . . .
C35D C 0.61697(13) 0.30630(17) 0.61425(12) 0.0569(12) Uani 1 1 d . . . . .
H35D H 0.636417 0.321666 0.629452 0.068 Uiso 1 1 calc R U . . .
C36D C 0.58850(12) 0.32955(15) 0.59304(10) 0.0457(9) Uani 1 1 d . . . . .
H36D H 0.589043 0.361194 0.593721 0.055 Uiso 1 1 calc R U . . .
N41D N 0.49971(9) 0.27172(10) 0.52977(7) 0.0315(6) Uani 1 1 d . . . . .
N42D N 0.47345(9) 0.24414(9) 0.51151(7) 0.0323(6) Uani 1 1 d . . . . .
C43D C 0.48413(12) 0.20089(12) 0.51679(9) 0.0384(8) Uani 1 1 d . . . . .
H43D H 0.470351 0.175712 0.506512 0.046 Uiso 1 1 calc R U . . .
C44D C 0.51853(12) 0.20009(12) 0.53972(10) 0.0383(8) Uani 1 1 d . . . . .
H44D H 0.533282 0.174693 0.548544 0.046 Uiso 1 1 calc R U . . .
C45D C 0.52698(11) 0.24454(12) 0.54715(9) 0.0339(7) Uani 1 1 d . . . . .
C46D C 0.44072(11) 0.26121(12) 0.48744(8) 0.0325(7) Uani 1 1 d . . . . .
H46F H 0.429903 0.288958 0.496514 0.039 Uiso 1 1 calc R U . . .
H46G H 0.418270 0.239144 0.484726 0.039 Uiso 1 1 calc R U . . .
C51D C 0.41503(10) 0.33186(12) 0.37382(9) 0.0319(7) Uani 1 1 d . . . . .
C52D C 0.37745(11) 0.34554(12) 0.38199(9) 0.0343(8) Uani 1 1 d . . . . .
H52D H 0.360524 0.363543 0.366581 0.041 Uiso 1 1 calc R U . . .
C53D C 0.36394(10) 0.33304(13) 0.41302(9) 0.0359(8) Uani 1 1 d . . . . .
H53D H 0.337613 0.341899 0.418006 0.043 Uiso 1 1 calc R U . . .
C54D C 0.38834(11) 0.30828(13) 0.43604(9) 0.0353(8) Uani 1 1 d . . . . .
H54D H 0.378831 0.300112 0.456843 0.042 Uiso 1 1 calc R U . . .
C55D C 0.42780(10) 0.29469(11) 0.42903(8) 0.0295(7) Uani 1 1 d . . . . .
C56D C 0.44121(10) 0.30598(12) 0.39722(8) 0.0310(7) Uani 1 1 d . . . . .
C61D C 0.45471(10) 0.27082(11) 0.45301(8) 0.0308(7) Uani 1 1 d . . . . .
C62D C 0.49225(11) 0.25725(12) 0.44496(9) 0.0337(7) Uani 1 1 d . . . . .
H62D H 0.509906 0.240941 0.460999 0.040 Uiso 1 1 calc R U . . .
C63D C 0.50466(11) 0.26728(13) 0.41331(9) 0.0369(8) Uani 1 1 d . . . . .
H63D H 0.530514 0.257313 0.407967 0.044 Uiso 1 1 calc R U . . .
C64D C 0.48010(11) 0.29116(13) 0.39007(9) 0.0356(8) Uani 1 1 d . . . . .
H64D H 0.489172 0.297956 0.368833 0.043 Uiso 1 1 calc R U . . .
N11E N 0.55396(9) 0.33878(10) 0.49424(8) 0.0332(6) Uani 1 1 d . . . . .
C12E C 0.53902(10) 0.35792(12) 0.46466(9) 0.0323(7) Uani 1 1 d . . . . .
C13E C 0.55965(11) 0.35704(14) 0.43620(10) 0.0397(8) Uani 1 1 d . . . . .
H13E H 0.549021 0.372006 0.416081 0.048 Uiso 1 1 calc R U . . .
C14E C 0.59625(12) 0.33375(16) 0.43777(11) 0.0488(10) Uani 1 1 d . . . . .
H14E H 0.610741 0.331944 0.418488 0.059 Uiso 1 1 calc R U . . .
C15E C 0.61121(12) 0.31338(14) 0.46750(11) 0.0464(10) Uani 1 1 d . . . . .
H15E H 0.635995 0.296988 0.468959 0.056 Uiso 1 1 calc R U . . .
C16E C 0.58969(11) 0.31704(13) 0.49537(10) 0.0392(8) Uani 1 1 d . . . . .
H16E H 0.600635 0.303660 0.516059 0.047 Uiso 1 1 calc R U . . .
N21E N 0.47808(8) 0.37096(9) 0.49155(7) 0.0281(6) Uani 1 1 d . . . . .
N22E N 0.44078(8) 0.38935(9) 0.48307(7) 0.0293(6) Uani 1 1 d . . . . .
C23E C 0.43749(11) 0.40711(12) 0.45161(9) 0.0329(7) Uani 1 1 d . . . . .
H23E H 0.414191 0.421647 0.440409 0.039 Uiso 1 1 calc R U . . .
C24E C 0.47396(11) 0.40027(12) 0.43885(9) 0.0325(7) Uani 1 1 d . . . . .
H24E H 0.481093 0.409136 0.417366 0.039 Uiso 1 1 calc R U . . .
C25E C 0.49839(10) 0.37743(11) 0.46430(8) 0.0298(7) Uani 1 1 d . . . . .
C26E C 0.41058(10) 0.38996(11) 0.50680(9) 0.0311(7) Uani 1 1 d . . . . .
H26G H 0.412972 0.362132 0.520238 0.037 Uiso 1 1 calc R U . . .
H26H H 0.383054 0.390472 0.493995 0.037 Uiso 1 1 calc R U . . .
N31E N 0.22863(9) 0.52906(11) 0.65560(7) 0.0361(7) Uani 1 1 d . . . . .
C32E C 0.24595(12) 0.50506(13) 0.68215(9) 0.0377(8) Uani 1 1 d . . . . .
C33E C 0.22394(13) 0.49180(14) 0.70828(10) 0.0429(9) Uani 1 1 d . . . . .
H33E H 0.236465 0.474421 0.726524 0.051 Uiso 1 1 calc R U . . .
C34E C 0.18342(13) 0.50442(14) 0.70718(10) 0.0464(10) Uani 1 1 d . . . . .
H34E H 0.167885 0.495776 0.724806 0.056 Uiso 1 1 calc R U . . .
C35E C 0.16578(13) 0.52939(15) 0.68066(10) 0.0463(10) Uani 1 1 d . . . . .
H35E H 0.138099 0.538560 0.679662 0.056 Uiso 1 1 calc R U . . .
C36E C 0.18953(11) 0.54096(14) 0.65520(10) 0.0416(9) Uani 1 1 d . . . . .
H36E H 0.177366 0.558109 0.636685 0.050 Uiso 1 1 calc R U . . .
N41E N 0.30689(9) 0.50614(11) 0.65377(7) 0.0357(7) Uani 1 1 d . . . . .
N42E N 0.34691(10) 0.49543(12) 0.66127(8) 0.0419(7) Uani 1 1 d . . . . .
C43E C 0.35385(14) 0.47757(16) 0.69266(11) 0.0524(11) Uani 1 1 d . . . . .
H43E H 0.379425 0.467482 0.703309 0.063 Uiso 1 1 calc R U . . .
C44E C 0.31781(14) 0.47660(16) 0.70631(11) 0.0495(10) Uani 1 1 d . . . . .
H44E H 0.313130 0.465881 0.728005 0.059 Uiso 1 1 calc R U . . .
C45E C 0.28927(12) 0.49474(13) 0.68158(9) 0.0379(8) Uani 1 1 d . . . . .
C46E C 0.37538(11) 0.50023(15) 0.63600(10) 0.0432(9) Uani 1 1 d . . . . .
H46H H 0.403563 0.501447 0.647527 0.052 Uiso 1 1 calc R U . . .
H46I H 0.369873 0.528700 0.623758 0.052 Uiso 1 1 calc R U . . .
C51E C 0.41463(10) 0.42923(11) 0.53064(8) 0.0293(7) Uani 1 1 d . . . . .
C52E C 0.43992(11) 0.46460(12) 0.52647(9) 0.0331(7) Uani 1 1 d . . . . .
H52E H 0.455579 0.464932 0.507838 0.040 Uiso 1 1 calc R U . . .
C53E C 0.44297(11) 0.50052(12) 0.54953(9) 0.0362(8) Uani 1 1 d . . . . .
H53E H 0.460427 0.524918 0.546166 0.043 Uiso 1 1 calc R U . . .
C54E C 0.42094(11) 0.50043(12) 0.57669(9) 0.0360(8) Uani 1 1 d . . . . .
H54E H 0.423429 0.524759 0.592065 0.043 Uiso 1 1 calc R U . . .
C55E C 0.39446(10) 0.46462(12) 0.58226(9) 0.0328(7) Uani 1 1 d . . . . .
C56E C 0.39080(10) 0.42874(11) 0.55862(9) 0.0304(7) Uani 1 1 d . . . . .
C61E C 0.37208(10) 0.46219(13) 0.61078(10) 0.0369(8) Uani 1 1 d . . . . .
C62E C 0.34900(11) 0.42579(14) 0.61595(10) 0.0393(8) Uani 1 1 d . . . . .
H62E H 0.335653 0.423933 0.635847 0.047 Uiso 1 1 calc R U . . .
C63E C 0.34460(11) 0.39072(13) 0.59214(10) 0.0387(8) Uani 1 1 d . . . . .
H63E H 0.327696 0.365942 0.595769 0.046 Uiso 1 1 calc R U . . .
C64E C 0.36464(10) 0.39234(12) 0.56382(9) 0.0343(7) Uani 1 1 d . . . . .
H64E H 0.361050 0.369035 0.547601 0.041 Uiso 1 1 calc R U . . .
N11F N 0.30148(9) 0.54037(11) 0.57137(7) 0.0356(7) Uani 1 1 d . . . . .
C12F C 0.29501(11) 0.50577(13) 0.54980(9) 0.0336(7) Uani 1 1 d . . . . .
C13F C 0.31279(11) 0.50314(14) 0.51962(9) 0.0382(8) Uani 1 1 d . . . . .
H13F H 0.308158 0.478029 0.505159 0.046 Uiso 1 1 calc R U . . .
C14F C 0.33711(12) 0.53766(15) 0.51134(10) 0.0456(9) Uani 1 1 d . . . . .
H14F H 0.349742 0.536677 0.491050 0.055 Uiso 1 1 calc R U . . .
C15F C 0.34302(13) 0.57371(16) 0.53271(11) 0.0493(10) Uani 1 1 d . . . . .
H15F H 0.359003 0.598379 0.527076 0.059 Uiso 1 1 calc R U . . .
C16F C 0.32515(12) 0.57330(14) 0.56266(10) 0.0436(9) Uani 1 1 d . . . . .
H16F H 0.330089 0.597785 0.577702 0.052 Uiso 1 1 calc R U . . .
N21F N 0.24632(9) 0.47830(10) 0.58583(7) 0.0319(6) Uani 1 1 d . . . . .
N22F N 0.22048(9) 0.44290(10) 0.58594(7) 0.0354(7) Uani 1 1 d . . . . .
C23F C 0.22497(12) 0.41508(14) 0.56008(10) 0.0406(8) Uani 1 1 d . . . . .
H23F H 0.210443 0.388073 0.555234 0.049 Uiso 1 1 calc R U . . .
C24F C 0.25388(12) 0.43237(13) 0.54214(9) 0.0381(8) Uani 1 1 d . . . . .
H24F H 0.263486 0.420272 0.522440 0.046 Uiso 1 1 calc R U . . .
C25F C 0.26646(11) 0.47167(13) 0.55879(9) 0.0338(7) Uani 1 1 d . . . . .
C26F C 0.19450(11) 0.43509(13) 0.61268(9) 0.0351(8) Uani 1 1 d . . . . .
H26I H 0.168919 0.420612 0.602818 0.042 Uiso 1 1 calc R U . . .
H26J H 0.187237 0.464106 0.622217 0.042 Uiso 1 1 calc R U . . .
N31F N 0.09839(9) 0.20208(11) 0.75875(7) 0.0370(7) Uani 1 1 d . . . . .
C32F C 0.09809(11) 0.23088(14) 0.78468(9) 0.0393(9) Uani 1 1 d . . . . .
C33F C 0.07151(14) 0.22609(18) 0.80938(11) 0.0540(11) Uani 1 1 d . . . . .
H33F H 0.071529 0.247157 0.827200 0.065 Uiso 1 1 calc R U . . .
C34F C 0.04516(14) 0.1901(2) 0.80740(12) 0.0662(14) Uani 1 1 d . . . . .
H34F H 0.026933 0.186068 0.824012 0.079 Uiso 1 1 calc R U . . .
C35F C 0.04552(14) 0.1602(2) 0.78119(12) 0.0624(14) Uani 1 1 d . . . . .
H35F H 0.027894 0.135060 0.779609 0.075 Uiso 1 1 calc R U . . .
C36F C 0.07217(12) 0.16750(16) 0.75712(10) 0.0478(10) Uani 1 1 d . . . . .
H36F H 0.071917 0.147278 0.738729 0.057 Uiso 1 1 calc R U . . .
N41F N 0.15378(9) 0.26795(10) 0.76131(7) 0.0327(6) Uani 1 1 d . . . . .
N42F N 0.17866(10) 0.30309(11) 0.76956(7) 0.0373(7) Uani 1 1 d . . . . .
C43F C 0.16918(14) 0.32365(14) 0.79758(10) 0.0453(9) Uani 1 1 d . . . . .
H43F H 0.182471 0.349068 0.807910 0.054 Uiso 1 1 calc R U . . .
C44F C 0.13663(14) 0.30121(14) 0.80871(10) 0.0464(10) Uani 1 1 d . . . . .
H44F H 0.112813 0.321230 0.808996 0.056 Uiso 1 1 calc R U . . .
H44G H 0.144037 0.289252 0.831769 0.056 Uiso 1 1 calc R U . . .
C45F C 0.12795(12) 0.26671(13) 0.78559(9) 0.0382(8) Uani 1 1 d . . . . .
C46F C 0.20691(11) 0.31816(12) 0.74653(9) 0.0361(8) Uani 1 1 d . . . . .
H46J H 0.218815 0.291903 0.736196 0.043 Uiso 1 1 calc R U . . .
H46K H 0.229465 0.334774 0.759445 0.043 Uiso 1 1 calc R U . . .
C51F C 0.21463(10) 0.40618(12) 0.64082(9) 0.0321(7) Uani 1 1 d . . . . .
C52F C 0.25454(11) 0.39311(13) 0.64163(10) 0.0373(8) Uani 1 1 d . . . . .
H52F H 0.269878 0.402619 0.624111 0.045 Uiso 1 1 calc R U . . .
C53F C 0.27329(11) 0.36617(13) 0.66750(11) 0.0420(9) Uani 1 1 d . . . . .
H53F H 0.301051 0.357785 0.667423 0.050 Uiso 1 1 calc R U . . .
C54F C 0.25185(11) 0.35183(13) 0.69294(10) 0.0386(8) Uani 1 1 d . . . . .
H54F H 0.264902 0.333811 0.710582 0.046 Uiso 1 1 calc R U . . .
C55F C 0.21023(10) 0.36371(11) 0.69314(9) 0.0311(7) Uani 1 1 d . . . . .
C56F C 0.19125(10) 0.39152(11) 0.66684(9) 0.0305(7) Uani 1 1 d . . . . .
C61F C 0.18648(11) 0.34803(11) 0.71855(9) 0.0317(7) Uani 1 1 d . . . . .
C62F C 0.14634(11) 0.35966(13) 0.71775(9) 0.0364(8) Uani 1 1 d . . . . .
H62F H 0.130633 0.348673 0.734561 0.044 Uiso 1 1 calc R U . . .
C63F C 0.12815(11) 0.38791(13) 0.69206(10) 0.0395(8) Uani 1 1 d . . . . .
H63F H 0.100321 0.396103 0.691978 0.047 Uiso 1 1 calc R U . . .
C64F C 0.14990(10) 0.40382(12) 0.66715(9) 0.0339(7) Uani 1 1 d . . . . .
H64F H 0.137197 0.423046 0.650146 0.041 Uiso 1 1 calc R U . . .
C01R C 0.14125(10) 0.39117(11) 0.36463(8) 0.0287(7) Uani 1 1 d . . . . .
B11 B 0.0655(3) 0.5956(3) 0.5298(3) 0.0442(4) Uani 0.65 1 d D U P A -1
F12X F 0.07326(10) 0.55061(12) 0.52843(9) 0.0442(4) Uani 0.65 1 d D U P A -1
F13X F 0.06641(10) 0.60935(12) 0.56339(9) 0.0442(4) Uani 0.65 1 d D U P A -1
F14X F 0.02672(10) 0.60379(12) 0.51267(9) 0.0442(4) Uani 0.65 1 d D U P A -1
F15X F 0.09478(10) 0.62010(12) 0.51507(9) 0.0442(4) Uani 0.65 1 d D U P A -1
O13 O 0.72768(11) 0.30687(11) 0.46300(11) 0.0701(10) Uani 1 1 d G . . . .
H13G H 0.714739 0.331636 0.457847 0.105 Uiso 1 1 d G U . . .
H13H H 0.732239 0.307246 0.484957 0.105 Uiso 1 1 d G U . . .
B16 B 0.1344(2) 0.3341(3) 0.54687(19) 0.0567(6) Uani 0.575 1 d D U P B -1
F17X F 0.13273(14) 0.29023(14) 0.55756(11) 0.0567(6) Uani 0.575 1 d D U P B -1
F18X F 0.14048(14) 0.36055(15) 0.57548(11) 0.0567(6) Uani 0.575 1 d D U P B -1
F19X F 0.09740(14) 0.34449(15) 0.52783(11) 0.0567(6) Uani 0.575 1 d D U P B -1
F20X F 0.16486(14) 0.34116(15) 0.52604(11) 0.0567(6) Uani 0.575 1 d D U P B -1
C11S C -0.1026(2) 0.2685(3) 0.2642(2) 0.104(3) Uani 0.9 1 d D U P . .
H11A H -0.105220 0.271672 0.239499 0.155 Uiso 0.9 1 calc R U P . .
H11B H -0.126175 0.282405 0.272956 0.155 Uiso 0.9 1 calc R U P . .
H11C H -0.101535 0.236856 0.270154 0.155 Uiso 0.9 1 calc R U P . .
O12S O -0.06627(16) 0.2899(3) 0.27846(13) 0.116(2) Uani 0.9 1 d D U P . .
H12S H -0.046452 0.280496 0.268931 0.174 Uiso 0.9 1 calc R U P . .
C21S C -0.1102(2) 0.3559(2) 0.3362(2) 0.088(2) Uani 0.85 1 d D U P . .
H21A H -0.136020 0.359194 0.321559 0.132 Uiso 0.85 1 calc R U P . .
H21B H -0.108540 0.378673 0.353939 0.132 Uiso 0.85 1 calc R U P . .
H21C H -0.108932 0.326250 0.346500 0.132 Uiso 0.85 1 calc R U P . .
O22S O -0.07753(16) 0.3612(2) 0.31682(15) 0.1003(18) Uani 0.85 1 d D U P . .
H22S H -0.075874 0.338670 0.304521 0.150 Uiso 0.85 1 calc R U P . .
C31S C 0.08543(17) 0.5216(2) 0.60923(17) 0.0708(17) Uani 0.85 1 d D U P . .
H31A H 0.100086 0.549506 0.606384 0.106 Uiso 0.85 1 calc R U P . .
H31B H 0.076032 0.520940 0.631727 0.106 Uiso 0.85 1 calc R U P . .
H31C H 0.061877 0.519597 0.591936 0.106 Uiso 0.85 1 calc R U P . .
O32S O 0.11074(17) 0.4866(2) 0.6060(2) 0.122(2) Uani 0.85 1 d D U P . .
H32S H 0.098098 0.466607 0.594323 0.183 Uiso 0.85 1 calc R U P . .
C41S C 0.2468(3) 0.3838(4) 0.8606(3) 0.129(2) Uani 0.85 1 d D U P . .
H41A H 0.251861 0.400814 0.881645 0.194 Uiso 0.85 1 calc R U P . .
H41B H 0.272639 0.379317 0.850998 0.194 Uiso 0.85 1 calc R U P . .
H41C H 0.234981 0.354812 0.865210 0.194 Uiso 0.85 1 calc R U P . .
O42S O 0.22107(18) 0.4062(3) 0.8386(2) 0.129(2) Uani 0.85 1 d D U P . .
H42S H 0.234024 0.418160 0.824016 0.194 Uiso 0.85 1 calc R U P . .
C51S C 0.4543(6) 0.5179(7) 0.7466(4) 0.147(7) Uani 0.5 1 d D U P C 1
H51A H 0.472465 0.522487 0.767513 0.221 Uiso 0.5 1 calc R U P C 1
H51B H 0.431760 0.539410 0.745537 0.221 Uiso 0.5 1 calc R U P C 1
H51C H 0.469555 0.522306 0.727100 0.221 Uiso 0.5 1 calc R U P C 1
O52S O 0.4384(3) 0.4741(5) 0.7460(4) 0.160(6) Uani 0.5 1 d D U P C 1
H52S H 0.444932 0.461921 0.764824 0.241 Uiso 0.5 1 calc R U P C 1
C61S C 0.4260(3) 0.5483(4) 0.7271(2) 0.065(3) Uani 0.5 1 d D U P C -1
H61A H 0.441340 0.522739 0.719837 0.097 Uiso 0.5 1 calc R U P C -1
H61B H 0.404457 0.537806 0.740181 0.097 Uiso 0.5 1 calc R U P C -1
H61C H 0.444569 0.568014 0.741227 0.097 Uiso 0.5 1 calc R U P C -1
O62S O 0.4082(2) 0.5723(3) 0.69803(18) 0.0685(18) Uani 0.5 1 d D U P C -1
H62S H 0.424223 0.572000 0.683056 0.103 Uiso 0.5 1 calc R U P C -1
C71S C 0.3252(3) 0.2604(3) 0.5028(3) 0.096(3) Uani 0.8 1 d D U P . .
H71A H 0.344659 0.235863 0.501489 0.144 Uiso 0.8 1 calc R U P . .
H71B H 0.310146 0.265257 0.480437 0.144 Uiso 0.8 1 calc R U P . .
H71C H 0.306080 0.252748 0.519006 0.144 Uiso 0.8 1 calc R U P . .
O72S O 0.34636(11) 0.29909(13) 0.51331(10) 0.0518(9) Uani 0.8 1 d D U P . .
H72S H 0.334615 0.321250 0.503687 0.078 Uiso 0.8 1 calc R U P . .
C81S C 0.2499(3) 0.3417(4) 0.4762(3) 0.089(3) Uani 0.6 1 d D U P . .
H81A H 0.249560 0.323086 0.455887 0.133 Uiso 0.6 1 calc R U P . .
H81B H 0.229205 0.365150 0.472165 0.133 Uiso 0.6 1 calc R U P . .
H81C H 0.243815 0.323232 0.495285 0.133 Uiso 0.6 1 calc R U P . .
O82S O 0.29048(18) 0.36216(19) 0.48386(14) 0.0608(14) Uani 0.6 1 d D U P . .
H82S H 0.308076 0.342071 0.487974 0.091 Uiso 0.6 1 calc R U P . .
C91S C 0.33092(19) 0.5981(2) 0.42901(17) 0.0598(16) Uani 0.75 1 d D U P . .
H91A H 0.319315 0.620063 0.412413 0.090 Uiso 0.75 1 calc R U P . .
H91B H 0.308891 0.580405 0.436924 0.090 Uiso 0.75 1 calc R U P . .
H91C H 0.349539 0.578393 0.418478 0.090 Uiso 0.75 1 calc R U P . .
O92S O 0.35212(14) 0.61990(16) 0.45616(11) 0.0636(11) Uani 0.75 1 d D U P . .
H92S H 0.377008 0.620923 0.453471 0.095 Uiso 0.75 1 calc R U P . .
B21X B 0.35738(18) 0.27726(17) 0.66131(18) 0.0687(18) Uani 0.9 1 d D U P . .
F22X F 0.3382(2) 0.2507(2) 0.64258(18) 0.175(3) Uani 0.9 1 d D U P . .
F23X F 0.36069(12) 0.31815(13) 0.64961(14) 0.1126(17) Uani 0.9 1 d D U P . .
F24X F 0.39690(12) 0.26392(13) 0.67421(15) 0.1116(16) Uani 0.9 1 d D U P . .
F25X F 0.33509(14) 0.2793(2) 0.68800(14) 0.136(2) Uani 0.9 1 d D U P . .
B26X B 0.32561(11) 0.45198(14) 0.43034(11) 0.0383(9) Uani 1 1 d D U . . .
F27X F 0.29673(7) 0.41723(8) 0.42825(6) 0.0521(6) Uani 1 1 d D U . . .
F28X F 0.34841(7) 0.45146(9) 0.46153(6) 0.0544(6) Uani 1 1 d D U . . .
F29X F 0.35158(7) 0.44625(8) 0.40535(6) 0.0478(5) Uani 1 1 d D U . . .
F30X F 0.30501(8) 0.49231(9) 0.42582(9) 0.0754(9) Uani 1 1 d D U . . .
B31X B 0.01021(12) 0.05870(14) 0.84572(10) 0.0399(9) Uani 1 1 d D U . . .
F32X F 0.02372(8) 0.01571(9) 0.83989(7) 0.0607(7) Uani 1 1 d D U . . .
F33X F -0.00310(8) 0.07940(9) 0.81460(6) 0.0544(6) Uani 1 1 d D U . . .
F34X F 0.04209(10) 0.08259(11) 0.86196(9) 0.0861(10) Uani 1 1 d D U . . .
F35X F -0.02227(8) 0.05629(9) 0.86456(6) 0.0540(6) Uani 1 1 d D U . . .
B36X B -0.0552(2) 0.4631(3) 0.2838(2) 0.061(2) Uani 0.6 1 d D U P . .
F37X F -0.0611(3) 0.4251(3) 0.2667(2) 0.152(3) Uani 0.6 1 d D U P . .
F38X F -0.04978(16) 0.44854(19) 0.31750(13) 0.0789(14) Uani 0.6 1 d D U P . .
F39X F -0.08767(17) 0.4873(3) 0.28085(18) 0.114(2) Uani 0.6 1 d D U P . .
F40X F -0.02222(18) 0.4819(3) 0.27574(18) 0.120(3) Uani 0.6 1 d D U P . .
B41X B 0.0096(3) 0.6809(3) 0.2576(2) 0.051(2) Uani 0.5 1 d D U P . .
F42X F 0.0367(4) 0.6580(5) 0.2391(4) 0.054(3) Uani 0.5 1 d D U P . .
F43X F 0.0010(4) 0.72228(18) 0.2433(2) 0.082(3) Uani 0.5 1 d D U P . .
F44X F -0.0263(4) 0.6558(5) 0.2577(4) 0.051(3) Uani 0.5 1 d D U P . .
F45X F 0.02824(17) 0.68578(19) 0.29065(14) 0.0643(14) Uani 0.5 1 d D U P . .
B46X B 0.7071(2) 0.2622(2) 0.68624(19) 0.090(2) Uani 0.85 1 d D U P . .
F47X F 0.70792(14) 0.25357(17) 0.72102(11) 0.1080(15) Uani 0.85 1 d D U P . .
F48X F 0.69326(12) 0.22615(12) 0.66718(11) 0.0905(14) Uani 0.85 1 d D U P . .
F49X F 0.74690(13) 0.27003(14) 0.68211(13) 0.1039(15) Uani 0.85 1 d D U P . .
F50X F 0.68353(15) 0.29886(14) 0.67712(12) 0.1159(19) Uani 0.85 1 d D U P . .
Cl15 Cl 0.12767(9) 0.33816(9) 0.55248(6) 0.0517(7) Uani 0.425 1 d . . P B 1
Cl40 Cl 0.06715(11) 0.59177(11) 0.53043(11) 0.0339(6) Uani 0.35 1 d . . P A 1

loop_
_atom_site_aniso_label
_atom_site_aniso_U_11
_atom_site_aniso_U_22
_atom_site_aniso_U_33
_atom_site_aniso_U_23
_atom_site_aniso_U_13
_atom_site_aniso_U_12
Fe01 0.0250(2) 0.0284(3) 0.0294(3) 0.0034(2) 0.0040(2) 0.0023(2)
Fe02 0.0261(3) 0.0290(3) 0.0269(3) 0.0001(2) 0.0005(2) 0.0012(2)
Fe03 0.0267(3) 0.0359(3) 0.0233(2) 0.0041(2) 0.00437(19) 0.0028(2)
Fe04 0.0313(3) 0.0404(3) 0.0254(3) -0.0071(2) 0.0060(2) -0.0024(2)
N11A 0.0285(14) 0.0329(15) 0.0278(14) 0.0019(11) 0.0009(11) -0.0008(12)
C12A 0.0257(15) 0.0307(16) 0.0264(16) 0.0011(13) -0.0008(12) 0.0013(13)
C13A 0.0337(18) 0.0324(18) 0.0330(18) 0.0000(14) 0.0014(14) -0.0023(15)
C14A 0.0344(18) 0.0320(18) 0.0368(19) -0.0001(15) 0.0003(14) -0.0038(15)
C15A 0.0324(18) 0.0351(18) 0.040(2) 0.0037(15) 0.0050(15) -0.0058(15)
C16A 0.0310(17) 0.0353(18) 0.0320(17) 0.0006(14) 0.0065(14) -0.0002(14)
N21A 0.0265(13) 0.0304(14) 0.0271(14) 0.0036(11) 0.0034(11) -0.0007(11)
N22A 0.0295(14) 0.0355(15) 0.0311(15) 0.0033(12) 0.0015(11) -0.0032(12)
C23A 0.0306(17) 0.043(2) 0.0326(18) 0.0003(15) 0.0065(14) -0.0005(15)
C24A 0.0345(18) 0.0356(18) 0.0300(17) -0.0026(14) 0.0039(14) -0.0004(15)
C25A 0.0268(16) 0.0310(17) 0.0268(16) 0.0009(13) 0.0001(12) -0.0005(13)
C26A 0.0290(17) 0.0357(18) 0.0360(18) 0.0028(15) 0.0009(14) -0.0052(15)
N31A 0.0288(14) 0.0293(14) 0.0413(16) 0.0009(12) 0.0033(12) 0.0034(12)
C32A 0.0318(17) 0.0328(18) 0.0383(19) -0.0009(15) 0.0017(14) 0.0091(15)
C33A 0.045(2) 0.038(2) 0.050(2) -0.0073(17) -0.0011(18) 0.0147(18)
C34A 0.047(2) 0.036(2) 0.064(3) -0.0154(19) -0.006(2) 0.0051(18)
C35A 0.045(2) 0.031(2) 0.074(3) -0.0016(19) -0.001(2) -0.0026(17)
C36A 0.0344(19) 0.0319(18) 0.053(2) 0.0030(16) 0.0046(16) 0.0000(15)
N41A 0.0301(14) 0.0290(14) 0.0341(15) 0.0043(12) 0.0042(12) 0.0027(12)
N42A 0.0306(15) 0.0381(16) 0.0363(16) 0.0048(13) 0.0098(12) 0.0038(13)
C43A 0.042(2) 0.051(2) 0.039(2) 0.0062(17) 0.0159(17) 0.0055(18)
C44A 0.047(2) 0.045(2) 0.038(2) 0.0000(17) 0.0089(17) 0.0098(18)
C45A 0.0338(18) 0.0347(18) 0.0333(18) 0.0018(14) 0.0039(14) 0.0111(15)
C46A 0.0297(17) 0.0360(18) 0.0387(19) 0.0092(15) 0.0028(14) -0.0005(15)
C51A 0.0297(17) 0.0349(18) 0.0299(17) 0.0054(14) 0.0039(13) -0.0030(14)
C52A 0.0357(18) 0.0380(19) 0.0318(18) 0.0028(15) 0.0014(14) -0.0074(15)
C53A 0.0321(18) 0.050(2) 0.0292(17) 0.0072(16) -0.0038(14) -0.0039(16)
C54A 0.0313(17) 0.0403(19) 0.0316(17) 0.0103(15) 0.0037(14) -0.0004(15)
C55A 0.0278(16) 0.0352(18) 0.0295(17) 0.0079(14) 0.0032(13) -0.0034(14)
C56A 0.0284(16) 0.0348(18) 0.0278(16) 0.0046(14) 0.0039(13) -0.0044(14)
C61A 0.0299(17) 0.0375(19) 0.0308(17) 0.0081(14) 0.0073(13) -0.0003(14)
C62A 0.0353(18) 0.0339(18) 0.0396(19) 0.0037(15) 0.0015(15) -0.0049(15)
C63A 0.0323(18) 0.0373(19) 0.042(2) 0.0069(16) -0.0078(15) -0.0049(15)
C64A 0.0324(18) 0.0361(19) 0.0391(19) 0.0085(15) -0.0025(15) -0.0015(15)
N11B 0.0268(14) 0.0448(18) 0.0461(18) 0.0144(14) 0.0061(13) 0.0055(13)
C12B 0.0335(19) 0.050(2) 0.047(2) 0.0204(18) 0.0080(16) 0.0087(17)
C13B 0.041(2) 0.090(4) 0.085(4) 0.055(3) 0.021(2) 0.023(2)
C14B 0.045(3) 0.119(5) 0.121(5) 0.078(4) 0.028(3) 0.040(3)
C15B 0.038(2) 0.115(5) 0.109(5) 0.068(4) 0.033(3) 0.035(3)
C16B 0.033(2) 0.068(3) 0.063(3) 0.030(2) 0.0155(19) 0.015(2)
N21B 0.0275(14) 0.0338(15) 0.0336(15) 0.0063(12) 0.0076(11) 0.0037(12)
N22B 0.0278(14) 0.0330(15) 0.0340(15) 0.0032(12) 0.0074(11) 0.0014(12)
C23B 0.043(2) 0.0322(18) 0.0339(18) 0.0043(14) 0.0107(15) -0.0015(16)
C24B 0.0381(19) 0.0365(19) 0.0379(19) 0.0091(15) 0.0064(15) 0.0031(16)
C25B 0.0327(18) 0.0352(18) 0.0343(18) 0.0067(15) 0.0033(14) 0.0026(15)
C26B 0.0279(16) 0.0331(17) 0.0359(18) -0.0007(14) 0.0067(14) 0.0004(14)
N31B 0.0325(15) 0.0383(16) 0.0291(14) -0.0002(12) 0.0033(12) 0.0069(13)
C32B 0.0384(19) 0.0299(17) 0.0284(17) -0.0008(13) 0.0010(14) 0.0042(15)
C33B 0.052(2) 0.0348(19) 0.0294(18) 0.0000(15) -0.0005(16) 0.0107(17)
C34B 0.054(2) 0.047(2) 0.039(2) -0.0001(18) -0.0073(18) 0.020(2)
C35B 0.042(2) 0.060(3) 0.041(2) -0.0096(19) -0.0018(17) 0.0218(19)
C36B 0.0351(19) 0.052(2) 0.0323(18) -0.0019(16) 0.0035(15) 0.0128(17)
N41B 0.0290(14) 0.0304(14) 0.0249(13) 0.0015(11) 0.0053(11) 0.0033(11)
N42B 0.0284(14) 0.0325(15) 0.0318(15) 0.0022(12) 0.0088(11) 0.0012(12)
C43B 0.042(2) 0.043(2) 0.0331(18) 0.0069(16) 0.0136(15) -0.0007(17)
C44B 0.048(2) 0.0387(19) 0.0305(18) 0.0080(15) 0.0090(16) 0.0022(17)
C45B 0.0363(18) 0.0316(17) 0.0248(16) 0.0006(13) 0.0036(13) 0.0021(14)
C46B 0.0255(16) 0.0365(18) 0.0321(17) -0.0011(14) 0.0058(13) -0.0011(14)
C51B 0.0256(15) 0.0351(17) 0.0286(16) 0.0010(14) 0.0098(13) 0.0007(14)
C52B 0.0295(17) 0.0397(19) 0.0296(17) 0.0016(14) 0.0067(13) 0.0034(15)
C53B 0.0265(16) 0.0412(19) 0.0281(16) -0.0030(14) 0.0022(13) -0.0017(14)
C54B 0.0293(16) 0.0363(18) 0.0271(16) -0.0040(14) 0.0060(13) -0.0038(14)
C55B 0.0242(15) 0.0346(17) 0.0271(16) -0.0024(13) 0.0076(12) -0.0009(13)
C56B 0.0243(15) 0.0337(17) 0.0280(16) -0.0030(13) 0.0082(12) -0.0002(13)
C61B 0.0261(16) 0.0330(17) 0.0291(16) -0.0014(13) 0.0082(13) -0.0014(13)
C62B 0.0237(15) 0.0399(19) 0.0334(18) -0.0035(15) 0.0027(13) 0.0043(14)
C63B 0.0242(16) 0.042(2) 0.0389(19) -0.0109(16) 0.0020(14) -0.0003(15)
C64B 0.0275(16) 0.0336(18) 0.0357(18) -0.0087(14) 0.0052(14) 0.0006(14)
N11C 0.0311(15) 0.0365(16) 0.0291(14) 0.0015(12) 0.0001(11) -0.0032(12)
C12C 0.0340(17) 0.0352(18) 0.0258(16) -0.0003(14) 0.0085(13) -0.0024(15)
C13C 0.044(2) 0.0375(19) 0.0333(18) -0.0043(15) 0.0115(16) -0.0058(16)
C14C 0.052(2) 0.052(2) 0.036(2) -0.0093(18) 0.0087(17) -0.019(2)
C15C 0.048(2) 0.064(3) 0.033(2) -0.0004(19) -0.0037(17) -0.017(2)
C16C 0.037(2) 0.056(2) 0.0350(19) 0.0014(17) -0.0053(15) -0.0083(18)
N21C 0.0240(13) 0.0303(14) 0.0277(14) -0.0007(11) 0.0030(10) 0.0010(11)
N22C 0.0243(13) 0.0336(15) 0.0297(14) -0.0022(12) 0.0018(11) 0.0049(11)
C23C 0.0311(17) 0.042(2) 0.0332(18) 0.0008(15) 0.0060(14) 0.0093(15)
C24C 0.0370(18) 0.0308(17) 0.0353(18) -0.0009(14) 0.0099(15) 0.0055(15)
C25C 0.0242(16) 0.0376(18) 0.0345(18) -0.0050(15) -0.0016(13) 0.0004(14)
N31C 0.0389(16) 0.0428(17) 0.0281(15) -0.0098(13) 0.0029(12) -0.0040(14)
C32C 0.053(2) 0.044(2) 0.0294(18) -0.0097(16) 0.0031(16) -0.0025(18)
C33C 0.073(3) 0.049(2) 0.041(2) -0.0063(19) -0.012(2) -0.002(2)
C34C 0.080(3) 0.046(2) 0.045(2) -0.011(2) -0.012(2) -0.016(2)
C35C 0.051(2) 0.054(3) 0.041(2) -0.0133(19) -0.0013(18) -0.010(2)
C36C 0.042(2) 0.047(2) 0.0364(19) -0.0109(17) 0.0015(16) -0.0022(17)
N41C 0.0376(16) 0.0445(17) 0.0266(14) -0.0099(13) -0.0007(12) -0.0002(14)
N42C 0.0414(17) 0.0493(19) 0.0355(16) -0.0146(14) -0.0016(13) 0.0050(15)
C43C 0.057(3) 0.055(3) 0.055(3) -0.016(2) -0.013(2) 0.016(2)
C44C 0.070(3) 0.050(3) 0.057(3) -0.020(2) -0.015(2) 0.014(2)
C45C 0.051(2) 0.047(2) 0.0329(19) -0.0102(17) -0.0020(17) 0.0034(19)
C46C 0.0372(19) 0.044(2) 0.0334(19) -0.0106(16) -0.0020(15) 0.0005(16)
C51C 0.0240(15) 0.0359(18) 0.0300(17) -0.0015(14) -0.0027(13) 0.0000(14)
C52C 0.0321(17) 0.0319(17) 0.0346(18) -0.0031(14) 0.0001(14) -0.0014(14)
C53C 0.0347(18) 0.042(2) 0.0317(18) 0.0008(15) 0.0011(14) -0.0087(16)
C54C 0.0300(17) 0.048(2) 0.0280(17) -0.0021(15) 0.0008(13) -0.0036(16)
C55C 0.0270(16) 0.0378(18) 0.0279(16) -0.0029(14) -0.0027(13) 0.0018(14)
C56C 0.0251(16) 0.0331(17) 0.0312(17) -0.0024(14) -0.0031(13) 0.0002(14)
C61C 0.0320(18) 0.042(2) 0.0301(17) -0.0025(15) -0.0026(14) 0.0013(15)
C62C 0.045(2) 0.037(2) 0.038(2) -0.0088(16) -0.0035(16) -0.0031(17)
C63C 0.041(2) 0.040(2) 0.043(2) -0.0010(17) -0.0018(16) -0.0102(17)
C64C 0.0343(18) 0.041(2) 0.0316(18) 0.0000(15) -0.0002(14) -0.0034(16)
N11D 0.0278(14) 0.0407(16) 0.0256(14) 0.0079(12) 0.0025(11) -0.0006(12)
C12D 0.0322(17) 0.0379(18) 0.0268(16) 0.0100(14) 0.0078(13) 0.0011(15)
C13D 0.0366(19) 0.043(2) 0.0344(18) 0.0123(16) 0.0078(15) 0.0027(16)
C14D 0.0315(18) 0.052(2) 0.040(2) 0.0190(18) 0.0044(15) 0.0072(17)
C15D 0.0316(18) 0.058(2) 0.0344(19) 0.0133(18) -0.0003(15) 0.0017(17)
C16D 0.0334(18) 0.045(2) 0.0320(18) 0.0063(15) 0.0003(14) -0.0037(16)
N21D 0.0276(14) 0.0378(16) 0.0274(14) 0.0030(12) 0.0016(11) -0.0013(12)
N22D 0.0317(15) 0.0414(17) 0.0322(15) 0.0031(13) 0.0002(12) -0.0052(13)
C23D 0.045(2) 0.038(2) 0.042(2) 0.0017(16) 0.0025(17) -0.0060(17)
C24D 0.040(2) 0.0353(19) 0.042(2) 0.0050(16) 0.0046(16) 0.0018(16)
C25D 0.0334(18) 0.0386(19) 0.0288(17) 0.0067(14) 0.0066(14) -0.0015(15)
C26D 0.0293(17) 0.043(2) 0.0308(17) 0.0025(15) -0.0022(14) -0.0011(15)
N31D 0.0304(15) 0.0426(17) 0.0355(16) 0.0050(13) -0.0002(12) 0.0035(13)
C32D 0.0302(17) 0.044(2) 0.0388(19) 0.0084(16) 0.0055(15) 0.0054(16)
C33D 0.035(2) 0.051(2) 0.056(2) 0.018(2) 0.0009(18) 0.0085(18)
C34D 0.035(2) 0.074(3) 0.065(3) 0.027(2) -0.011(2) 0.004(2)
C35D 0.040(2) 0.068(3) 0.057(3) 0.016(2) -0.015(2) -0.005(2)
C36D 0.037(2) 0.055(2) 0.043(2) 0.0046(18) -0.0056(17) 0.0002(18)
N41D 0.0314(14) 0.0324(15) 0.0304(15) 0.0019(12) 0.0026(12) 0.0013(12)
N42D 0.0368(15) 0.0300(14) 0.0303(15) -0.0012(12) 0.0043(12) -0.0001(12)
C43D 0.051(2) 0.0303(18) 0.0362(19) 0.0029(15) 0.0134(16) 0.0009(16)
C44D 0.043(2) 0.0337(18) 0.040(2) 0.0080(15) 0.0143(16) 0.0082(16)
C45D 0.0326(17) 0.0372(19) 0.0329(18) 0.0081(15) 0.0083(14) 0.0063(15)
C46D 0.0342(18) 0.0334(18) 0.0291(17) -0.0022(14) -0.0002(14) -0.0004(14)
C51D 0.0284(16) 0.0375(18) 0.0292(17) -0.0023(14) 0.0007(13) -0.0032(14)
C52D 0.0300(17) 0.0408(19) 0.0310(17) -0.0016(15) -0.0019(14) 0.0020(15)
C53D 0.0246(16) 0.045(2) 0.0392(19) -0.0073(16) 0.0058(14) -0.0011(15)
C54D 0.0314(17) 0.042(2) 0.0335(18) -0.0006(15) 0.0063(14) -0.0025(15)
C55D 0.0265(16) 0.0329(17) 0.0294(17) -0.0065(14) 0.0038(13) -0.0028(13)
C56D 0.0282(16) 0.0375(18) 0.0267(16) -0.0041(14) 0.0005(13) -0.0035(14)
C61D 0.0319(17) 0.0313(17) 0.0294(17) -0.0045(13) 0.0040(13) -0.0025(14)
C62D 0.0314(17) 0.0360(18) 0.0330(18) -0.0041(15) 0.0006(14) 0.0041(15)
C63D 0.0314(18) 0.044(2) 0.0358(19) -0.0055(16) 0.0062(14) 0.0061(16)
C64D 0.0304(17) 0.047(2) 0.0300(17) -0.0033(15) 0.0058(14) 0.0008(16)
N11E 0.0293(14) 0.0332(15) 0.0368(16) -0.0040(12) 0.0016(12) -0.0005(12)
C12E 0.0301(17) 0.0347(18) 0.0319(17) -0.0047(14) 0.0026(14) -0.0041(14)
C13E 0.0356(19) 0.051(2) 0.0335(19) -0.0034(16) 0.0094(15) -0.0064(17)
C14E 0.038(2) 0.065(3) 0.046(2) -0.011(2) 0.0165(18) -0.006(2)
C15E 0.0326(19) 0.050(2) 0.058(3) -0.007(2) 0.0125(18) 0.0036(17)
C16E 0.0309(18) 0.041(2) 0.047(2) -0.0030(17) 0.0074(15) 0.0064(16)
N21E 0.0264(13) 0.0277(14) 0.0301(14) -0.0006(11) 0.0022(11) 0.0011(11)
N22E 0.0257(13) 0.0315(14) 0.0302(14) 0.0005(11) 0.0009(11) -0.0009(11)
C23E 0.0340(18) 0.0330(18) 0.0298(17) 0.0031(14) -0.0043(14) -0.0021(14)
C24E 0.0360(18) 0.0343(18) 0.0272(16) 0.0001(14) 0.0027(14) -0.0040(15)
C25E 0.0284(16) 0.0318(17) 0.0287(16) -0.0019(13) 0.0008(13) -0.0046(14)
C26E 0.0255(16) 0.0325(17) 0.0346(18) 0.0006(14) 0.0011(13) -0.0008(14)
N31E 0.0341(15) 0.0476(18) 0.0273(15) -0.0085(13) 0.0072(12) -0.0019(14)
C32E 0.041(2) 0.042(2) 0.0310(18) -0.0113(15) 0.0078(15) -0.0030(16)
C33E 0.054(2) 0.045(2) 0.0313(19) -0.0038(16) 0.0105(17) -0.0036(18)
C34E 0.048(2) 0.052(2) 0.042(2) -0.0131(19) 0.0194(18) -0.0109(19)
C35E 0.040(2) 0.060(3) 0.041(2) -0.0135(19) 0.0152(17) -0.0049(19)
C36E 0.0341(19) 0.057(2) 0.0344(19) -0.0111(17) 0.0055(15) -0.0004(17)
N41E 0.0315(15) 0.0444(17) 0.0314(15) -0.0085(13) 0.0044(12) 0.0003(13)
N42E 0.0336(16) 0.055(2) 0.0372(17) -0.0102(15) 0.0027(13) 0.0059(15)
C43E 0.049(2) 0.065(3) 0.041(2) -0.004(2) -0.0036(18) 0.017(2)
C44E 0.053(2) 0.061(3) 0.035(2) -0.0009(19) 0.0043(18) 0.010(2)
C45E 0.043(2) 0.043(2) 0.0285(17) -0.0063(15) 0.0066(15) 0.0017(17)
C46E 0.0301(18) 0.055(2) 0.045(2) -0.0132(18) 0.0055(16) 0.0001(17)
C51E 0.0254(15) 0.0319(17) 0.0296(16) 0.0019(13) -0.0010(13) -0.0001(13)
C52E 0.0318(17) 0.0344(18) 0.0326(18) 0.0021(14) 0.0011(14) 0.0007(14)
C53E 0.0336(18) 0.0308(18) 0.043(2) 0.0019(15) -0.0001(15) -0.0037(15)
C54E 0.0323(18) 0.0351(18) 0.0396(19) -0.0052(15) -0.0001(15) 0.0008(15)
C55E 0.0239(16) 0.0320(17) 0.0415(19) -0.0031(15) -0.0004(14) 0.0011(14)
C56E 0.0233(15) 0.0326(17) 0.0347(18) -0.0008(14) 0.0004(13) 0.0005(13)
C61E 0.0254(16) 0.046(2) 0.0394(19) -0.0074(16) 0.0018(14) 0.0019(15)
C62E 0.0289(17) 0.050(2) 0.040(2) -0.0057(17) 0.0095(15) -0.0002(16)
C63E 0.0295(17) 0.040(2) 0.048(2) -0.0013(17) 0.0118(16) -0.0016(15)
C64E 0.0280(17) 0.0342(18) 0.0410(19) -0.0041(15) 0.0048(14) -0.0013(14)
N11F 0.0344(15) 0.0427(17) 0.0307(15) -0.0036(13) 0.0071(12) -0.0019(13)
C12F 0.0313(17) 0.0415(19) 0.0284(17) -0.0016(15) 0.0052(14) 0.0029(15)
C13F 0.0351(19) 0.050(2) 0.0307(18) -0.0033(16) 0.0070(14) 0.0048(17)
C14F 0.042(2) 0.062(3) 0.035(2) 0.0002(18) 0.0139(16) -0.0032(19)
C15F 0.048(2) 0.058(3) 0.045(2) 0.0016(19) 0.0182(18) -0.012(2)
C16F 0.046(2) 0.047(2) 0.039(2) -0.0041(17) 0.0139(17) -0.0116(18)
N21F 0.0300(14) 0.0385(16) 0.0274(14) -0.0038(12) 0.0044(11) -0.0022(12)
N22F 0.0332(15) 0.0401(16) 0.0335(15) -0.0037(13) 0.0062(12) -0.0045(13)
C23F 0.040(2) 0.043(2) 0.038(2) -0.0079(16) 0.0020(16) -0.0056(17)
C24F 0.041(2) 0.043(2) 0.0303(18) -0.0066(15) 0.0037(15) 0.0012(17)
C25F 0.0324(17) 0.043(2) 0.0263(17) -0.0029(14) 0.0048(13) 0.0041(15)
C26F 0.0292(17) 0.042(2) 0.0341(18) -0.0009(15) 0.0057(14) -0.0012(15)
N31F 0.0271(14) 0.058(2) 0.0268(14) 0.0077(14) 0.0055(11) 0.0011(14)
C32F 0.0328(18) 0.056(2) 0.0298(18) 0.0087(16) 0.0079(14) 0.0108(17)
C33F 0.049(2) 0.081(3) 0.035(2) 0.008(2) 0.0170(18) 0.013(2)
C34F 0.043(2) 0.109(4) 0.051(3) 0.009(3) 0.024(2) -0.005(3)
C35F 0.041(2) 0.104(4) 0.043(2) 0.009(3) 0.0118(19) -0.019(2)
C36F 0.035(2) 0.073(3) 0.036(2) 0.0080(19) 0.0072(16) -0.012(2)
N41F 0.0301(14) 0.0404(16) 0.0274(14) 0.0014(12) 0.0028(11) 0.0063(13)
N42F 0.0416(17) 0.0404(17) 0.0297(15) -0.0013(13) 0.0037(13) 0.0059(14)
C43F 0.062(3) 0.043(2) 0.0301(19) -0.0055(16) 0.0014(17) 0.0097(19)
C44F 0.060(3) 0.048(2) 0.0320(19) 0.0034(17) 0.0122(18) 0.017(2)
C45F 0.041(2) 0.050(2) 0.0245(17) 0.0048(15) 0.0057(14) 0.0167(17)
C46F 0.0365(19) 0.0359(19) 0.0361(19) -0.0009(15) 0.0051(15) 0.0049(15)
C51F 0.0286(16) 0.0330(17) 0.0351(18) -0.0048(14) 0.0053(14) -0.0041(14)
C52F 0.0297(17) 0.040(2) 0.044(2) -0.0013(16) 0.0112(15) -0.0034(15)
C53F 0.0258(17) 0.044(2) 0.057(2) 0.0024(18) 0.0067(16) 0.0010(16)
C54F 0.0304(18) 0.0380(19) 0.046(2) 0.0033(16) 0.0004(15) 0.0039(15)
C55F 0.0275(16) 0.0286(17) 0.0368(18) -0.0060(14) 0.0014(14) -0.0006(13)
C56F 0.0296(17) 0.0288(16) 0.0332(17) -0.0053(14) 0.0033(13) -0.0016(14)
C61F 0.0337(17) 0.0297(17) 0.0310(17) -0.0060(14) 0.0011(14) 0.0036(14)
C62F 0.0369(19) 0.0394(19) 0.0342(18) 0.0002(15) 0.0095(15) 0.0055(16)
C63F 0.0326(18) 0.048(2) 0.039(2) 0.0024(17) 0.0093(15) 0.0106(16)
C64F 0.0296(17) 0.0379(19) 0.0344(18) -0.0006(15) 0.0046(14) 0.0048(15)
C01R 0.0313(17) 0.0300(16) 0.0262(16) -0.0007(13) 0.0087(13) 0.0016(14)
B11 0.0406(9) 0.0465(10) 0.0446(9) -0.0069(8) 0.0013(7) 0.0043(8)
F12X 0.0406(9) 0.0465(10) 0.0446(9) -0.0069(8) 0.0013(7) 0.0043(8)
F13X 0.0406(9) 0.0465(10) 0.0446(9) -0.0069(8) 0.0013(7) 0.0043(8)
F14X 0.0406(9) 0.0465(10) 0.0446(9) -0.0069(8) 0.0013(7) 0.0043(8)
F15X 0.0406(9) 0.0465(10) 0.0446(9) -0.0069(8) 0.0013(7) 0.0043(8)
O13 0.057(2) 0.0409(17) 0.120(3) -0.0030(19) 0.044(2) -0.0068(15)
B16 0.0689(14) 0.0539(12) 0.0455(12) -0.0047(10) -0.0009(10) -0.0243(11)
F17X 0.0689(14) 0.0539(12) 0.0455(12) -0.0047(10) -0.0009(10) -0.0243(11)
F18X 0.0689(14) 0.0539(12) 0.0455(12) -0.0047(10) -0.0009(10) -0.0243(11)
F19X 0.0689(14) 0.0539(12) 0.0455(12) -0.0047(10) -0.0009(10) -0.0243(11)
F20X 0.0689(14) 0.0539(12) 0.0455(12) -0.0047(10) -0.0009(10) -0.0243(11)
C11S 0.078(5) 0.100(6) 0.128(7) 0.018(5) -0.012(4) 0.003(4)
O12S 0.070(3) 0.202(7) 0.072(3) 0.002(4) -0.007(2) -0.017(4)
C21S 0.100(5) 0.069(4) 0.100(6) 0.032(4) 0.037(4) 0.017(4)
O22S 0.071(3) 0.132(5) 0.097(4) 0.041(4) 0.009(3) 0.008(3)
C31S 0.044(3) 0.095(5) 0.073(4) 0.023(4) 0.007(3) 0.005(3)
O32S 0.074(3) 0.101(4) 0.179(7) -0.006(4) -0.037(4) 0.036(3)
C41S 0.070(3) 0.131(5) 0.185(7) -0.005(4) 0.010(3) 0.021(3)
O42S 0.070(3) 0.131(5) 0.185(7) -0.005(4) 0.010(3) 0.021(3)
C51S 0.141(15) 0.222(18) 0.084(10) 0.006(13) 0.036(11) -0.064(14)
O52S 0.083(7) 0.199(13) 0.191(13) 0.071(11) -0.019(8) -0.017(8)
C61S 0.055(6) 0.083(7) 0.057(5) -0.012(5) 0.010(4) 0.001(5)
O62S 0.053(4) 0.087(5) 0.065(4) -0.004(4) 0.002(3) 0.007(4)
C71S 0.075(5) 0.092(5) 0.122(7) 0.003(5) 0.021(5) -0.006(4)
O72S 0.046(2) 0.054(2) 0.057(2) -0.0147(18) 0.0110(17) -0.0058(17)
C81S 0.090(6) 0.079(7) 0.093(7) 0.037(6) -0.005(6) 0.000(5)
O82S 0.076(4) 0.060(3) 0.047(3) -0.004(3) 0.009(3) 0.011(3)
C91S 0.047(3) 0.065(4) 0.066(4) 0.008(3) 0.001(3) -0.011(3)
O92S 0.057(3) 0.071(3) 0.062(3) 0.008(2) 0.002(2) -0.013(2)
B21X 0.066(4) 0.030(3) 0.119(5) 0.024(3) 0.053(3) 0.021(2)
F22X 0.140(5) 0.178(6) 0.186(6) -0.067(5) -0.076(4) 0.056(4)
F23X 0.083(3) 0.083(2) 0.186(5) 0.072(3) 0.078(3) 0.030(2)
F24X 0.071(2) 0.070(2) 0.192(5) 0.011(3) 0.004(3) 0.015(2)
F25X 0.085(3) 0.188(5) 0.144(4) 0.097(4) 0.048(3) 0.008(3)
B26X 0.0245(18) 0.042(2) 0.047(2) -0.0074(19) -0.0009(16) 0.0041(16)
F27X 0.0364(12) 0.0598(15) 0.0595(15) -0.0020(12) 0.0025(10) -0.0067(11)
F28X 0.0388(12) 0.0821(18) 0.0418(12) -0.0165(12) 0.0014(10) 0.0014(12)
F29X 0.0377(12) 0.0631(15) 0.0421(12) -0.0047(11) 0.0022(9) -0.0051(11)
F30X 0.0492(15) 0.0530(16) 0.124(3) 0.0089(16) 0.0077(16) 0.0154(13)
B31X 0.034(2) 0.046(2) 0.038(2) 0.0075(18) -0.0023(16) 0.0026(18)
F32X 0.0621(16) 0.0612(16) 0.0587(16) -0.0013(12) 0.0064(13) 0.0211(13)
F33X 0.0553(14) 0.0670(16) 0.0429(13) 0.0161(11) 0.0140(11) 0.0032(12)
F34X 0.081(2) 0.083(2) 0.088(2) -0.0088(18) -0.0189(17) -0.0223(18)
F35X 0.0631(15) 0.0595(15) 0.0419(13) 0.0152(11) 0.0175(11) 0.0163(12)
B36X 0.023(3) 0.085(6) 0.068(5) -0.015(4) -0.017(3) -0.003(3)
F37X 0.120(6) 0.189(8) 0.139(7) -0.064(6) -0.020(5) 0.024(5)
F38X 0.073(3) 0.096(4) 0.072(3) -0.004(3) 0.027(3) -0.013(3)
F39X 0.055(3) 0.182(7) 0.106(5) -0.019(4) 0.014(3) 0.001(4)
F40X 0.072(4) 0.182(7) 0.108(5) 0.055(5) 0.024(3) 0.013(4)
B41X 0.062(7) 0.039(4) 0.058(6) 0.010(4) 0.034(4) 0.007(4)
F42X 0.069(7) 0.044(4) 0.054(4) 0.009(3) 0.035(5) 0.016(5)
F43X 0.104(4) 0.056(3) 0.100(8) 0.039(4) 0.067(6) 0.035(4)
F44X 0.056(6) 0.054(4) 0.046(5) -0.001(3) 0.018(4) 0.009(4)
F45X 0.066(3) 0.066(3) 0.066(3) -0.013(3) 0.031(3) -0.015(3)
B46X 0.074(4) 0.071(4) 0.110(5) -0.010(4) -0.051(4) 0.017(4)
F47X 0.097(3) 0.127(4) 0.092(3) -0.014(3) -0.028(2) 0.047(3)
F48X 0.077(2) 0.070(2) 0.110(3) -0.031(2) -0.056(2) 0.0251(19)
F49X 0.079(3) 0.074(3) 0.144(4) 0.016(3) -0.051(3) -0.011(2)
F50X 0.124(4) 0.073(2) 0.129(4) -0.037(2) -0.082(3) 0.048(2)
Cl15 0.0734(18) 0.0460(13) 0.0331(12) 0.0066(10) -0.0060(11) -0.0243(12)
Cl40 0.0262(11) 0.0272(12) 0.0510(14) -0.0025(10) 0.0158(10) 0.0050(9)

loop_
_atom_type_symbol
_atom_type_description
_atom_type_scat_dispersion_real
_atom_type_scat_dispersion_imag
_atom_type_scat_source
C C 0.0181 0.0091 'International Tables Vol C Tables 4.2.6.8 and 6.1.1.4'
H H 0.0000 0.0000 'International Tables Vol C Tables 4.2.6.8 and 6.1.1.4'
B B 0.0090 0.0039 'International Tables Vol C Tables 4.2.6.8 and 6.1.1.4'
Cl Cl 0.3639 0.7018 'International Tables Vol C Tables 4.2.6.8 and 6.1.1.4'
F F 0.0727 0.0534 'International Tables Vol C Tables 4.2.6.8 and 6.1.1.4'
Fe Fe -1.1336 3.1974 'International Tables Vol C Tables 4.2.6.8 and 6.1.1.4'
N N 0.0311 0.0180 'International Tables Vol C Tables 4.2.6.8 and 6.1.1.4'
O O 0.0492 0.0322 'International Tables Vol C Tables 4.2.6.8 and 6.1.1.4'

loop_
_geom_angle_atom_site_label_1
_geom_angle_atom_site_label_2
_geom_angle_atom_site_label_3
_geom_angle
_geom_angle_site_symmetry_1
_geom_angle_site_symmetry_3
_geom_angle_publ_flag
N31A Fe01 N11B 88.99(12) . . ?
N31A Fe01 N21C 98.59(10) . . ?
N41A Fe01 N31A 76.15(11) . . ?
N41A Fe01 N11B 86.50(11) . . ?
N41A Fe01 N21C 96.55(10) . . ?
N21B Fe01 N31A 89.91(11) . . ?
N21B Fe01 N41A 157.29(11) . . ?
N21B Fe01 N11B 75.25(11) . . ?
N21B Fe01 N21C 103.29(10) . . ?
N11C Fe01 N31A 173.08(11) . . ?
N11C Fe01 N41A 100.18(11) . . ?
N11C Fe01 N11B 96.69(12) . . ?
N11C Fe01 N21B 95.35(11) . . ?
N11C Fe01 N21C 75.84(11) . . ?
N21C Fe01 N11B 172.30(12) . . ?
N11A Fe02 N21A 75.20(10) 7_556 7_556 ?
N11A Fe02 N31D 91.40(11) 7_556 . ?
N11A Fe02 N11E 94.63(11) 7_556 . ?
N21A Fe02 N11E 169.79(11) 7_556 . ?
N31D Fe02 N21A 89.87(11) . 7_556 ?
N31D Fe02 N11E 91.42(11) . . ?
N41D Fe02 N11A 166.28(11) . 7_556 ?
N41D Fe02 N21A 99.58(11) . 7_556 ?
N41D Fe02 N31D 75.75(11) . . ?
N41D Fe02 N11E 90.55(11) . . ?
N41D Fe02 N21E 102.24(11) . . ?
N21E Fe02 N11A 91.40(10) . 7_556 ?
N21E Fe02 N21A 104.20(10) . 7_556 ?
N21E Fe02 N31D 165.91(11) . . ?
N21E Fe02 N11E 74.59(10) . . ?
N31B Fe03 N41B 75.88(11) . . ?
N31B Fe03 N11D 170.32(11) . . ?
N31B Fe03 N21D 100.10(11) . . ?
N31B Fe03 N31F 95.44(11) . 7_556 ?
N41B Fe03 N31F 170.79(11) . 7_556 ?
N11D Fe03 N41B 96.21(10) . . ?
N11D Fe03 N21D 75.15(11) . . ?
N11D Fe03 N31F 92.72(11) . 7_556 ?
N21D Fe03 N41B 97.80(10) . . ?
N21D Fe03 N31F 86.65(12) . 7_556 ?
N41F Fe03 N31B 92.82(11) 7_556 . ?
N41F Fe03 N41B 102.16(11) 7_556 . ?
N41F Fe03 N11D 94.34(11) 7_556 . ?
N41F Fe03 N21D 158.37(11) 7_556 . ?
N41F Fe03 N31F 74.83(12) 7_556 7_556 ?
N41C Fe04 N31C 74.70(12) . . ?
N41C Fe04 N31E 89.29(12) . . ?
N41C Fe04 N21F 102.95(11) . . ?
N31E Fe04 N31C 93.28(11) . . ?
N31E Fe04 N21F 95.84(11) . . ?
N41E Fe04 N31C 87.72(12) . . ?
N41E Fe04 N41C 156.45(11) . . ?
N41E Fe04 N31E 75.97(11) . . ?
N41E Fe04 N11F 104.14(11) . . ?
N41E Fe04 N21F 96.83(11) . . ?
N11F Fe04 N31C 94.84(11) . . ?
N11F Fe04 N41C 93.04(12) . . ?
N11F Fe04 N31E 171.89(12) . . ?
N11F Fe04 N21F 76.06(11) . . ?
N21F Fe04 N31C 170.56(11) . . ?
C12A N11A Fe02 116.2(2) . 7_556 ?
C12A N11A C16A 117.9(3) . . ?
C16A N11A Fe02 125.8(2) . 7_556 ?
N11A C12A C13A 122.7(3) . . ?
N11A C12A C25A 115.5(3) . . ?
C13A C12A C25A 121.7(3) . . ?
C12A C13A H13A 120.7 . . ?
C14A C13A C12A 118.7(3) . . ?
C14A C13A H13A 120.7 . . ?
C13A C14A H14A 120.5 . . ?
C15A C14A C13A 119.0(3) . . ?
C15A C14A H14A 120.5 . . ?
C14A C15A H15A 120.5 . . ?
C16A C15A C14A 119.1(3) . . ?
C16A C15A H15A 120.5 . . ?
N11A C16A C15A 122.7(3) . . ?
N11A C16A H16A 118.7 . . ?
C15A C16A H16A 118.7 . . ?
N22A N21A Fe02 141.2(2) . 7_556 ?
C25A N21A Fe02 113.7(2) . 7_556 ?
C25A N21A N22A 104.6(3) . . ?
N21A N22A C26A 121.6(3) . . ?
C23A N22A N21A 111.6(3) . . ?
C23A N22A C26A 126.7(3) . . ?
N22A C23A H23A 126.1 . . ?
N22A C23A C24A 107.8(3) . . ?
C24A C23A H23A 126.1 . . ?
C23A C24A H24A 127.7 . . ?
C23A C24A C25A 104.7(3) . . ?
C25A C24A H24A 127.7 . . ?
N21A C25A C12A 118.7(3) . . ?
N21A C25A C24A 111.3(3) . . ?
C24A C25A C12A 130.0(3) . . ?
N22A C26A H26A 108.9 . . ?
N22A C26A H26B 108.9 . . ?
N22A C26A C51A 113.5(3) . . ?
H26A C26A H26B 107.7 . . ?
C51A C26A H26A 108.9 . . ?
C51A C26A H26B 108.9 . . ?
C32A N31A Fe01 115.4(2) . . ?
C36A N31A Fe01 126.8(3) . . ?
C36A N31A C32A 117.7(3) . . ?
N31A C32A C33A 122.3(4) . . ?
N31A C32A C45A 115.6(3) . . ?
C33A C32A C45A 122.0(4) . . ?
C32A C33A H33A 120.5 . . ?
C34A C33A C32A 119.1(4) . . ?
C34A C33A H33A 120.5 . . ?
C33A C34A H34A 120.6 . . ?
C33A C34A C35A 118.7(4) . . ?
C35A C34A H34A 120.6 . . ?
C34A C35A H35A 120.2 . . ?
C36A C35A C34A 119.7(4) . . ?
C36A C35A H35A 120.2 . . ?
N31A C36A C35A 122.4(4) . . ?
N31A C36A H36A 118.8 . . ?
C35A C36A H36A 118.8 . . ?
N42A N41A Fe01 140.1(2) . . ?
C45A N41A Fe01 114.1(2) . . ?
C45A N41A N42A 105.0(3) . . ?
N41A N42A C46A 121.9(3) . . ?
C43A N42A N41A 110.7(3) . . ?
C43A N42A C46A 127.1(3) . . ?
N42A C43A H43A 125.9 . . ?
N42A C43A C44A 108.2(3) . . ?
C44A C43A H43A 125.9 . . ?
C43A C44A H44A 127.6 . . ?
C43A C44A C45A 104.9(3) . . ?
C45A C44A H44A 127.6 . . ?
N41A C45A C32A 118.6(3) . . ?
N41A C45A C44A 111.1(3) . . ?
C44A C45A C32A 130.2(3) . . ?
N42A C46A H46A 123.8 . . ?
N42A C46A C61A 112.5(3) . . ?
C61A C46A H46A 123.8 . . ?
C52A C51A C26A 122.5(3) . . ?
C52A C51A C56A 119.8(3) . . ?
C56A C51A C26A 117.7(3) . . ?
C51A C52A H52A 119.4 . . ?
C51A C52A C53A 121.1(3) . . ?
C53A C52A H52A 119.4 . . ?
C52A C53A H53A 119.9 . . ?
C54A C53A C52A 120.1(3) . . ?
C54A C53A H53A 119.9 . . ?
C53A C54A H54A 119.6 . . ?
C53A C54A C55A 120.9(3) . . ?
C55A C54A H54A 119.6 . . ?
C54A C55A C56A 119.0(3) . . ?
C54A C55A C61A 122.6(3) . . ?
C56A C55A C61A 118.5(3) . . ?
C55A C56A C51A 119.0(3) . . ?
C64A C56A C51A 122.1(3) . . ?
C64A C56A C55A 118.8(3) . . ?
C55A C61A C46A 119.0(3) . . ?
C62A C61A C46A 121.0(3) . . ?
C62A C61A C55A 120.0(3) . . ?
C61A C62A H62A 119.4 . . ?
C61A C62A C63A 121.1(3) . . ?
C63A C62A H62A 119.4 . . ?
C62A C63A H63A 119.9 . . ?
C64A C63A C62A 120.2(3) . . ?
C64A C63A H63A 119.9 . . ?
C56A C64A H64A 119.4 . . ?
C63A C64A C56A 121.2(3) . . ?
C63A C64A H64A 119.4 . . ?
C12B N11B Fe01 114.8(2) . . ?
C16B N11B Fe01 127.5(3) . . ?
C16B N11B C12B 117.4(3) . . ?
N11B C12B C13B 123.0(4) . . ?
N11B C12B C25B 115.8(3) . . ?
C13B C12B C25B 121.2(4) . . ?
C12B C13B H13B 120.8 . . ?
C12B C13B C14B 118.4(4) . . ?
C14B C13B H13B 120.8 . . ?
C13B C14B H14B 120.4 . . ?
C13B C14B C15B 119.2(4) . . ?
C15B C14B H14B 120.4 . . ?
C14B C15B H15B 120.7 . . ?
C16B C15B C14B 118.6(4) . . ?
C16B C15B H15B 120.7 . . ?
N11B C16B C15B 123.2(4) . . ?
N11B C16B H16B 118.4 . . ?
C15B C16B H16B 118.4 . . ?
N22B N21B Fe01 138.8(2) . . ?
C25B N21B Fe01 114.8(2) . . ?
C25B N21B N22B 104.9(3) . . ?
N21B N22B C26B 120.7(3) . . ?
C23B N22B N21B 111.7(3) . . ?
C23B N22B C26B 127.6(3) . . ?
N22B C23B H23B 126.2 . . ?
N22B C23B C24B 107.6(3) . . ?
C24B C23B H23B 126.2 . . ?
C23B C24B H24B 127.6 . . ?
C23B C24B C25B 104.9(3) . . ?
C25B C24B H24B 127.6 . . ?
N21B C25B C12B 118.8(3) . . ?
N21B C25B C24B 111.0(3) . . ?
C24B C25B C12B 130.1(3) . . ?
N22B C26B H26C 108.6 . . ?
N22B C26B H26D 108.6 . . ?
N22B C26B C51B 114.5(3) . . ?
H26C C26B H26D 107.6 . . ?
C51B C26B H26C 108.6 . . ?
C51B C26B H26D 108.6 . . ?
C32B N31B Fe03 116.1(2) . . ?
C36B N31B Fe03 125.5(2) . . ?
C36B N31B C32B 118.4(3) . . ?
N31B C32B C33B 122.3(3) . . ?
N31B C32B C45B 115.7(3) . . ?
C33B C32B C45B 121.9(3) . . ?
C32B C33B H33B 120.6 . . ?
C32B C33B C34B 118.9(4) . . ?
C34B C33B H33B 120.6 . . ?
C33B C34B H34B 120.4 . . ?
C33B C34B C35B 119.3(4) . . ?
C35B C34B H34B 120.4 . . ?
C34B C35B H35B 120.6 . . ?
C36B C35B C34B 118.7(4) . . ?
C36B C35B H35B 120.6 . . ?
N31B C36B C35B 122.4(4) . . ?
N31B C36B H36B 118.8 . . ?
C35B C36B H36B 118.8 . . ?
N42B N41B Fe03 142.6(2) . . ?
C45B N41B Fe03 112.6(2) . . ?
C45B N41B N42B 104.6(3) . . ?
N41B N42B C46B 122.8(3) . . ?
C43B N42B N41B 111.3(3) . . ?
C43B N42B C46B 125.2(3) . . ?
N42B C43B H43B 125.9 . . ?
N42B C43B C44B 108.1(3) . . ?
C44B C43B H43B 125.9 . . ?
C43B C44B H44B 127.6 . . ?
C43B C44B C45B 104.8(3) . . ?
C45B C44B H44B 127.6 . . ?
N41B C45B C32B 119.0(3) . . ?
N41B C45B C44B 111.1(3) . . ?
C44B C45B C32B 129.7(3) . . ?
N42B C46B H46B 109.2 . . ?
N42B C46B H46C 109.2 . . ?
N42B C46B C61B 112.0(3) . . ?
H46B C46B H46C 107.9 . . ?
C61B C46B H46B 109.2 . . ?
C61B C46B H46C 109.2 . . ?
C52B C51B C26B 122.8(3) . . ?
C52B C51B C56B 120.1(3) . . ?
C56B C51B C26B 117.1(3) . . ?
C51B C52B H52B 119.9 . . ?
C51B C52B C53B 120.2(3) . . ?
C53B C52B H52B 119.9 . . ?
C52B C53B H53B 119.6 . . ?
C54B C53B C52B 120.8(3) . . ?
C54B C53B H53B 119.6 . . ?
C53B C54B H54B 119.6 . . ?
C53B C54B C55B 120.8(3) . . ?
C55B C54B H54B 119.6 . . ?
C54B C55B C56B 118.6(3) . . ?
C54B C55B C61B 122.4(3) . . ?
C56B C55B C61B 119.0(3) . . ?
C55B C56B C51B 119.5(3) . . ?
C64B C56B C51B 121.4(3) . . ?
C64B C56B C55B 119.1(3) . . ?
C55B C61B C46B 119.4(3) . . ?
C62B C61B C46B 120.7(3) . . ?
C62B C61B C55B 119.8(3) . . ?
C61B C62B H62B 119.4 . . ?
C61B C62B C63B 121.2(3) . . ?
C63B C62B H62B 119.4 . . ?
C62B C63B H63B 119.9 . . ?
C64B C63B C62B 120.2(3) . . ?
C64B C63B H63B 119.9 . . ?
C56B C64B H64B 119.7 . . ?
C63B C64B C56B 120.6(3) . . ?
C63B C64B H64B 119.7 . . ?
C12C N11C Fe01 116.4(2) . . ?
C16C N11C Fe01 125.3(3) . . ?
C16C N11C C12C 118.2(3) . . ?
N11C C12C C13C 122.5(3) . . ?
N11C C12C C01R 115.4(3) . . ?
C13C C12C C01R 122.1(3) . . ?
C12C C13C H13C 120.8 . . ?
C12C C13C C14C 118.3(4) . . ?
C14C C13C H13C 120.8 . . ?
C13C C14C H14C 120.6 . . ?
C15C C14C C13C 118.9(4) . . ?
C15C C14C H14C 120.6 . . ?
C14C C15C H15C 120.2 . . ?
C14C C15C C16C 119.6(4) . . ?
C16C C15C H15C 120.2 . . ?
N11C C16C C15C 122.5(4) . . ?
N11C C16C H16C 118.8 . . ?
C15C C16C H16C 118.8 . . ?
N22C N21C Fe01 141.6(2) . . ?
C01R N21C Fe01 113.2(2) . . ?
C01R N21C N22C 105.1(3) . . ?
N21C N22C C25C 122.1(3) . . ?
C23C N22C N21C 111.2(3) . . ?
C23C N22C C25C 126.0(3) . . ?
N22C C23C H23C 126.0 . . ?
N22C C23C C24C 108.0(3) . . ?
C24C C23C H23C 126.0 . . ?
C23C C24C H24C 127.6 . . ?
C23C C24C C01R 104.7(3) . . ?
C01R C24C H24C 127.6 . . ?
N22C C25C H25A 109.1 . . ?
N22C C25C H25B 109.1 . . ?
N22C C25C C51C 112.5(3) . . ?
H25A C25C H25B 107.8 . . ?
C51C C25C H25A 109.1 . . ?
C51C C25C H25B 109.1 . . ?
C32C N31C Fe04 115.6(2) . . ?
C32C N31C C36C 118.0(3) . . ?
C36C N31C Fe04 126.3(3) . . ?
N31C C32C C33C 122.7(4) . . ?
N31C C32C C45C 115.2(3) . . ?
C33C C32C C45C 122.1(4) . . ?
C32C C33C H33C 120.8 . . ?
C34C C33C C32C 118.4(4) . . ?
C34C C33C H33C 120.8 . . ?
C33C C34C H34C 120.4 . . ?
C33C C34C C35C 119.3(4) . . ?
C35C C34C H34C 120.4 . . ?
C34C C35C H35C 120.6 . . ?
C36C C35C C34C 118.9(4) . . ?
C36C C35C H35C 120.6 . . ?
N31C C36C C35C 122.7(4) . . ?
N31C C36C H36C 118.7 . . ?
C35C C36C H36C 118.7 . . ?
N42C N41C Fe04 137.1(3) . . ?
C45C N41C Fe04 115.5(2) . . ?
C45C N41C N42C 105.6(3) . . ?
N41C N42C C46C 120.1(3) . . ?
C43C N42C N41C 111.5(3) . . ?
C43C N42C C46C 127.9(3) . . ?
N42C C43C H43C 126.2 . . ?
N42C C43C C44C 107.5(4) . . ?
C44C C43C H43C 126.2 . . ?
C43C C44C H44C 127.5 . . ?
C43C C44C C45C 105.1(4) . . ?
C45C C44C H44C 127.5 . . ?
N41C C45C C32C 117.8(4) . . ?
N41C C45C C44C 110.2(4) . . ?
C44C C45C C32C 131.9(4) . . ?
N42C C46C H46D 109.2 . . ?
N42C C46C H46E 109.2 . . ?
N42C C46C C61C 112.3(3) . . ?
H46D C46C H46E 107.9 . . ?
C61C C46C H46D 109.2 . . ?
C61C C46C H46E 109.2 . . ?
C52C C51C C25C 121.5(3) . . ?
C52C C51C C56C 119.6(3) . . ?
C56C C51C C25C 118.9(3) . . ?
C51C C52C H52C 119.2 . . ?
C51C C52C C53C 121.6(3) . . ?
C53C C52C H52C 119.2 . . ?
C52C C53C H53C 119.9 . . ?
C54C C53C C52C 120.2(3) . . ?
C54C C53C H53C 119.9 . . ?
C53C C54C H54C 119.7 . . ?
C53C C54C C55C 120.6(3) . . ?
C55C C54C H54C 119.7 . . ?
C54C C55C C56C 119.3(3) . . ?
C54C C55C C61C 121.7(3) . . ?
C61C C55C C56C 119.0(3) . . ?
C55C C56C C51C 118.5(3) . . ?
C64C C56C C51C 122.6(3) . . ?
C64C C56C C55C 118.8(3) . . ?
C55C C61C C46C 117.4(3) . . ?
C62C C61C C46C 122.7(3) . . ?
C62C C61C C55C 119.8(3) . . ?
C61C C62C H62C 119.5 . . ?
C61C C62C C63C 121.1(3) . . ?
C63C C62C H62C 119.5 . . ?
C62C C63C H63C 119.7 . . ?
C64C C63C C62C 120.6(4) . . ?
C64C C63C H63C 119.7 . . ?
C56C C64C H64C 119.7 . . ?
C63C C64C C56C 120.6(4) . . ?
C63C C64C H64C 119.7 . . ?
C12D N11D Fe03 116.5(2) . . ?
C16D N11D Fe03 125.6(3) . . ?
C16D N11D C12D 117.8(3) . . ?
N11D C12D C13D 122.5(3) . . ?
N11D C12D C25D 115.4(3) . . ?
C13D C12D C25D 122.1(3) . . ?
C12D C13D H13D 120.8 . . ?
C14D C13D C12D 118.4(4) . . ?
C14D C13D H13D 120.8 . . ?
C13D C14D H14D 120.2 . . ?
C15D C14D C13D 119.7(4) . . ?
C15D C14D H14D 120.2 . . ?
C14D C15D H15D 120.7 . . ?
C14D C15D C16D 118.6(4) . . ?
C16D C15D H15D 120.7 . . ?
N11D C16D C15D 123.0(4) . . ?
N11D C16D H16D 118.5 . . ?
C15D C16D H16D 118.5 . . ?
N22D N21D Fe03 139.2(2) . . ?
C25D N21D Fe03 115.0(2) . . ?
C25D N21D N22D 104.6(3) . . ?
N21D N22D C26D 121.1(3) . . ?
C23D N22D N21D 111.4(3) . . ?
C23D N22D C26D 127.3(3) . . ?
N22D C23D H23D 126.1 . . ?
N22D C23D C24D 107.8(3) . . ?
C24D C23D H23D 126.1 . . ?
C23D C24D H24D 127.7 . . ?
C23D C24D C25D 104.7(3) . . ?
C25D C24D H24D 127.7 . . ?
N21D C25D C12D 117.5(3) . . ?
N21D C25D C24D 111.5(3) . . ?
C24D C25D C12D 130.9(3) . . ?
N22D C26D H26E 109.0 . . ?
N22D C26D H26F 109.0 . . ?
N22D C26D C51D 113.1(3) . . ?
H26E C26D H26F 107.8 . . ?
C51D C26D H26E 109.0 . . ?
C51D C26D H26F 109.0 . . ?
C32D N31D Fe02 115.3(2) . . ?
C32D N31D C36D 118.2(3) . . ?
C36D N31D Fe02 126.5(3) . . ?
N31D C32D C33D 121.7(4) . . ?
N31D C32D C45D 115.4(3) . . ?
C33D C32D C45D 122.9(4) . . ?
C32D C33D H33D 120.4 . . ?
C34D C33D C32D 119.2(4) . . ?
C34D C33D H33D 120.4 . . ?
C33D C34D H34D 120.4 . . ?
C35D C34D C33D 119.2(4) . . ?
C35D C34D H34D 120.4 . . ?
C34D C35D H35D 120.6 . . ?
C34D C35D C36D 118.9(4) . . ?
C36D C35D H35D 120.6 . . ?
N31D C36D C35D 122.8(4) . . ?
N31D C36D H36D 118.6 . . ?
C35D C36D H36D 118.6 . . ?
N42D N41D Fe02 140.3(2) . . ?
C45D N41D Fe02 114.6(2) . . ?
C45D N41D N42D 104.9(3) . . ?
N41D N42D C43D 111.3(3) . . ?
N41D N42D C46D 121.5(3) . . ?
C43D N42D C46D 126.9(3) . . ?
N42D C43D H43D 126.3 . . ?
N42D C43D C44D 107.5(3) . . ?
C44D C43D H43D 126.3 . . ?
C43D C44D H44D 127.6 . . ?
C43D C44D C45D 104.8(3) . . ?
C45D C44D H44D 127.6 . . ?
N41D C45D C32D 118.5(3) . . ?
N41D C45D C44D 111.5(3) . . ?
C44D C45D C32D 130.0(3) . . ?
N42D C46D H46F 109.1 . . ?
N42D C46D H46G 109.1 . . ?
N42D C46D C61D 112.5(3) . . ?
H46F C46D H46G 107.8 . . ?
C61D C46D H46F 109.1 . . ?
C61D C46D H46G 109.1 . . ?
C52D C51D C26D 121.0(3) . . ?
C52D C51D C56D 120.2(3) . . ?
C56D C51D C26D 118.9(3) . . ?
C51D C52D H52D 119.7 . . ?
C51D C52D C53D 120.6(3) . . ?
C53D C52D H52D 119.7 . . ?
C52D C53D H53D 119.7 . . ?
C54D C53D C52D 120.7(3) . . ?
C54D C53D H53D 119.7 . . ?
C53D C54D H54D 119.8 . . ?
C53D C54D C55D 120.5(3) . . ?
C55D C54D H54D 119.8 . . ?
C54D C55D C56D 119.2(3) . . ?
C54D C55D C61D 122.0(3) . . ?
C61D C55D C56D 118.8(3) . . ?
C51D C56D C55D 118.9(3) . . ?
C64D C56D C51D 122.4(3) . . ?
C64D C56D C55D 118.8(3) . . ?
C55D C61D C46D 118.1(3) . . ?
C62D C61D C46D 121.7(3) . . ?
C62D C61D C55D 120.2(3) . . ?
C61D C62D H62D 119.7 . . ?
C61D C62D C63D 120.5(3) . . ?
C63D C62D H62D 119.7 . . ?
C62D C63D H63D 119.6 . . ?
C64D C63D C62D 120.8(3) . . ?
C64D C63D H63D 119.6 . . ?
C56D C64D H64D 119.6 . . ?
C63D C64D C56D 120.8(3) . . ?
C63D C64D H64D 119.6 . . ?
C12E N11E Fe02 115.6(2) . . ?
C16E N11E Fe02 126.3(3) . . ?
C16E N11E C12E 117.9(3) . . ?
N11E C12E C13E 122.6(3) . . ?
N11E C12E C25E 115.0(3) . . ?
C13E C12E C25E 122.3(3) . . ?
C12E C13E H13E 120.8 . . ?
C12E C13E C14E 118.5(4) . . ?
C14E C13E H13E 120.8 . . ?
C13E C14E H14E 120.4 . . ?
C15E C14E C13E 119.2(4) . . ?
C15E C14E H14E 120.4 . . ?
C14E C15E H15E 120.4 . . ?
C14E C15E C16E 119.1(4) . . ?
C16E C15E H15E 120.4 . . ?
N11E C16E C15E 122.5(4) . . ?
N11E C16E H16E 118.7 . . ?
C15E C16E H16E 118.7 . . ?
N22E N21E Fe02 138.8(2) . . ?
C25E N21E Fe02 115.8(2) . . ?
C25E N21E N22E 105.1(3) . . ?
N21E N22E C26E 121.0(3) . . ?
C23E N22E N21E 111.5(3) . . ?
C23E N22E C26E 127.5(3) . . ?
N22E C23E H23E 126.2 . . ?
N22E C23E C24E 107.5(3) . . ?
C24E C23E H23E 126.2 . . ?
C23E C24E H24E 127.4 . . ?
C23E C24E C25E 105.2(3) . . ?
C25E C24E H24E 127.4 . . ?
N21E C25E C12E 118.1(3) . . ?
N21E C25E C24E 110.7(3) . . ?
C24E C25E C12E 131.0(3) . . ?
N22E C26E H26G 108.8 . . ?
N22E C26E H26H 108.8 . . ?
N22E C26E C51E 113.7(3) . . ?
H26G C26E H26H 107.7 . . ?
C51E C26E H26G 108.8 . . ?
C51E C26E H26H 108.8 . . ?
C32E N31E Fe04 115.3(2) . . ?
C36E N31E Fe04 126.1(3) . . ?
C36E N31E C32E 118.3(3) . . ?
N31E C32E C33E 121.8(4) . . ?
N31E C32E C45E 115.3(3) . . ?
C33E C32E C45E 122.9(4) . . ?
C32E C33E H33E 120.6 . . ?
C34E C33E C32E 118.8(4) . . ?
C34E C33E H33E 120.6 . . ?
C33E C34E H34E 120.0 . . ?
C35E C34E C33E 119.9(4) . . ?
C35E C34E H34E 120.0 . . ?
C34E C35E H35E 120.9 . . ?
C34E C35E C36E 118.2(4) . . ?
C36E C35E H35E 120.9 . . ?
N31E C36E C35E 123.1(4) . . ?
N31E C36E H36E 118.5 . . ?
C35E C36E H36E 118.5 . . ?
N42E N41E Fe04 139.9(2) . . ?
C45E N41E Fe04 114.9(2) . . ?
C45E N41E N42E 104.9(3) . . ?
N41E N42E C46E 120.7(3) . . ?
C43E N42E N41E 110.8(3) . . ?
C43E N42E C46E 128.3(3) . . ?
N42E C43E H43E 125.9 . . ?
N42E C43E C44E 108.2(4) . . ?
C44E C43E H43E 125.9 . . ?
C43E C44E H44E 127.5 . . ?
C43E C44E C45E 105.1(4) . . ?
C45E C44E H44E 127.5 . . ?
N41E C45E C32E 118.0(3) . . ?
N41E C45E C44E 111.1(3) . . ?
C44E C45E C32E 130.8(4) . . ?
N42E C46E H46H 109.2 . . ?
N42E C46E H46I 109.2 . . ?
N42E C46E C61E 112.2(3) . . ?
H46H C46E H46I 107.9 . . ?
C61E C46E H46H 109.2 . . ?
C61E C46E H46I 109.2 . . ?
C52E C51E C26E 122.7(3) . . ?
C52E C51E C56E 119.7(3) . . ?
C56E C51E C26E 117.6(3) . . ?
C51E C52E H52E 119.6 . . ?
C51E C52E C53E 120.8(3) . . ?
C53E C52E H52E 119.6 . . ?
C52E C53E H53E 119.8 . . ?
C54E C53E C52E 120.4(3) . . ?
C54E C53E H53E 119.8 . . ?
C53E C54E H54E 119.5 . . ?
C53E C54E C55E 121.1(3) . . ?
C55E C54E H54E 119.5 . . ?
C54E C55E C56E 118.5(3) . . ?
C54E C55E C61E 123.2(3) . . ?
C61E C55E C56E 118.3(3) . . ?
C55E C56E C51E 119.5(3) . . ?
C64E C56E C51E 121.0(3) . . ?
C64E C56E C55E 119.5(3) . . ?
C55E C61E C46E 119.0(3) . . ?
C62E C61E C46E 120.3(3) . . ?
C62E C61E C55E 120.7(3) . . ?
C61E C62E H62E 119.5 . . ?
C61E C62E C63E 120.9(3) . . ?
C63E C62E H62E 119.5 . . ?
C62E C63E H63E 119.9 . . ?
C64E C63E C62E 120.2(3) . . ?
C64E C63E H63E 119.9 . . ?
C56E C64E H64E 119.9 . . ?
C63E C64E C56E 120.3(3) . . ?
C63E C64E H64E 119.9 . . ?
C12F N11F Fe04 115.7(2) . . ?
C16F N11F Fe04 126.5(3) . . ?
C16F N11F C12F 117.5(3) . . ?
N11F C12F C13F 122.6(3) . . ?
N11F C12F C25F 116.3(3) . . ?
C13F C12F C25F 121.0(3) . . ?
C12F C13F H13F 120.8 . . ?
C14F C13F C12F 118.5(4) . . ?
C14F C13F H13F 120.8 . . ?
C13F C14F H14F 120.3 . . ?
C13F C14F C15F 119.4(4) . . ?
C15F C14F H14F 120.3 . . ?
C14F C15F H15F 120.7 . . ?
C14F C15F C16F 118.6(4) . . ?
C16F C15F H15F 120.7 . . ?
N11F C16F C15F 123.3(4) . . ?
N11F C16F H16F 118.3 . . ?
C15F C16F H16F 118.3 . . ?
N22F N21F Fe04 142.5(2) . . ?
C25F N21F Fe04 112.8(2) . . ?
C25F N21F N22F 104.7(3) . . ?
N21F N22F C26F 123.2(3) . . ?
C23F N22F N21F 111.0(3) . . ?
C23F N22F C26F 125.6(3) . . ?
N22F C23F H23F 126.0 . . ?
N22F C23F C24F 108.0(3) . . ?
C24F C23F H23F 126.0 . . ?
C23F C24F H24F 127.4 . . ?
C23F C24F C25F 105.2(3) . . ?
C25F C24F H24F 127.4 . . ?
N21F C25F C12F 118.9(3) . . ?
N21F C25F C24F 111.1(3) . . ?
C24F C25F C12F 129.9(3) . . ?
N22F C26F H26I 109.0 . . ?
N22F C26F H26J 109.0 . . ?
N22F C26F C51F 112.9(3) . . ?
H26I C26F H26J 107.8 . . ?
C51F C26F H26I 109.0 . . ?
C51F C26F H26J 109.0 . . ?
C32F N31F Fe03 115.4(3) . 7_556 ?
C32F N31F C36F 118.1(3) . . ?
C36F N31F Fe03 126.4(3) . 7_556 ?
N31F C32F C33F 122.2(4) . . ?
N31F C32F C45F 115.4(3) . . ?
C33F C32F C45F 122.4(4) . . ?
C32F C33F H33F 120.6 . . ?
C34F C33F C32F 118.7(4) . . ?
C34F C33F H33F 120.6 . . ?
C33F C34F H34F 120.2 . . ?
C35F C34F C33F 119.5(4) . . ?
C35F C34F H34F 120.2 . . ?
C34F C35F H35F 120.7 . . ?
C34F C35F C36F 118.7(5) . . ?
C36F C35F H35F 120.7 . . ?
N31F C36F C35F 122.7(4) . . ?
N31F C36F H36F 118.6 . . ?
C35F C36F H36F 118.6 . . ?
N42F N41F Fe03 139.2(2) . 7_556 ?
N42F N41F C45F 105.1(3) . . ?
C45F N41F Fe03 115.6(3) . 7_556 ?
N41F N42F C46F 120.3(3) . . ?
C43F N42F N41F 111.6(3) . . ?
C43F N42F C46F 127.5(3) . . ?
N42F C43F H43F 126.1 . . ?
N42F C43F C44F 107.7(4) . . ?
C44F C43F H43F 126.1 . . ?
C43F C44F H44F 110.7 . . ?
C43F C44F H44G 110.7 . . ?
C43F C44F C45F 105.1(3) . . ?
H44F C44F H44G 108.8 . . ?
C45F C44F H44F 110.7 . . ?
C45F C44F H44G 110.7 . . ?
N41F C45F C32F 118.6(3) . . ?
N41F C45F C44F 110.5(4) . . ?
C44F C45F C32F 130.8(3) . . ?
N42F C46F H46J 109.1 . . ?
N42F C46F H46K 109.1 . . ?
N42F C46F C61F 112.4(3) . . ?
H46J C46F H46K 107.8 . . ?
C61F C46F H46J 109.1 . . ?
C61F C46F H46K 109.1 . . ?
C52F C51F C26F 121.5(3) . . ?
C52F C51F C56F 119.4(3) . . ?
C56F C51F C26F 119.1(3) . . ?
C51F C52F H52F 119.1 . . ?
C51F C52F C53F 121.8(3) . . ?
C53F C52F H52F 119.1 . . ?
C52F C53F H53F 119.8 . . ?
C54F C53F C52F 120.3(3) . . ?
C54F C53F H53F 119.8 . . ?
C53F C54F H54F 119.8 . . ?
C53F C54F C55F 120.4(3) . . ?
C55F C54F H54F 119.8 . . ?
C54F C55F C56F 119.2(3) . . ?
C54F C55F C61F 122.0(3) . . ?
C56F C55F C61F 118.8(3) . . ?
C55F C56F C51F 118.9(3) . . ?
C64F C56F C51F 121.7(3) . . ?
C64F C56F C55F 119.4(3) . . ?
C55F C61F C46F 118.6(3) . . ?
C62F C61F C46F 121.0(3) . . ?
C62F C61F C55F 120.5(3) . . ?
C61F C62F H62F 119.9 . . ?
C61F C62F C63F 120.2(3) . . ?
C63F C62F H62F 119.9 . . ?
C62F C63F H63F 119.4 . . ?
C64F C63F C62F 121.3(3) . . ?
C64F C63F H63F 119.4 . . ?
C56F C64F H64F 120.1 . . ?
C63F C64F C56F 119.9(3) . . ?
C63F C64F H64F 120.1 . . ?
N21C C01R C12C 118.6(3) . . ?
N21C C01R C24C 110.9(3) . . ?
C24C C01R C12C 130.4(3) . . ?
F12X B11 F13X 110.2(7) . . ?
F12X B11 F14X 108.4(7) . . ?
F12X B11 F15X 111.2(7) . . ?
F13X B11 F14X 109.4(7) . . ?
F15X B11 F13X 107.8(7) . . ?
F15X B11 F14X 109.8(7) . . ?
Cl40 F12X B11 1.8(6) . . ?
B11 F13X Cl40 5.1(5) . . ?
B11 F14X Cl40 4.0(5) . . ?
B11 F15X Cl40 4.9(5) . . ?
H13G O13 H13H 104.5 . . ?
F17X B16 F19X 108.4(6) . . ?
F17X B16 F20X 112.7(6) . . ?
F18X B16 F17X 107.4(6) . . ?
F18X B16 F19X 110.7(6) . . ?
F18X B16 F20X 110.9(6) . . ?
F20X B16 F19X 106.8(6) . . ?
B16 F17X Cl15 14.0(4) . . ?
Cl15 F18X B16 12.9(4) . . ?
Cl15 F19X B16 14.7(4) . . ?
B16 F20X Cl15 5.8(4) . . ?
H11A C11S H11B 109.5 . . ?
H11A C11S H11C 109.5 . . ?
H11B C11S H11C 109.5 . . ?
O12S C11S H11A 109.5 . . ?
O12S C11S H11B 109.5 . . ?
O12S C11S H11C 109.5 . . ?
C11S O12S H12S 109.5 . . ?
H21A C21S H21B 109.5 . . ?
H21A C21S H21C 109.5 . . ?
H21B C21S H21C 109.5 . . ?
O22S C21S H21A 109.5 . . ?
O22S C21S H21B 109.5 . . ?
O22S C21S H21C 109.5 . . ?
C21S O22S H22S 109.5 . . ?
H31A C31S H31B 109.5 . . ?
H31A C31S H31C 109.5 . . ?
H31B C31S H31C 109.5 . . ?
O32S C31S H31A 109.5 . . ?
O32S C31S H31B 109.5 . . ?
O32S C31S H31C 109.5 . . ?
C31S O32S H32S 109.5 . . ?
H41A C41S H41B 109.5 . . ?
H41A C41S H41C 109.5 . . ?
H41B C41S H41C 109.5 . . ?
O42S C41S H41A 109.5 . . ?
O42S C41S H41B 109.5 . . ?
O42S C41S H41C 109.5 . . ?
C41S O42S H42S 109.5 . . ?
H51A C51S H51B 109.5 . . ?
H51A C51S H51C 109.5 . . ?
H51B C51S H51C 109.5 . . ?
O52S C51S H51A 109.5 . . ?
O52S C51S H51B 109.5 . . ?
O52S C51S H51C 109.5 . . ?
O52S C51S C61S 111.0(15) . . ?
C61S C51S H51A 131.0 . . ?
C61S C51S H51B 29.9 . . ?
C61S C51S H51C 81.4 . . ?
C51S O52S H52S 109.5 . . ?
C51S C61S H61A 49.4 . . ?
C51S C61S H61B 88.6 . . ?
C51S C61S H61C 75.7 . . ?
H61A C61S H61B 109.5 . . ?
H61A C61S H61C 109.5 . . ?
H61B C61S H61C 109.5 . . ?
O62S C61S C51S 157.1(11) . . ?
O62S C61S H61A 109.5 . . ?
O62S C61S H61B 109.5 . . ?
O62S C61S H61C 109.5 . . ?
C61S O62S H62S 109.5 . . ?
H71A C71S H71B 109.5 . . ?
H71A C71S H71C 109.5 . . ?
H71B C71S H71C 109.5 . . ?
O72S C71S H71A 109.5 . . ?
O72S C71S H71B 109.5 . . ?
O72S C71S H71C 109.5 . . ?
C71S O72S H72S 109.5 . . ?
H81A C81S H81B 109.5 . . ?
H81A C81S H81C 109.5 . . ?
H81B C81S H81C 109.5 . . ?
O82S C81S H81A 109.5 . . ?
O82S C81S H81B 109.5 . . ?
O82S C81S H81C 109.5 . . ?
C81S O82S H82S 109.5 . . ?
H91A C91S H91B 109.5 . . ?
H91A C91S H91C 109.5 . . ?
H91B C91S H91C 109.5 . . ?
O92S C91S H91A 109.5 . . ?
O92S C91S H91B 109.5 . . ?
O92S C91S H91C 109.5 . . ?
C91S O92S H92S 109.5 . . ?
F22X B21X F23X 116.8(7) . . ?
F22X B21X F24X 115.7(5) . . ?
F22X B21X F25X 102.6(6) . . ?
F23X B21X F24X 106.5(5) . . ?
F23X B21X F25X 107.9(5) . . ?
F25X B21X F24X 106.7(6) . . ?
F28X B26X F27X 110.0(3) . . ?
F28X B26X F29X 108.9(3) . . ?
F28X B26X F30X 109.6(3) . . ?
F29X B26X F27X 109.4(3) . . ?
F30X B26X F27X 108.6(3) . . ?
F30X B26X F29X 110.2(3) . . ?
F32X B31X F33X 109.6(3) . . ?
F34X B31X F32X 108.6(3) . . ?
F34X B31X F33X 109.2(3) . . ?
F34X B31X F35X 111.9(4) . . ?
F35X B31X F32X 109.0(3) . . ?
F35X B31X F33X 108.5(3) . . ?
F37X B36X F38X 102.5(7) . . ?
F39X B36X F37X 111.5(7) . . ?
F39X B36X F38X 106.2(7) . . ?
F39X B36X F40X 116.5(8) . . ?
F40X B36X F37X 108.8(8) . . ?
F40X B36X F38X 110.5(6) . . ?
B41X B41X F42X 95.4(14) 2 . ?
B41X B41X F42X 55.6(12) 2 2 ?
B41X B41X F43X 78.3(8) 2 2 ?
B41X B41X F43X 65.9(7) 2 . ?
B41X B41X F44X 55.1(12) 2 . ?
B41X B41X F44X 89.0(13) 2 2 ?
B41X B41X F45X 156.0(17) 2 . ?
F42X B41X F42X 118.4(12) . 2 ?
F43X B41X F42X 98.7(9) 2 2 ?
F43X B41X F42X 104.6(9) . 2 ?
F43X B41X F42X 109.7(9) . . ?
F43X B41X F42X 130.2(11) 2 . ?
F43X B41X F43X 23.3(7) 2 . ?
F43X B41X F44X 110.5(10) . . ?
F43X B41X F44X 107.0(12) 2 . ?
F43X B41X F45X 110.1(8) . . ?
F43X B41X F45X 90.9(8) 2 . ?
F44X B41X F42X 9.4(12) . 2 ?
F44X B41X F42X 109.0(8) . . ?
F44X B41X F42X 105.3(9) 2 2 ?
F44X B41X F42X 13.1(14) 2 . ?
F44X B41X F43X 139.6(11) 2 2 ?
F44X B41X F43X 117.2(11) 2 . ?
F44X B41X F44X 96.0(15) 2 . ?
F44X B41X F45X 112.4(10) 2 . ?
F45X B41X F42X 107.7(9) . . ?
F45X B41X F42X 106.0(9) . 2 ?
F45X B41X F44X 109.6(9) . . ?
B41X F42X B41X 29.0(6) . 2 ?
F44X F42X B41X 43(4) 2 . ?
F44X F42X B41X 36(4) 2 2 ?
B41X F43X B41X 35.7(7) 2 . ?
F43X F43X B41X 88.0(9) 2 2 ?
F43X F43X B41X 68.7(10) 2 . ?
B41X F44X B41X 36.0(8) 2 . ?
F42X F44X B41X 134(5) 2 . ?
F42X F44X B41X 124(5) 2 2 ?
F48X B46X F47X 111.6(6) . . ?
F48X B46X F50X 110.1(5) . . ?
F49X B46X F47X 103.8(5) . . ?
F49X B46X F48X 109.6(6) . . ?
F49X B46X F50X 110.7(6) . . ?
F50X B46X F47X 110.8(6) . . ?
F17X Cl15 F20X 93.4(3) . . ?
F18X Cl15 F17X 115.5(3) . . ?
F18X Cl15 F19X 131.8(4) . . ?
F18X Cl15 F20X 103.3(3) . . ?
F19X Cl15 F17X 107.9(3) . . ?
F19X Cl15 F20X 94.0(3) . . ?
F12X Cl40 F13X 116.4(4) . . ?
F12X Cl40 F14X 110.6(3) . . ?
F12X Cl40 F15X 116.3(3) . . ?
F13X Cl40 F14X 104.1(3) . . ?
F13X Cl40 F15X 104.6(3) . . ?
F15X Cl40 F14X 103.5(3) . . ?

loop_
_geom_bond_atom_site_label_1
_geom_bond_atom_site_label_2
_geom_bond_distance
_geom_bond_site_symmetry_2
_geom_bond_publ_flag
Fe01 N31A 2.188(3) . ?
Fe01 N41A 2.186(3) . ?
Fe01 N11B 2.236(3) . ?
Fe01 N21B 2.184(3) . ?
Fe01 N11C 2.165(3) . ?
Fe01 N21C 2.213(3) . ?
Fe02 N11A 2.194(3) 7_556 ?
Fe02 N21A 2.218(3) 7_556 ?
Fe02 N31D 2.204(3) . ?
Fe02 N41D 2.172(3) . ?
Fe02 N11E 2.237(3) . ?
Fe02 N21E 2.174(3) . ?
Fe03 N31B 2.173(3) . ?
Fe03 N41B 2.225(3) . ?
Fe03 N11D 2.185(3) . ?
Fe03 N21D 2.197(3) . ?
Fe03 N31F 2.245(3) 7_556 ?
Fe03 N41F 2.174(3) 7_556 ?
Fe04 N31C 2.231(3) . ?
Fe04 N41C 2.178(3) . ?
Fe04 N31E 2.189(3) . ?
Fe04 N41E 2.165(3) . ?
Fe04 N11F 2.173(3) . ?
Fe04 N21F 2.225(3) . ?
N11A C12A 1.347(4) . ?
N11A C16A 1.348(4) . ?
C12A C13A 1.388(5) . ?
C12A C25A 1.465(5) . ?
C13A H13A 0.9500 . ?
C13A C14A 1.387(5) . ?
C14A H14A 0.9500 . ?
C14A C15A 1.384(5) . ?
C15A H15A 0.9500 . ?
C15A C16A 1.382(5) . ?
C16A H16A 0.9500 . ?
N21A N22A 1.359(4) . ?
N21A C25A 1.345(4) . ?
N22A C23A 1.350(5) . ?
N22A C26A 1.449(4) . ?
C23A H23A 0.9500 . ?
C23A C24A 1.372(5) . ?
C24A H24A 0.9500 . ?
C24A C25A 1.403(5) . ?
C26A H26A 0.9900 . ?
C26A H26B 0.9900 . ?
C26A C51A 1.515(5) . ?
N31A C32A 1.353(5) . ?
N31A C36A 1.348(5) . ?
C32A C33A 1.399(5) . ?
C32A C45A 1.469(5) . ?
C33A H33A 0.9500 . ?
C33A C34A 1.370(6) . ?
C34A H34A 0.9500 . ?
C34A C35A 1.387(7) . ?
C35A H35A 0.9500 . ?
C35A C36A 1.378(6) . ?
C36A H36A 0.9500 . ?
N41A N42A 1.356(4) . ?
N41A C45A 1.344(5) . ?
N42A C43A 1.350(5) . ?
N42A C46A 1.458(5) . ?
C43A H43A 0.9500 . ?
C43A C44A 1.362(6) . ?
C44A H44A 0.9500 . ?
C44A C45A 1.392(5) . ?
C46A H46A 0.9500 . ?
C46A C61A 1.519(5) . ?
C51A C52A 1.369(5) . ?
C51A C56A 1.431(5) . ?
C52A H52A 0.9500 . ?
C52A C53A 1.408(5) . ?
C53A H53A 0.9500 . ?
C53A C54A 1.372(5) . ?
C54A H54A 0.9500 . ?
C54A C55A 1.414(5) . ?
C55A C56A 1.426(5) . ?
C55A C61A 1.431(5) . ?
C56A C64A 1.419(5) . ?
C61A C62A 1.362(5) . ?
C62A H62A 0.9500 . ?
C62A C63A 1.410(5) . ?
C63A H63A 0.9500 . ?
C63A C64A 1.348(5) . ?
C64A H64A 0.9500 . ?
N11B C12B 1.353(5) . ?
N11B C16B 1.342(5) . ?
C12B C13B 1.382(6) . ?
C12B C25B 1.459(5) . ?
C13B H13B 0.9500 . ?
C13B C14B 1.386(7) . ?
C14B H14B 0.9500 . ?
C14B C15B 1.388(7) . ?
C15B H15B 0.9500 . ?
C15B C16B 1.380(6) . ?
C16B H16B 0.9500 . ?
N21B N22B 1.355(4) . ?
N21B C25B 1.351(4) . ?
N22B C23B 1.348(5) . ?
N22B C26B 1.458(4) . ?
C23B H23B 0.9500 . ?
C23B C24B 1.379(5) . ?
C24B H24B 0.9500 . ?
C24B C25B 1.396(5) . ?
C26B H26C 0.9900 . ?
C26B H26D 0.9900 . ?
C26B C51B 1.515(5) . ?
N31B C32B 1.351(5) . ?
N31B C36B 1.346(5) . ?
C32B C33B 1.381(5) . ?
C32B C45B 1.462(5) . ?
C33B H33B 0.9500 . ?
C33B C34B 1.385(6) . ?
C34B H34B 0.9500 . ?
C34B C35B 1.388(6) . ?
C35B H35B 0.9500 . ?
C35B C36B 1.383(5) . ?
C36B H36B 0.9500 . ?
N41B N42B 1.361(4) . ?
N41B C45B 1.349(4) . ?
N42B C43B 1.343(4) . ?
N42B C46B 1.457(4) . ?
C43B H43B 0.9500 . ?
C43B C44B 1.369(5) . ?
C44B H44B 0.9500 . ?
C44B C45B 1.395(5) . ?
C46B H46B 0.9900 . ?
C46B H46C 0.9900 . ?
C46B C61B 1.518(5) . ?
C51B C52B 1.366(5) . ?
C51B C56B 1.426(5) . ?
C52B H52B 0.9500 . ?
C52B C53B 1.423(5) . ?
C53B H53B 0.9500 . ?
C53B C54B 1.356(5) . ?
C54B H54B 0.9500 . ?
C54B C55B 1.419(5) . ?
C55B C56B 1.422(5) . ?
C55B C61B 1.436(5) . ?
C56B C64B 1.420(5) . ?
C61B C62B 1.365(5) . ?
C62B H62B 0.9500 . ?
C62B C63B 1.411(5) . ?
C63B H63B 0.9500 . ?
C63B C64B 1.371(5) . ?
C64B H64B 0.9500 . ?
N11C C12C 1.349(5) . ?
N11C C16C 1.339(5) . ?
C12C C13C 1.381(5) . ?
C12C C01R 1.468(5) . ?
C13C H13C 0.9500 . ?
C13C C14C 1.399(6) . ?
C14C H14C 0.9500 . ?
C14C C15C 1.370(6) . ?
C15C H15C 0.9500 . ?
C15C C16C 1.376(6) . ?
C16C H16C 0.9500 . ?
N21C N22C 1.356(4) . ?
N21C C01R 1.345(4) . ?
N22C C23C 1.347(5) . ?
N22C C25C 1.458(4) . ?
C23C H23C 0.9500 . ?
C23C C24C 1.370(5) . ?
C24C H24C 0.9500 . ?
C24C C01R 1.402(5) . ?
C25C H25A 0.9900 . ?
C25C H25B 0.9900 . ?
C25C C51C 1.519(5) . ?
N31C C32C 1.343(5) . ?
N31C C36C 1.345(5) . ?
C32C C33C 1.392(6) . ?
C32C C45C 1.465(6) . ?
C33C H33C 0.9500 . ?
C33C C34C 1.382(6) . ?
C34C H34C 0.9500 . ?
C34C C35C 1.386(7) . ?
C35C H35C 0.9500 . ?
C35C C36C 1.379(6) . ?
C36C H36C 0.9500 . ?
N41C N42C 1.349(4) . ?
N41C C45C 1.343(5) . ?
N42C C43C 1.337(5) . ?
N42C C46C 1.466(5) . ?
C43C H43C 0.9500 . ?
C43C C44C 1.377(6) . ?
C44C H44C 0.9500 . ?
C44C C45C 1.397(6) . ?
C46C H46D 0.9900 . ?
C46C H46E 0.9900 . ?
C46C C61C 1.515(5) . ?
C51C C52C 1.369(5) . ?
C51C C56C 1.434(5) . ?
C52C H52C 0.9500 . ?
C52C C53C 1.405(5) . ?
C53C H53C 0.9500 . ?
C53C C54C 1.363(5) . ?
C54C H54C 0.9500 . ?
C54C C55C 1.421(5) . ?
C55C C56C 1.430(5) . ?
C55C C61C 1.423(5) . ?
C56C C64C 1.417(5) . ?
C61C C62C 1.372(5) . ?
C62C H62C 0.9500 . ?
C62C C63C 1.402(6) . ?
C63C H63C 0.9500 . ?
C63C C64C 1.364(5) . ?
C64C H64C 0.9500 . ?
N11D C12D 1.351(5) . ?
N11D C16D 1.337(5) . ?
C12D C13D 1.400(5) . ?
C12D C25D 1.466(5) . ?
C13D H13D 0.9500 . ?
C13D C14D 1.381(5) . ?
C14D H14D 0.9500 . ?
C14D C15D 1.373(6) . ?
C15D H15D 0.9500 . ?
C15D C16D 1.395(5) . ?
C16D H16D 0.9500 . ?
N21D N22D 1.364(4) . ?
N21D C25D 1.345(5) . ?
N22D C23D 1.345(5) . ?
N22D C26D 1.452(4) . ?
C23D H23D 0.9500 . ?
C23D C24D 1.378(5) . ?
C24D H24D 0.9500 . ?
C24D C25D 1.394(5) . ?
C26D H26E 0.9900 . ?
C26D H26F 0.9900 . ?
C26D C51D 1.516(5) . ?
N31D C32D 1.345(5) . ?
N31D C36D 1.348(5) . ?
C32D C33D 1.390(5) . ?
C32D C45D 1.466(5) . ?
C33D H33D 0.9500 . ?
C33D C34D 1.383(7) . ?
C34D H34D 0.9500 . ?
C34D C35D 1.370(7) . ?
C35D H35D 0.9500 . ?
C35D C36D 1.379(6) . ?
C36D H36D 0.9500 . ?
N41D N42D 1.350(4) . ?
N41D C45D 1.346(4) . ?
N42D C43D 1.355(5) . ?
N42D C46D 1.453(4) . ?
C43D H43D 0.9500 . ?
C43D C44D 1.374(6) . ?
C44D H44D 0.9500 . ?
C44D C45D 1.388(5) . ?
C46D H46F 0.9900 . ?
C46D H46G 0.9900 . ?
C46D C61D 1.522(5) . ?
C51D C52D 1.379(5) . ?
C51D C56D 1.426(5) . ?
C52D H52D 0.9500 . ?
C52D C53D 1.410(5) . ?
C53D H53D 0.9500 . ?
C53D C54D 1.369(5) . ?
C54D H54D 0.9500 . ?
C54D C55D 1.421(5) . ?
C55D C56D 1.428(5) . ?
C55D C61D 1.422(5) . ?
C56D C64D 1.416(5) . ?
C61D C62D 1.375(5) . ?
C62D H62D 0.9500 . ?
C62D C63D 1.400(5) . ?
C63D H63D 0.9500 . ?
C63D C64D 1.362(5) . ?
C64D H64D 0.9500 . ?
N11E C12E 1.352(5) . ?
N11E C16E 1.343(5) . ?
C12E C13E 1.385(5) . ?
C12E C25E 1.461(5) . ?
C13E H13E 0.9500 . ?
C13E C14E 1.390(6) . ?
C14E H14E 0.9500 . ?
C14E C15E 1.373(6) . ?
C15E H15E 0.9500 . ?
C15E C16E 1.387(6) . ?
C16E H16E 0.9500 . ?
N21E N22E 1.356(4) . ?
N21E C25E 1.351(4) . ?
N22E C23E 1.354(4) . ?
N22E C26E 1.448(4) . ?
C23E H23E 0.9500 . ?
C23E C24E 1.373(5) . ?
C24E H24E 0.9500 . ?
C24E C25E 1.400(5) . ?
C26E H26G 0.9900 . ?
C26E H26H 0.9900 . ?
C26E C51E 1.509(5) . ?
N31E C32E 1.351(5) . ?
N31E C36E 1.337(5) . ?
C32E C33E 1.391(5) . ?
C32E C45E 1.465(5) . ?
C33E H33E 0.9500 . ?
C33E C34E 1.385(6) . ?
C34E H34E 0.9500 . ?
C34E C35E 1.370(6) . ?
C35E H35E 0.9500 . ?
C35E C36E 1.392(5) . ?
C36E H36E 0.9500 . ?
N41E N42E 1.359(4) . ?
N41E C45E 1.350(5) . ?
N42E C43E 1.355(5) . ?
N42E C46E 1.458(5) . ?
C43E H43E 0.9500 . ?
C43E C44E 1.361(6) . ?
C44E H44E 0.9500 . ?
C44E C45E 1.394(6) . ?
C46E H46H 0.9900 . ?
C46E H46I 0.9900 . ?
C46E C61E 1.516(5) . ?
C51E C52E 1.372(5) . ?
C51E C56E 1.433(5) . ?
C52E H52E 0.9500 . ?
C52E C53E 1.412(5) . ?
C53E H53E 0.9500 . ?
C53E C54E 1.369(5) . ?
C54E H54E 0.9500 . ?
C54E C55E 1.418(5) . ?
C55E C56E 1.426(5) . ?
C55E C61E 1.423(5) . ?
C56E C64E 1.421(5) . ?
C61E C62E 1.360(5) . ?
C62E H62E 0.9500 . ?
C62E C63E 1.413(5) . ?
C63E H63E 0.9500 . ?
C63E C64E 1.370(5) . ?
C64E H64E 0.9500 . ?
N11F C12F 1.349(5) . ?
N11F C16F 1.329(5) . ?
C12F C13F 1.397(5) . ?
C12F C25F 1.462(5) . ?
C13F H13F 0.9500 . ?
C13F C14F 1.373(6) . ?
C14F H14F 0.9500 . ?
C14F C15F 1.376(6) . ?
C15F H15F 0.9500 . ?
C15F C16F 1.388(5) . ?
C16F H16F 0.9500 . ?
N21F N22F 1.362(4) . ?
N21F C25F 1.341(4) . ?
N22F C23F 1.346(5) . ?
N22F C26F 1.458(4) . ?
C23F H23F 0.9500 . ?
C23F C24F 1.357(5) . ?
C24F H24F 0.9500 . ?
C24F C25F 1.393(5) . ?
C26F H26I 0.9900 . ?
C26F H26J 0.9900 . ?
C26F C51F 1.510(5) . ?
N31F C32F 1.347(5) . ?
N31F C36F 1.348(5) . ?
C32F C33F 1.396(5) . ?
C32F C45F 1.455(6) . ?
C33F H33F 0.9500 . ?
C33F C34F 1.382(7) . ?
C34F H34F 0.9500 . ?
C34F C35F 1.378(8) . ?
C35F H35F 0.9500 . ?
C35F C36F 1.388(6) . ?
C36F H36F 0.9500 . ?
N41F N42F 1.354(4) . ?
N41F C45F 1.359(4) . ?
N42F C43F 1.341(5) . ?
N42F C46F 1.451(5) . ?
C43F H43F 0.9500 . ?
C43F C44F 1.382(6) . ?
C44F H44F 0.9900 . ?
C44F H44G 0.9900 . ?
C44F C45F 1.393(6) . ?
C46F H46J 0.9900 . ?
C46F H46K 0.9900 . ?
C46F C61F 1.526(5) . ?
C51F C52F 1.370(5) . ?
C51F C56F 1.428(5) . ?
C52F H52F 0.9500 . ?
C52F C53F 1.397(6) . ?
C53F H53F 0.9500 . ?
C53F C54F 1.368(5) . ?
C54F H54F 0.9500 . ?
C54F C55F 1.419(5) . ?
C55F C56F 1.427(5) . ?
C55F C61F 1.427(5) . ?
C56F C64F 1.414(5) . ?
C61F C62F 1.366(5) . ?
C62F H62F 0.9500 . ?
C62F C63F 1.409(5) . ?
C63F H63F 0.9500 . ?
C63F C64F 1.373(5) . ?
C64F H64F 0.9500 . ?
B11 F12X 1.375(10) . ?
B11 F13X 1.396(10) . ?
B11 F14X 1.403(10) . ?
B11 F15X 1.393(10) . ?
F12X Cl40 1.255(5) . ?
F13X Cl40 1.417(6) . ?
F14X Cl40 1.482(5) . ?
F15X Cl40 1.432(6) . ?
O13 H13G 0.8700 . ?
O13 H13H 0.8700 . ?
B16 F17X 1.386(7) . ?
B16 F18X 1.384(7) . ?
B16 F19X 1.398(7) . ?
B16 F20X 1.388(7) . ?
F17X Cl15 1.459(6) . ?
F18X Cl15 1.175(5) . ?
F19X Cl15 1.332(6) . ?
F20X Cl15 1.706(6) . ?
C11S H11A 0.9800 . ?
C11S H11B 0.9800 . ?
C11S H11C 0.9800 . ?
C11S O12S 1.420(8) . ?
O12S H12S 0.8400 . ?
C21S H21A 0.9800 . ?
C21S H21B 0.9800 . ?
C21S H21C 0.9800 . ?
C21S O22S 1.402(8) . ?
O22S H22S 0.8400 . ?
C31S H31A 0.9800 . ?
C31S H31B 0.9800 . ?
C31S H31C 0.9800 . ?
C31S O32S 1.356(8) . ?
O32S H32S 0.8400 . ?
C41S H41A 0.9800 . ?
C41S H41B 0.9800 . ?
C41S H41C 0.9800 . ?
C41S O42S 1.330(10) . ?
O42S H42S 0.8400 . ?
C51S H51A 0.9800 . ?
C51S H51B 0.9800 . ?
C51S H51C 0.9800 . ?
C51S O52S 1.414(15) . ?
C51S C61S 1.46(2) . ?
O52S H52S 0.8400 . ?
C61S H61A 0.9800 . ?
C61S H61B 0.9800 . ?
C61S H61C 0.9800 . ?
C61S O62S 1.432(11) . ?
O62S H62S 0.8400 . ?
C71S H71A 0.9800 . ?
C71S H71B 0.9800 . ?
C71S H71C 0.9800 . ?
C71S O72S 1.395(8) . ?
O72S H72S 0.8400 . ?
C81S H81A 0.9800 . ?
C81S H81B 0.9800 . ?
C81S H81C 0.9800 . ?
C81S O82S 1.474(8) . ?
O82S H82S 0.8400 . ?
C91S H91A 0.9800 . ?
C91S H91B 0.9800 . ?
C91S H91C 0.9800 . ?
C91S O92S 1.383(7) . ?
O92S H92S 0.8400 . ?
B21X F22X 1.219(7) . ?
B21X F23X 1.321(6) . ?
B21X F24X 1.405(7) . ?
B21X F25X 1.359(7) . ?
B26X F27X 1.408(5) . ?
B26X F28X 1.377(4) . ?
B26X F29X 1.394(4) . ?
B26X F30X 1.390(5) . ?
B31X F32X 1.393(5) . ?
B31X F33X 1.411(4) . ?
B31X F34X 1.373(5) . ?
B31X F35X 1.377(5) . ?
B36X F37X 1.330(9) . ?
B36X F38X 1.404(8) . ?
B36X F39X 1.287(8) . ?
B36X F40X 1.297(8) . ?
B41X B41X 0.824(16) 2 ?
B41X F42X 1.404(9) . ?
B41X F42X 1.694(16) 2 ?
B41X F43X 1.381(8) . ?
B41X F43X 1.287(11) 2 ?
B41X F44X 1.149(17) 2 ?
B41X F44X 1.401(10) . ?
B41X F45X 1.395(8) . ?
F42X F44X 0.39(2) 2 ?
F43X F43X 0.546(16) 2 ?
B46X F47X 1.405(8) . ?
B46X F48X 1.369(7) . ?
B46X F49X 1.362(8) . ?
B46X F50X 1.372(7) . ?

loop_
_geom_torsion_atom_site_label_1
_geom_torsion_atom_site_label_2
_geom_torsion_atom_site_label_3
_geom_torsion_atom_site_label_4
_geom_torsion
_geom_torsion_site_symmetry_1
_geom_torsion_site_symmetry_2
_geom_torsion_site_symmetry_3
_geom_torsion_site_symmetry_4
_geom_torsion_publ_flag
Fe01 N31A C32A C33A -179.0(3) . . . . ?
Fe01 N31A C32A C45A -0.7(4) . . . . ?
Fe01 N31A C36A C35A 177.7(3) . . . . ?
Fe01 N41A N42A C43A -170.4(3) . . . . ?
Fe01 N41A N42A C46A 15.2(5) . . . . ?
Fe01 N41A C45A C32A -3.1(4) . . . . ?
Fe01 N41A C45A C44A 173.1(2) . . . . ?
Fe01 N11B C12B C13B -175.1(4) . . . . ?
Fe01 N11B C12B C25B 2.7(5) . . . . ?
Fe01 N11B C16B C15B 173.0(5) . . . . ?
Fe01 N21B N22B C23B -163.9(3) . . . . ?
Fe01 N21B N22B C26B 15.7(5) . . . . ?
Fe01 N21B C25B C12B -8.5(4) . . . . ?
Fe01 N21B C25B C24B 168.5(3) . . . . ?
Fe01 N11C C12C C13C 175.3(3) . . . . ?
Fe01 N11C C12C C01R -6.5(4) . . . . ?
Fe01 N11C C16C C15C -175.0(3) . . . . ?
Fe01 N21C N22C C23C 177.0(3) . . . . ?
Fe01 N21C N22C C25C 6.1(5) . . . . ?
Fe01 N21C C01R C12C 5.0(4) . . . . ?
Fe01 N21C C01R C24C -177.7(2) . . . . ?
Fe02 N11A C12A C13A -174.7(3) 7_556 . . . ?
Fe02 N11A C12A C25A 5.2(4) 7_556 . . . ?
Fe02 N11A C16A C15A 174.0(3) 7_556 . . . ?
Fe02 N21A N22A C23A -170.4(3) 7_556 . . . ?
Fe02 N21A N22A C26A 7.1(5) 7_556 . . . ?
Fe02 N21A C25A C12A -6.5(4) 7_556 . . . ?
Fe02 N21A C25A C24A 173.1(2) 7_556 . . . ?
Fe02 N31D C32D C33D 178.5(3) . . . . ?
Fe02 N31D C32D C45D -3.4(4) . . . . ?
Fe02 N31D C36D C35D -179.0(3) . . . . ?
Fe02 N41D N42D C43D 172.0(3) . . . . ?
Fe02 N41D N42D C46D -2.9(5) . . . . ?
Fe02 N41D C45D C32D 6.4(4) . . . . ?
Fe02 N41D C45D C44D -174.2(2) . . . . ?
Fe02 N11E C12E C13E -177.4(3) . . . . ?
Fe02 N11E C12E C25E -0.8(4) . . . . ?
Fe02 N11E C16E C15E 174.3(3) . . . . ?
Fe02 N21E N22E C23E 171.9(3) . . . . ?
Fe02 N21E N22E C26E -5.9(5) . . . . ?
Fe02 N21E C25E C12E 10.5(4) . . . . ?
Fe02 N21E C25E C24E -173.7(2) . . . . ?
Fe03 N31B C32B C33B -178.0(3) . . . . ?
Fe03 N31B C32B C45B 4.1(4) . . . . ?
Fe03 N31B C36B C35B 178.7(3) . . . . ?
Fe03 N41B N42B C43B -173.6(3) . . . . ?
Fe03 N41B N42B C46B -2.5(5) . . . . ?
Fe03 N41B C45B C32B -7.0(4) . . . . ?
Fe03 N41B C45B C44B 175.9(2) . . . . ?
Fe03 N11D C12D C13D -174.7(3) . . . . ?
Fe03 N11D C12D C25D 4.4(4) . . . . ?
Fe03 N11D C16D C15D 173.6(3) . . . . ?
Fe03 N21D N22D C23D 167.3(3) . . . . ?
Fe03 N21D N22D C26D -16.8(5) . . . . ?
Fe03 N21D C25D C12D 6.9(4) . . . . ?
Fe03 N21D C25D C24D -171.1(2) . . . . ?
Fe03 N31F C32F C33F -178.1(3) 7_556 . . . ?
Fe03 N31F C32F C45F 0.6(4) 7_556 . . . ?
Fe03 N31F C36F C35F 176.4(3) 7_556 . . . ?
Fe03 N41F N42F C43F -178.6(3) 7_556 . . . ?
Fe03 N41F N42F C46F 10.0(5) 7_556 . . . ?
Fe03 N41F C45F C32F 1.3(4) 7_556 . . . ?
Fe03 N41F C45F C44F 179.1(2) 7_556 . . . ?
Fe04 N31C C32C C33C -174.9(3) . . . . ?
Fe04 N31C C32C C45C 4.5(4) . . . . ?
Fe04 N31C C36C C35C 173.4(3) . . . . ?
Fe04 N41C N42C C43C 163.2(3) . . . . ?
Fe04 N41C N42C C46C -24.2(5) . . . . ?
Fe04 N41C C45C C32C 12.7(5) . . . . ?
Fe04 N41C C45C C44C -167.0(3) . . . . ?
Fe04 N31E C32E C33E -173.0(3) . . . . ?
Fe04 N31E C32E C45E 7.9(4) . . . . ?
Fe04 N31E C36E C35E 173.2(3) . . . . ?
Fe04 N41E N42E C43E 173.6(3) . . . . ?
Fe04 N41E N42E C46E -11.2(6) . . . . ?
Fe04 N41E C45E C32E 0.9(4) . . . . ?
Fe04 N41E C45E C44E -175.7(3) . . . . ?
Fe04 N11F C12F C13F 175.6(3) . . . . ?
Fe04 N11F C12F C25F -1.4(4) . . . . ?
Fe04 N11F C16F C15F -173.0(3) . . . . ?
Fe04 N21F N22F C23F -176.6(3) . . . . ?
Fe04 N21F N22F C26F -1.8(6) . . . . ?
Fe04 N21F C25F C12F -6.0(4) . . . . ?
Fe04 N21F C25F C24F 177.7(2) . . . . ?
N11A C12A C13A C14A 0.4(5) . . . . ?
N11A C12A C25A N21A 1.0(4) . . . . ?
N11A C12A C25A C24A -178.5(3) . . . . ?
C12A N11A C16A C15A -1.2(5) . . . . ?
C12A C13A C14A C15A -1.7(5) . . . . ?
C13A C12A C25A N21A -179.1(3) . . . . ?
C13A C12A C25A C24A 1.4(6) . . . . ?
C13A C14A C15A C16A 1.5(5) . . . . ?
C14A C15A C16A N11A 0.0(5) . . . . ?
C16A N11A C12A C13A 1.0(5) . . . . ?
C16A N11A C12A C25A -179.1(3) . . . . ?
N21A N22A C23A C24A 0.1(4) . . . . ?
N21A N22A C26A C51A -86.6(4) . . . . ?
N22A N21A C25A C12A 179.8(3) . . . . ?
N22A N21A C25A C24A -0.6(4) . . . . ?
N22A C23A C24A C25A -0.4(4) . . . . ?
N22A C26A C51A C52A -9.0(5) . . . . ?
N22A C26A C51A C56A 170.5(3) . . . . ?
C23A N22A C26A C51A 90.5(4) . . . . ?
C23A C24A C25A C12A -179.8(3) . . . . ?
C23A C24A C25A N21A 0.6(4) . . . . ?
C25A C12A C13A C14A -179.5(3) . . . . ?
C25A N21A N22A C23A 0.3(4) . . . . ?
C25A N21A N22A C26A 177.8(3) . . . . ?
C26A N22A C23A C24A -177.2(3) . . . . ?
C26A C51A C52A C53A 179.0(3) . . . . ?
C26A C51A C56A C55A -176.3(3) . . . . ?
C26A C51A C56A C64A 2.2(5) . . . . ?
N31A C32A C33A C34A 1.0(6) . . . . ?
N31A C32A C45A N41A 2.6(5) . . . . ?
N31A C32A C45A C44A -172.8(4) . . . . ?
C32A N31A C36A C35A -0.1(5) . . . . ?
C32A C33A C34A C35A -0.1(6) . . . . ?
C33A C32A C45A N41A -179.2(3) . . . . ?
C33A C32A C45A C44A 5.5(6) . . . . ?
C33A C34A C35A C36A -0.8(6) . . . . ?
C34A C35A C36A N31A 0.9(6) . . . . ?
C36A N31A C32A C33A -0.9(5) . . . . ?
C36A N31A C32A C45A 177.3(3) . . . . ?
N41A N42A C43A C44A 1.3(4) . . . . ?
N41A N42A C46A C61A 85.0(4) . . . . ?
N42A N41A C45A C32A -175.5(3) . . . . ?
N42A N41A C45A C44A 0.7(4) . . . . ?
N42A C43A C44A C45A -0.8(4) . . . . ?
N42A C46A C61A C55A 179.1(3) . . . . ?
N42A C46A C61A C62A 1.2(5) . . . . ?
C43A N42A C46A C61A -88.4(4) . . . . ?
C43A C44A C45A C32A 175.6(4) . . . . ?
C43A C44A C45A N41A 0.0(4) . . . . ?
C45A C32A C33A C34A -177.1(3) . . . . ?
C45A N41A N42A C43A -1.2(4) . . . . ?
C45A N41A N42A C46A -175.7(3) . . . . ?
C46A N42A C43A C44A 175.4(3) . . . . ?
C46A C61A C62A C63A 179.7(3) . . . . ?
C51A C52A C53A C54A -1.8(6) . . . . ?
C51A C56A C64A C63A -175.1(3) . . . . ?
C52A C51A C56A C55A 3.2(5) . . . . ?
C52A C51A C56A C64A -178.3(3) . . . . ?
C52A C53A C54A C55A 1.2(5) . . . . ?
C53A C54A C55A C56A 1.6(5) . . . . ?
C53A C54A C55A C61A -177.3(3) . . . . ?
C54A C55A C56A C51A -3.8(5) . . . . ?
C54A C55A C56A C64A 177.7(3) . . . . ?
C54A C55A C61A C46A 1.8(5) . . . . ?
C54A C55A C61A C62A 179.7(3) . . . . ?
C55A C56A C64A C63A 3.4(5) . . . . ?
C55A C61A C62A C63A 1.8(5) . . . . ?
C56A C51A C52A C53A -0.5(5) . . . . ?
C56A C55A C61A C46A -177.2(3) . . . . ?
C56A C55A C61A C62A 0.8(5) . . . . ?
C61A C55A C56A C51A 175.2(3) . . . . ?
C61A C55A C56A C64A -3.3(5) . . . . ?
C61A C62A C63A C64A -1.8(6) . . . . ?
C62A C63A C64A C56A -0.9(6) . . . . ?
N11B C12B C13B C14B 2.6(9) . . . . ?
N11B C12B C25B N21B 3.9(6) . . . . ?
N11B C12B C25B C24B -172.5(4) . . . . ?
C12B N11B C16B C15B -0.8(8) . . . . ?
C12B C13B C14B C15B -3.5(11) . . . . ?
C13B C12B C25B N21B -178.3(5) . . . . ?
C13B C12B C25B C24B 5.3(8) . . . . ?
C13B C14B C15B C16B 2.3(12) . . . . ?
C14B C15B C16B N11B -0.2(11) . . . . ?
C16B N11B C12B C13B -0.5(7) . . . . ?
C16B N11B C12B C25B 177.3(4) . . . . ?
N21B N22B C23B C24B -0.1(4) . . . . ?
N21B N22B C26B C51B 72.9(4) . . . . ?
N22B N21B C25B C12B -176.8(3) . . . . ?
N22B N21B C25B C24B 0.2(4) . . . . ?
N22B C23B C24B C25B 0.2(4) . . . . ?
N22B C26B C51B C52B 6.6(5) . . . . ?
N22B C26B C51B C56B -172.5(3) . . . . ?
C23B N22B C26B C51B -107.5(4) . . . . ?
C23B C24B C25B C12B 176.4(4) . . . . ?
C23B C24B C25B N21B -0.2(4) . . . . ?
C25B C12B C13B C14B -175.0(6) . . . . ?
C25B N21B N22B C23B -0.1(4) . . . . ?
C25B N21B N22B C26B 179.5(3) . . . . ?
C26B N22B C23B C24B -179.6(3) . . . . ?
C26B C51B C52B C53B -178.6(3) . . . . ?
C26B C51B C56B C55B 176.6(3) . . . . ?
C26B C51B C56B C64B -2.2(5) . . . . ?
N31B C32B C33B C34B -0.8(6) . . . . ?
N31B C32B C45B N41B 2.2(5) . . . . ?
N31B C32B C45B C44B 178.7(4) . . . . ?
C32B N31B C36B C35B -1.0(6) . . . . ?
C32B C33B C34B C35B -0.7(6) . . . . ?
C33B C32B C45B N41B -175.7(3) . . . . ?
C33B C32B C45B C44B 0.8(6) . . . . ?
C33B C34B C35B C36B 1.4(6) . . . . ?
C34B C35B C36B N31B -0.5(6) . . . . ?
C36B N31B C32B C33B 1.7(5) . . . . ?
C36B N31B C32B C45B -176.2(3) . . . . ?
N41B N42B C43B C44B -1.1(4) . . . . ?
N41B N42B C46B C61B -82.4(4) . . . . ?
N42B N41B C45B C32B 176.5(3) . . . . ?
N42B N41B C45B C44B -0.6(4) . . . . ?
N42B C43B C44B C45B 0.7(4) . . . . ?
N42B C46B C61B C55B -173.3(3) . . . . ?
N42B C46B C61B C62B 6.4(4) . . . . ?
C43B N42B C46B C61B 87.4(4) . . . . ?
C43B C44B C45B C32B -176.8(4) . . . . ?
C43B C44B C45B N41B 0.0(4) . . . . ?
C45B C32B C33B C34B 176.9(4) . . . . ?
C45B N41B N42B C43B 1.0(4) . . . . ?
C45B N41B N42B C46B 172.1(3) . . . . ?
C46B N42B C43B C44B -171.9(3) . . . . ?
C46B C61B C62B C63B 178.0(3) . . . . ?
C51B C52B C53B C54B 1.6(5) . . . . ?
C51B C56B C64B C63B 175.9(3) . . . . ?
C52B C51B C56B C55B -2.5(5) . . . . ?
C52B C51B C56B C64B 178.7(3) . . . . ?
C52B C53B C54B C55B -1.5(5) . . . . ?
C53B C54B C55B C56B -0.6(5) . . . . ?
C53B C54B C55B C61B 178.4(3) . . . . ?
C54B C55B C56B C51B 2.6(5) . . . . ?
C54B C55B C56B C64B -178.6(3) . . . . ?
C54B C55B C61B C46B 0.9(5) . . . . ?
C54B C55B C61B C62B -178.9(3) . . . . ?
C55B C56B C64B C63B -2.9(5) . . . . ?
C55B C61B C62B C63B -2.2(5) . . . . ?
C56B C51B C52B C53B 0.5(5) . . . . ?
C56B C55B C61B C46B 179.9(3) . . . . ?
C56B C55B C61B C62B 0.1(5) . . . . ?
C61B C55B C56B C51B -176.5(3) . . . . ?
C61B C55B C56B C64B 2.4(5) . . . . ?
C61B C62B C63B C64B 1.7(5) . . . . ?
C62B C63B C64B C56B 0.9(5) . . . . ?
N11C C12C C13C C14C -0.2(5) . . . . ?
N11C C12C C01R N21C 0.9(4) . . . . ?
N11C C12C C01R C24C -175.8(3) . . . . ?
C12C N11C C16C C15C 1.4(6) . . . . ?
C12C C13C C14C C15C 1.7(6) . . . . ?
C13C C12C C01R N21C 179.0(3) . . . . ?
C13C C12C C01R C24C 2.3(6) . . . . ?
C13C C14C C15C C16C -1.7(6) . . . . ?
C14C C15C C16C N11C 0.2(6) . . . . ?
C16C N11C C12C C13C -1.3(5) . . . . ?
C16C N11C C12C C01R 176.8(3) . . . . ?
N21C N22C C23C C24C 0.6(4) . . . . ?
N21C N22C C25C C51C 82.6(4) . . . . ?
N22C N21C C01R C12C -176.4(3) . . . . ?
N22C N21C C01R C24C 0.9(4) . . . . ?
N22C C23C C24C C01R 0.0(4) . . . . ?
N22C C25C C51C C52C 5.0(5) . . . . ?
N22C C25C C51C C56C -173.5(3) . . . . ?
C23C N22C C25C C51C -86.9(4) . . . . ?
C23C C24C C01R C12C 176.3(3) . . . . ?
C23C C24C C01R N21C -0.6(4) . . . . ?
C25C N22C C23C C24C 171.1(3) . . . . ?
C25C C51C C52C C53C -176.1(3) . . . . ?
C25C C51C C56C C55C 174.9(3) . . . . ?
C25C C51C C56C C64C -5.1(5) . . . . ?
N31C C32C C33C C34C 0.6(7) . . . . ?
N31C C32C C45C N41C -11.5(5) . . . . ?
N31C C32C C45C C44C 168.1(5) . . . . ?
C32C N31C C36C C35C -2.0(6) . . . . ?
C32C C33C C34C C35C -1.3(7) . . . . ?
C33C C32C C45C N41C 167.8(4) . . . . ?
C33C C32C C45C C44C -12.5(8) . . . . ?
C33C C34C C35C C36C 0.4(7) . . . . ?
C34C C35C C36C N31C 1.4(6) . . . . ?
C36C N31C C32C C33C 1.0(6) . . . . ?
C36C N31C C32C C45C -179.6(3) . . . . ?
N41C N42C C43C C44C -0.4(6) . . . . ?
N41C N42C C46C C61C -76.6(4) . . . . ?
N42C N41C C45C C32C -179.9(3) . . . . ?
N42C N41C C45C C44C 0.3(5) . . . . ?
N42C C43C C44C C45C 0.6(6) . . . . ?
N42C C46C C61C C55C 175.5(3) . . . . ?
N42C C46C C61C C62C -4.1(5) . . . . ?
C43C N42C C46C C61C 94.7(5) . . . . ?
C43C C44C C45C C32C 179.7(5) . . . . ?
C43C C44C C45C N41C -0.6(6) . . . . ?
C45C C32C C33C C34C -178.7(4) . . . . ?
C45C N41C N42C C43C 0.0(5) . . . . ?
C45C N41C N42C C46C 172.7(3) . . . . ?
C46C N42C C43C C44C -172.3(4) . . . . ?
C46C C61C C62C C63C 179.2(4) . . . . ?
C51C C52C C53C C54C 0.6(6) . . . . ?
C51C C56C C64C C63C 178.8(3) . . . . ?
C52C C51C C56C C55C -3.7(5) . . . . ?
C52C C51C C56C C64C 176.4(3) . . . . ?
C52C C53C C54C C55C -2.4(6) . . . . ?
C53C C54C C55C C56C 1.0(5) . . . . ?
C53C C54C C55C C61C -178.7(3) . . . . ?
C54C C55C C56C C51C 2.0(5) . . . . ?
C54C C55C C56C C64C -178.0(3) . . . . ?
C54C C55C C61C C46C -0.9(5) . . . . ?
C54C C55C C61C C62C 178.8(3) . . . . ?
C55C C56C C64C C63C -1.1(5) . . . . ?
C55C C61C C62C C63C -0.3(6) . . . . ?
C56C C51C C52C C53C 2.4(5) . . . . ?
C56C C55C C61C C46C 179.5(3) . . . . ?
C56C C55C C61C C62C -0.9(5) . . . . ?
C61C C55C C56C C51C -178.3(3) . . . . ?
C61C C55C C56C C64C 1.6(5) . . . . ?
C61C C62C C63C C64C 0.9(6) . . . . ?
C62C C63C C64C C56C -0.1(6) . . . . ?
N11D C12D C13D C14D 0.5(5) . . . . ?
N11D C12D C25D N21D -7.6(4) . . . . ?
N11D C12D C25D C24D 170.0(4) . . . . ?
C12D N11D C16D C15D -1.2(5) . . . . ?
C12D C13D C14D C15D -0.8(5) . . . . ?
C13D C12D C25D N21D 171.5(3) . . . . ?
C13D C12D C25D C24D -10.9(6) . . . . ?
C13D C14D C15D C16D 0.2(5) . . . . ?
C14D C15D C16D N11D 0.8(6) . . . . ?
C16D N11D C12D C13D 0.5(5) . . . . ?
C16D N11D C12D C25D 179.6(3) . . . . ?
N21D N22D C23D C24D -0.8(4) . . . . ?
N21D N22D C26D C51D -84.4(4) . . . . ?
N22D N21D C25D C12D 177.1(3) . . . . ?
N22D N21D C25D C24D -1.0(4) . . . . ?
N22D C23D C24D C25D 0.1(4) . . . . ?
N22D C26D C51D C52D -2.2(5) . . . . ?
N22D C26D C51D C56D 179.4(3) . . . . ?
C23D N22D C26D C51D 90.7(4) . . . . ?
C23D C24D C25D C12D -177.2(4) . . . . ?
C23D C24D C25D N21D 0.6(4) . . . . ?
C25D C12D C13D C14D -178.6(3) . . . . ?
C25D N21D N22D C23D 1.1(4) . . . . ?
C25D N21D N22D C26D 177.0(3) . . . . ?
C26D N22D C23D C24D -176.3(3) . . . . ?
C26D C51D C52D C53D 179.7(3) . . . . ?
C26D C51D C56D C55D 178.3(3) . . . . ?
C26D C51D C56D C64D -1.5(5) . . . . ?
N31D C32D C33D C34D 0.3(6) . . . . ?
N31D C32D C45D N41D -2.0(5) . . . . ?
N31D C32D C45D C44D 178.7(4) . . . . ?
C32D N31D C36D C35D -0.5(6) . . . . ?
C32D C33D C34D C35D 0.2(7) . . . . ?
C33D C32D C45D N41D 176.1(3) . . . . ?
C33D C32D C45D C44D -3.2(6) . . . . ?
C33D C34D C35D C36D -0.7(7) . . . . ?
C34D C35D C36D N31D 1.0(7) . . . . ?
C36D N31D C32D C33D -0.1(6) . . . . ?
C36D N31D C32D C45D 178.0(3) . . . . ?
N41D N42D C43D C44D 0.7(4) . . . . ?
N41D N42D C46D C61D 84.7(4) . . . . ?
N42D N41D C45D C32D -178.6(3) . . . . ?
N42D N41D C45D C44D 0.8(4) . . . . ?
N42D C43D C44D C45D -0.2(4) . . . . ?
N42D C46D C61D C55D -169.4(3) . . . . ?
N42D C46D C61D C62D 10.3(5) . . . . ?
C43D N42D C46D C61D -89.4(4) . . . . ?
C43D C44D C45D C32D 178.9(4) . . . . ?
C43D C44D C45D N41D -0.4(4) . . . . ?
C45D C32D C33D C34D -177.7(4) . . . . ?
C45D N41D N42D C43D -0.9(4) . . . . ?
C45D N41D N42D C46D -175.8(3) . . . . ?
C46D N42D C43D C44D 175.3(3) . . . . ?
C46D C61D C62D C63D -178.8(3) . . . . ?
C51D C52D C53D C54D 2.0(6) . . . . ?
C51D C56D C64D C63D 178.6(3) . . . . ?
C52D C51D C56D C55D -0.1(5) . . . . ?
C52D C51D C56D C64D -179.9(3) . . . . ?
C52D C53D C54D C55D 0.0(6) . . . . ?
C53D C54D C55D C56D -2.0(5) . . . . ?
C53D C54D C55D C61D 176.9(3) . . . . ?
C54D C55D C56D C51D 2.0(5) . . . . ?
C54D C55D C56D C64D -178.1(3) . . . . ?
C54D C55D C61D C46D -2.0(5) . . . . ?
C54D C55D C61D C62D 178.3(3) . . . . ?
C55D C56D C64D C63D -1.2(5) . . . . ?
C55D C61D C62D C63D 0.9(5) . . . . ?
C56D C51D C52D C53D -1.9(5) . . . . ?
C56D C55D C61D C46D 176.9(3) . . . . ?
C56D C55D C61D C62D -2.8(5) . . . . ?
C61D C55D C56D C51D -176.9(3) . . . . ?
C61D C55D C56D C64D 2.9(5) . . . . ?
C61D C62D C63D C64D 0.9(6) . . . . ?
C62D C63D C64D C56D -0.7(6) . . . . ?
N11E C12E C13E C14E 3.1(6) . . . . ?
N11E C12E C25E N21E -6.4(5) . . . . ?
N11E C12E C25E C24E 178.8(3) . . . . ?
C12E N11E C16E C15E -0.5(6) . . . . ?
C12E C13E C14E C15E -1.5(6) . . . . ?
C13E C12E C25E N21E 170.3(3) . . . . ?
C13E C12E C25E C24E -4.6(6) . . . . ?
C13E C14E C15E C16E -0.8(6) . . . . ?
C14E C15E C16E N11E 1.9(6) . . . . ?
C16E N11E C12E C13E -2.0(5) . . . . ?
C16E N11E C12E C25E 174.6(3) . . . . ?
N21E N22E C23E C24E -0.1(4) . . . . ?
N21E N22E C26E C51E 85.7(4) . . . . ?
N22E N21E C25E C12E -175.2(3) . . . . ?
N22E N21E C25E C24E 0.6(4) . . . . ?
N22E C23E C24E C25E 0.4(4) . . . . ?
N22E C26E C51E C52E 10.4(5) . . . . ?
N22E C26E C51E C56E -169.5(3) . . . . ?
C23E N22E C26E C51E -91.7(4) . . . . ?
C23E C24E C25E C12E 174.5(3) . . . . ?
C23E C24E C25E N21E -0.6(4) . . . . ?
C25E C12E C13E C14E -173.3(4) . . . . ?
C25E N21E N22E C23E -0.3(4) . . . . ?
C25E N21E N22E C26E -178.1(3) . . . . ?
C26E N22E C23E C24E 177.5(3) . . . . ?
C26E C51E C52E C53E -179.6(3) . . . . ?
C26E C51E C56E C55E 178.4(3) . . . . ?
C26E C51E C56E C64E 0.6(5) . . . . ?
N31E C32E C33E C34E -1.3(6) . . . . ?
N31E C32E C45E N41E -5.9(5) . . . . ?
N31E C32E C45E C44E 169.9(4) . . . . ?
C32E N31E C36E C35E -0.7(6) . . . . ?
C32E C33E C34E C35E 0.2(6) . . . . ?
C33E C32E C45E N41E 174.9(4) . . . . ?
C33E C32E C45E C44E -9.3(7) . . . . ?
C33E C34E C35E C36E 0.6(6) . . . . ?
C34E C35E C36E N31E -0.4(6) . . . . ?
C36E N31E C32E C33E 1.5(5) . . . . ?
C36E N31E C32E C45E -177.7(3) . . . . ?
N41E N42E C43E C44E -0.3(5) . . . . ?
N41E N42E C46E C61E -78.7(5) . . . . ?
N42E N41E C45E C32E 176.1(3) . . . . ?
N42E N41E C45E C44E -0.6(4) . . . . ?
N42E C43E C44E C45E -0.1(5) . . . . ?
N42E C46E C61E C55E 172.8(3) . . . . ?
N42E C46E C61E C62E -9.1(5) . . . . ?
C43E N42E C46E C61E 95.6(5) . . . . ?
C43E C44E C45E C32E -175.7(4) . . . . ?
C43E C44E C45E N41E 0.4(5) . . . . ?
C45E C32E C33E C34E 177.8(4) . . . . ?
C45E N41E N42E C43E 0.5(4) . . . . ?
C45E N41E N42E C46E 175.7(3) . . . . ?
C46E N42E C43E C44E -175.0(4) . . . . ?
C46E C61E C62E C63E 178.0(4) . . . . ?
C51E C52E C53E C54E 0.6(5) . . . . ?
C51E C56E C64E C63E 174.8(3) . . . . ?
C52E C51E C56E C55E -1.5(5) . . . . ?
C52E C51E C56E C64E -179.3(3) . . . . ?
C52E C53E C54E C55E -0.4(5) . . . . ?
C53E C54E C55E C56E -0.8(5) . . . . ?
C53E C54E C55E C61E 177.6(3) . . . . ?
C54E C55E C56E C51E 1.7(5) . . . . ?
C54E C55E C56E C64E 179.6(3) . . . . ?
C54E C55E C61E C46E 2.1(5) . . . . ?
C54E C55E C61E C62E -176.0(4) . . . . ?
C55E C56E C64E C63E -3.1(5) . . . . ?
C55E C61E C62E C63E -3.9(6) . . . . ?
C56E C51E C52E C53E 0.3(5) . . . . ?
C56E C55E C61E C46E -179.5(3) . . . . ?
C56E C55E C61E C62E 2.4(5) . . . . ?
C61E C55E C56E C51E -176.8(3) . . . . ?
C61E C55E C56E C64E 1.1(5) . . . . ?
C61E C62E C63E C64E 1.9(6) . . . . ?
C62E C63E C64E C56E 1.6(6) . . . . ?
N11F C12F C13F C14F -1.4(6) . . . . ?
N11F C12F C25F N21F 5.2(5) . . . . ?
N11F C12F C25F C24F -179.4(4) . . . . ?
C12F N11F C16F C15F 0.4(6) . . . . ?
C12F C13F C14F C15F -0.4(6) . . . . ?
C13F C12F C25F N21F -171.9(3) . . . . ?
C13F C12F C25F C24F 3.6(6) . . . . ?
C13F C14F C15F C16F 2.1(7) . . . . ?
C14F C15F C16F N11F -2.2(7) . . . . ?
C16F N11F C12F C13F 1.4(5) . . . . ?
C16F N11F C12F C25F -175.6(3) . . . . ?
N21F N22F C23F C24F -0.8(4) . . . . ?
N21F N22F C26F C51F -91.1(4) . . . . ?
N22F N21F C25F C12F 175.7(3) . . . . ?
N22F N21F C25F C24F -0.6(4) . . . . ?
N22F C23F C24F C25F 0.4(4) . . . . ?
N22F C26F C51F C52F 5.9(5) . . . . ?
N22F C26F C51F C56F -173.0(3) . . . . ?
C23F N22F C26F C51F 82.9(4) . . . . ?
C23F C24F C25F C12F -175.6(4) . . . . ?
C23F C24F C25F N21F 0.2(4) . . . . ?
C25F C12F C13F C14F 175.5(4) . . . . ?
C25F N21F N22F C23F 0.8(4) . . . . ?
C25F N21F N22F C26F 175.6(3) . . . . ?
C26F N22F C23F C24F -175.4(3) . . . . ?
C26F C51F C52F C53F -179.7(4) . . . . ?
C26F C51F C56F C55F 179.2(3) . . . . ?
C26F C51F C56F C64F -0.8(5) . . . . ?
N31F C32F C33F C34F 1.2(6) . . . . ?
N31F C32F C45F N41F -1.3(5) . . . . ?
N31F C32F C45F C44F -178.5(4) . . . . ?
C32F N31F C36F C35F -0.9(6) . . . . ?
C32F C33F C34F C35F -0.4(7) . . . . ?
C33F C32F C45F N41F 177.4(4) . . . . ?
C33F C32F C45F C44F 0.2(6) . . . . ?
C33F C34F C35F C36F -0.9(8) . . . . ?
C34F C35F C36F N31F 1.6(7) . . . . ?
C36F N31F C32F C33F -0.5(6) . . . . ?
C36F N31F C32F C45F 178.2(3) . . . . ?
N41F N42F C43F C44F 0.3(4) . . . . ?
N41F N42F C46F C61F 81.5(4) . . . . ?
N42F N41F C45F C32F -177.3(3) . . . . ?
N42F N41F C45F C44F 0.4(4) . . . . ?
N42F C43F C44F C45F 0.0(4) . . . . ?
N42F C46F C61F C55F -177.2(3) . . . . ?
N42F C46F C61F C62F 2.9(5) . . . . ?
C43F N42F C46F C61F -88.4(4) . . . . ?
C43F C44F C45F C32F 177.1(4) . . . . ?
C43F C44F C45F N41F -0.3(4) . . . . ?
C45F C32F C33F C34F -177.5(4) . . . . ?
C45F N41F N42F C43F -0.4(4) . . . . ?
C45F N41F N42F C46F -171.8(3) . . . . ?
C46F N42F C43F C44F 170.9(3) . . . . ?
C46F C61F C62F C63F 178.9(3) . . . . ?
C51F C52F C53F C54F 0.3(6) . . . . ?
C51F C56F C64F C63F 178.0(3) . . . . ?
C52F C51F C56F C55F 0.3(5) . . . . ?
C52F C51F C56F C64F -179.7(3) . . . . ?
C52F C53F C54F C55F 0.7(6) . . . . ?
C53F C54F C55F C56F -1.2(5) . . . . ?
C53F C54F C55F C61F 177.6(3) . . . . ?
C54F C55F C56F C51F 0.7(5) . . . . ?
C54F C55F C56F C64F -179.3(3) . . . . ?
C54F C55F C61F C46F 0.9(5) . . . . ?
C54F C55F C61F C62F -179.2(3) . . . . ?
C55F C56F C64F C63F -1.9(5) . . . . ?
C55F C61F C62F C63F -1.0(5) . . . . ?
C56F C51F C52F C53F -0.8(6) . . . . ?
C56F C55F C61F C46F 179.8(3) . . . . ?
C56F C55F C61F C62F -0.3(5) . . . . ?
C61F C55F C56F C51F -178.2(3) . . . . ?
C61F C55F C56F C64F 1.8(5) . . . . ?
C61F C62F C63F C64F 0.9(6) . . . . ?
C62F C63F C64F C56F 0.6(6) . . . . ?
C01R C12C C13C C14C -178.2(3) . . . . ?
C01R N21C N22C C23C -0.9(4) . . . . ?
C01R N21C N22C C25C -171.8(3) . . . . ?
B11 F12X Cl40 F13X 133(21) . . . . ?
B11 F12X Cl40 F14X 15(20) . . . . ?
B11 F12X Cl40 F15X -103(21) . . . . ?
B11 F13X Cl40 F12X -165(6) . . . . ?
B11 F13X Cl40 F14X -43(6) . . . . ?
B11 F13X Cl40 F15X 65(6) . . . . ?
B11 F14X Cl40 F12X -173(8) . . . . ?
B11 F14X Cl40 F13X 61(8) . . . . ?
B11 F14X Cl40 F15X -48(8) . . . . ?
B11 F15X Cl40 F12X 159(7) . . . . ?
B11 F15X Cl40 F13X -71(7) . . . . ?
B11 F15X Cl40 F14X 37(7) . . . . ?
F12X B11 F13X Cl40 13(6) . . . . ?
F12X B11 F14X Cl40 6(7) . . . . ?
F12X B11 F15X Cl40 -18(6) . . . . ?
F13X B11 F12X Cl40 -45(20) . . . . ?
F13X B11 F14X Cl40 -114(8) . . . . ?
F13X B11 F15X Cl40 102(7) . . . . ?
F14X B11 F12X Cl40 -165(21) . . . . ?
F14X B11 F13X Cl40 132(7) . . . . ?
F14X B11 F15X Cl40 -138(7) . . . . ?
F15X B11 F12X Cl40 74(20) . . . . ?
F15X B11 F13X Cl40 -108(6) . . . . ?
F15X B11 F14X Cl40 128(8) . . . . ?
B16 F17X Cl15 F18X -114.4(18) . . . . ?
B16 F17X Cl15 F19X 87.3(16) . . . . ?
B16 F17X Cl15 F20X -7.9(16) . . . . ?
B16 F18X Cl15 F17X 81.8(19) . . . . ?
B16 F18X Cl15 F19X -126(2) . . . . ?
B16 F18X Cl15 F20X -18.5(18) . . . . ?
B16 F19X Cl15 F17X -71.3(16) . . . . ?
B16 F19X Cl15 F18X 135.3(17) . . . . ?
B16 F19X Cl15 F20X 23.6(15) . . . . ?
B16 F20X Cl15 F17X 19(4) . . . . ?
B16 F20X Cl15 F18X 136(4) . . . . ?
B16 F20X Cl15 F19X -89(4) . . . . ?
F17X B16 F18X Cl15 -80.4(18) . . . . ?
F17X B16 F19X Cl15 89.2(16) . . . . ?
F17X B16 F20X Cl15 -158(4) . . . . ?
F18X B16 F17X Cl15 47.0(14) . . . . ?
F18X B16 F19X Cl15 -28.4(12) . . . . ?
F18X B16 F20X Cl15 -38(3) . . . . ?
F19X B16 F17X Cl15 -72.7(16) . . . . ?
F19X B16 F18X Cl15 37.8(15) . . . . ?
F19X B16 F20X Cl15 83(4) . . . . ?
F20X B16 F17X Cl15 169(2) . . . . ?
F20X B16 F18X Cl15 156(2) . . . . ?
F20X B16 F19X Cl15 -149.2(19) . . . . ?
O52S C51S C61S O62S -91(3) . . . . ?
B41X B41X F42X F44X -61(6) 2 . . 2 ?
B41X B41X F43X F43X 119(3) 2 . . 2 ?
B41X B41X F44X F42X -90(7) 2 . . 2 ?
F42X B41X F42X B41X 53.6(7) 2 . . 2 ?
F42X B41X F42X F44X -7(6) 2 . . 2 ?
F42X B41X F43X B41X -40.8(12) 2 . . 2 ?
F42X B41X F43X B41X 87.1(15) . . . 2 ?
F42X B41X F43X F43X -154(3) . . . 2 ?
F42X B41X F43X F43X 78(3) 2 . . 2 ?
F42X B41X F44X B41X 90(7) 2 . . 2 ?
F42X B41X F44X B41X -83.2(14) . . . 2 ?
F42X B41X F44X F42X -173(7) . . . 2 ?
F43X B41X F42X B41X -79.3(14) 2 . . 2 ?
F43X B41X F42X B41X -66.3(10) . . . 2 ?
F43X B41X F42X F44X -127(6) . . . 2 ?
F43X B41X F42X F44X -140(6) 2 . . 2 ?
F43X B41X F43X B41X -119(3) 2 . . 2 ?
F43X B41X F44X B41X 61.8(10) 2 . . 2 ?
F43X B41X F44X B41X 37.5(9) . . . 2 ?
F43X B41X F44X F42X -28(8) 2 . . 2 ?
F43X B41X F44X F42X -53(7) . . . 2 ?
F44X B41X F42X B41X 54.8(11) . . . 2 ?
F44X B41X F42X B41X 61(6) 2 . . 2 ?
F44X B41X F42X F44X -6(7) . . . 2 ?
F44X B41X F43X B41X -33.1(12) . . . 2 ?
F44X B41X F43X B41X 75.4(16) 2 . . 2 ?
F44X B41X F43X F43X 85(3) . . . 2 ?
F44X B41X F43X F43X -166(3) 2 . . 2 ?
F44X B41X F44X B41X -84.5(15) 2 . . 2 ?
F44X B41X F44X F42X -175(8) 2 . . 2 ?
F45X B41X F42X B41X 173.8(11) . . . 2 ?
F45X B41X F42X F44X 113(6) . . . 2 ?
F45X B41X F43X B41X -154.4(19) . . . 2 ?
F45X B41X F43X F43X -36(3) . . . 2 ?
F45X B41X F44X B41X 159.1(13) . . . 2 ?
F45X B41X F44X F42X 69(8) . . . 2 ?

loop_
_smtbx_masks_void_nr
_smtbx_masks_void_average_x
_smtbx_masks_void_average_y
_smtbx_masks_void_average_z
_smtbx_masks_void_volume
_smtbx_masks_void_count_electrons
_smtbx_masks_void_content
1 0.000 0.105 0.250 738.7 228.4 '12 MeOH'
2 -0.250 0.250 0.500 759.0 206.6 '11 MeOH'
3 0.250 0.250 1.000 759.0 206.6 '11 MeOH'
4 -0.250 0.750 0.000 759.0 206.6 '11 MeOH'
5 0.250 0.750 0.500 759.0 206.6 '11 MeOH'
6 0.000 0.895 0.750 738.7 230.5 '12 MeOH'
7 0.228 0.226 0.427 77.5 12.7 '0.3 BF4'
8 0.228 0.774 0.927 77.5 13.6 '0.3 BF4'
9 0.272 0.274 0.573 77.5 14.8 '0.3 BF4'
10 0.272 0.726 0.073 77.5 13.8 '0.3 BF4'
11 0.500 0.395 0.750 738.7 230.5 '12 MeOH'
12 0.500 0.605 0.250 738.7 228.4 '12 MeOH'
13 0.728 0.274 0.927 77.5 13.6 '0.3 BF4'
14 0.728 0.726 0.427 77.5 12.7 '0.3 BF4'
15 0.772 0.226 0.073 77.5 13.8 '0.3 BF4'
16 0.772 0.774 0.573 77.5 14.8 '0.3 BF4'
